data_7240375
loop_
_publ_author_name
'Yang, Peng'
'Alshankiti, Buthainah'
'Khashab, Niveen M.'

_publ_section_title
;
 Intrinsically porous molecular building blocks for metal organic
 frameworks tailored by the bridging effect of counter cations
;
_journal_name_full CrystEngComm
_journal_paper_doi 10.1039/D0CE00397B
_journal_year 2020
_chemical_absolute_configuration unk
_chemical_formula_moiety 'C48 H58 Cs5.5 Mo10 Na6 O101 P4, H2 O'
_chemical_formula_sum 'C48 H60 Cs5.5 Mo10 Na6 O102 P4'
_chemical_formula_weight 4221.18
_space_group_crystal_system monoclinic
_space_group_IT_number 5
_space_group_name_Hall 'I 2y'
_space_group_name_H-M_alt 'I 1 2 1'
_atom_sites_solution_hydrogens mixed
_atom_sites_solution_primary direct
_audit_creation_date 2019-07-14
_audit_creation_method
;
Olex2 1.2
(compiled 2018.05.29 svn.r3508 for OlexSys, GUI svn.r5506)
;
_audit_update_record
;
2020-02-12 deposited with the CCDC.	2020-04-07 downloaded from the CCDC.
;
_cell_angle_alpha 90
_cell_angle_beta 93.491(2)
_cell_angle_gamma 90
_cell_formula_units_Z 4
_cell_length_a 19.0337(7)
_cell_length_b 16.6107(5)
_cell_length_c 43.9445(16)
_cell_measurement_reflns_used 9582
_cell_measurement_temperature 120(2)
_cell_measurement_theta_max 28.284
_cell_measurement_theta_min 2.498
_cell_volume 13867.8(8)
_computing_cell_refinement 'SAINT V8.38A (?, 2016)'
_computing_data_reduction 'SAINT V8.38A (?, 2016)'
_computing_molecular_graphics 'Olex2 (Dolomanov et al., 2009)'
_computing_publication_material 'Olex2 (Dolomanov et al., 2009)'
_computing_structure_refinement 'ShelXL (Sheldrick, 2015)'
_computing_structure_solution 'ShelXS (Sheldrick, 2008)'
_diffrn_ambient_temperature 119.98
_diffrn_measured_fraction_theta_full 0.998
_diffrn_measured_fraction_theta_max 0.998
_diffrn_measurement_device_type 'CCD area detector'
_diffrn_radiation_type MoK\a
_diffrn_radiation_wavelength 0.71073
_diffrn_reflns_av_R_equivalents 0.0260
_diffrn_reflns_av_unetI/netI 0.0191
_diffrn_reflns_Laue_measured_fraction_full 0.998
_diffrn_reflns_Laue_measured_fraction_max 0.998
_diffrn_reflns_limit_h_max 22
_diffrn_reflns_limit_h_min -22
_diffrn_reflns_limit_k_max 19
_diffrn_reflns_limit_k_min -19
_diffrn_reflns_limit_l_max 52
_diffrn_reflns_limit_l_min -52
_diffrn_reflns_number 160607
_diffrn_reflns_point_group_measured_fraction_full 0.999
_diffrn_reflns_point_group_measured_fraction_max 0.999
_diffrn_reflns_theta_full 24.999
_diffrn_reflns_theta_max 24.999
_diffrn_reflns_theta_min 2.284
_exptl_absorpt_coefficient_mu 2.470
_exptl_absorpt_correction_T_max 0.0962
_exptl_absorpt_correction_T_min 0.0610
_exptl_absorpt_correction_type multi-scan
_exptl_absorpt_process_details
'SADABS-2016/2 (Bruker,2016/2) was used for absorption correction. wR2(int) was 0.0849 before and 0.0560 after correction. The Ratio of minimum to maximum transmission is 0.6341. The \l/2 correction factor is Not present.'
_exptl_crystal_colour colourless
_exptl_crystal_colour_primary colourless
_exptl_crystal_density_diffrn 2.022
_exptl_crystal_description block
_exptl_crystal_F_000 8050
_exptl_crystal_size_max 0.24
_exptl_crystal_size_mid 0.19
_exptl_crystal_size_min 0.18
_refine_diff_density_max 2.354
_refine_diff_density_min -1.659
_refine_diff_density_rms 0.138
_refine_ls_abs_structure_details
;
 Refined as an inversion twin.
;
_refine_ls_abs_structure_Flack 0.031(12)
_refine_ls_extinction_method none
_refine_ls_goodness_of_fit_ref 1.034
_refine_ls_hydrogen_treatment constr
_refine_ls_matrix_type fullcycle
_refine_ls_number_parameters 1626
_refine_ls_number_reflns 24356
_refine_ls_number_restraints 2797
_refine_ls_restrained_S_all 1.007
_refine_ls_R_factor_all 0.0325
_refine_ls_R_factor_gt 0.0320
_refine_ls_shift/su_max 0.008
_refine_ls_shift/su_mean 0.000
_refine_ls_structure_factor_coef Fsqd
_refine_ls_weighting_details 'w=1/[\s^2^(Fo^2^)+(0.0563P)^2^+123.3983P] where P=(Fo^2^+2Fc^2^)/3'
_refine_ls_weighting_scheme calc
_refine_ls_wR_factor_gt 0.0904
_refine_ls_wR_factor_ref 0.0907
_reflns_Friedel_coverage 0.928
_reflns_Friedel_fraction_full 0.999
_reflns_Friedel_fraction_max 0.999
_reflns_number_gt 24048
_reflns_number_total 24356
_reflns_threshold_expression 'I > 2\s(I)'
_cod_data_source_file d0ce00397b2.cif
_cod_data_source_block 1_a_CCDC1
_cod_original_formula_sum 'C48 H60 Cs5.50 Mo10 Na6 O102 P4'
_cod_database_code 7240375
_shelx_shelxl_version_number 2018/1
_shelx_space_group_comment
;
The symmetry employed for this shelxl refinement is uniquely defined
by the following loop, which should always be used as a source of
symmetry information in preference to the above space-group names.
They are only intended as comments.
;
_olex2_refinement_description
;
1. Twinned data refinement
 Scales: 0.969(12)
 0.031(12)
2. Fixed Uiso
 At 1.2 times of:
  All C(H) groups, All C(H,H) groups
 At 1.5 times of:
  All O(H,H) groups
3. Uiso/Uaniso restraints and constraints
O1 \\sim O1W \\sim O2 \\sim O2W \\sim O3 \\sim O3W \\sim O4 \\sim O4W \\sim O5
\\sim O6 \\sim O7 \\sim O7W \\sim O8 \\sim O8W \\sim O9 \\sim O10 \\sim O10W
\\sim O11 \\sim O11W \\sim O12 \\sim O12W \\sim O13 \\sim O13W \\sim O14 \\sim
O14W \\sim O15 \\sim O9W \\sim O16 \\sim O17 \\sim O18 \\sim O19 \\sim O20
\\sim O21 \\sim O22 \\sim O23 \\sim O24 \\sim O25 \\sim O26 \\sim O27 \\sim O28
\\sim O29 \\sim O30 \\sim O31 \\sim O32 \\sim O33 \\sim O34 \\sim O35 \\sim O36
\\sim O37 \\sim O38 \\sim O39 \\sim O40 \\sim O41 \\sim O42 \\sim O43 \\sim O44
\\sim O45 \\sim O46 \\sim O47 \\sim O48 \\sim O49 \\sim O50 \\sim O51 \\sim O52
\\sim O53 \\sim O54 \\sim O55 \\sim O56 \\sim O57 \\sim O58 \\sim O59 \\sim O60
\\sim O61 \\sim O62 \\sim O63 \\sim O64 \\sim O65 \\sim O66 \\sim O67 \\sim O68
\\sim O69 \\sim O70 \\sim O71 \\sim O72 \\sim O73 \\sim O74 \\sim O75 \\sim O76
\\sim O77 \\sim O78 \\sim O79 \\sim O80 \\sim O81 \\sim O82 \\sim O83 \\sim O84
\\sim O85 \\sim O86 \\sim O87 \\sim O88 \\sim O5W \\sim O6W: within 5A with
sigma of 0.01 and sigma for terminal atoms of 0.02
4. Others
 Fixed Sof: Cs5(0.5) Cs6(0.5) Cs7(0.25) Cs8(0.125) Cs9(0.125) Na2(0.5) Na3(0.5)
5.a Riding coordinates:
 C39(H39), C40(H40), C46(H46)
5.b Free rotating group:
 O6W(H6WA,H6WB)
5.c Rotating group:
 O5W(H5WA,H5WB)
5.d Ternary CH refined with riding coordinates:
 C1(H1), C2(H2), C3(H3), C4(H4), C5(H5), C6(H6), C7(H7), C8(H8), C9(H9),
 C10(H10), C11(H11), C12(H12), C14(H14), C15(H15), C16(H16), C17(H17), C19(H19),
  C20(H20), C21(H21), C22(H22), C23(H23), C24(H24), C25(H25), C26(H26),
 C27(H27), C30(H30), C31(H31), C32(H32), C33(H33), C34(H34), C36(H36), C37(H37),
  C38(H38), C41(H41), C44(H44), C45(H45), C47(H47)
5.e Secondary CH2 refined with riding coordinates:
 C13(H13A,H13B), C18(H18A,H18B), C28(H28A,H28B), C29(H29A,H29B), C35(H35A,
 H35B), C42(H42A,H42B), C43(H43A,H43B), C48(H48A,H48B)
;
_olex2_submission_special_instructions 'No special instructions were received'

loop_
_space_group_symop_operation_xyz
'x, y, z'
'-x, y, -z'
'x+1/2, y+1/2, z+1/2'
'-x+1/2, y+1/2, -z+1/2'

loop_
_atom_site_label
_atom_site_type_symbol
_atom_site_fract_x
_atom_site_fract_y
_atom_site_fract_z
_atom_site_U_iso_or_equiv
_atom_site_adp_type
_atom_site_occupancy
_atom_site_site_symmetry_order
_atom_site_calc_flag
_atom_site_refinement_flags_posn
_atom_site_refinement_flags_adp
_atom_site_refinement_flags_occupancy
_atom_site_disorder_assembly
_atom_site_disorder_group
Cs1 Cs 0.89409(3) 0.10960(3) 0.65779(2) 0.020 Uani 1 1 d . . . . .
Cs2 Cs 0.85986(3) 0.08570(3) 0.33229(2) 0.022 Uani 1 1 d . . . . .
Cs3 Cs 0.78716(3) 0.17400(3) 0.22979(2) 0.027 Uani 1 1 d . . . . .
Cs4 Cs 0.50098(3) 0.11058(3) 0.27973(2) 0.022 Uani 1 1 d . . . . .
Cs5 Cs 0.99748(10) 0.17432(15) 0.42541(5) 0.066 Uani 0.5 1 d . . P . .
Cs6 Cs 0.12341(9) 0.17185(11) 0.16553(4) 0.050 Uani 0.5 1 d . . P A .
Cs7 Cs 0.27105(13) 0.0821(2) 0.27530(8) 0.046 Uani 0.25 1 d . . P A 1
Cs8 Cs 0.8713(3) 0.5395(4) 0.35224(13) 0.039 Uani 0.125 1 d . . P B 1
Cs9 Cs 0.8729(5) 0.4963(6) 0.3688(2) 0.075 Uani 0.125 1 d . . P B 2
Mo1 Mo 0.36370(4) 0.37990(4) 0.18262(2) 0.016 Uani 1 1 d . . . . .
Mo2 Mo 0.41383(4) 0.31046(4) 0.25207(2) 0.016 Uani 1 1 d . . . . .
Mo3 Mo 0.60773(4) 0.30909(4) 0.25529(2) 0.015 Uani 1 1 d . . . . .
Mo4 Mo 0.65021(4) 0.33100(4) 0.18235(2) 0.016 Uani 1 1 d . . . . .
Mo5 Mo 0.50560(4) 0.38569(5) 0.13914(2) 0.017 Uani 1 1 d . . . . .
Mo6 Mo 0.50583(4) -0.18970(5) 0.15055(2) 0.016 Uani 1 1 d . . . . .
Mo7 Mo 0.65466(4) -0.16452(4) 0.19565(2) 0.015 Uani 1 1 d . . . . .
Mo8 Mo 0.61258(4) -0.11272(4) 0.26607(2) 0.016 Uani 1 1 d . . . . .
Mo9 Mo 0.43484(4) -0.12234(4) 0.26958(2) 0.016 Uani 1 1 d . . . . .
Mo10 Mo 0.36258(4) -0.19305(5) 0.20308(2) 0.016 Uani 1 1 d . . . . .
P1 P 0.49385(11) 0.23099(13) 0.19344(5) 0.015 Uani 1 1 d . . . . .
P2 P 1.01977(11) -0.05093(13) 0.71348(5) 0.014 Uani 1 1 d . . . . .
P3 P 1.01940(11) 0.23260(12) 0.72701(5) 0.014 Uani 1 1 d . . . . .
P4 P 0.50167(11) -0.05071(13) 0.20426(5) 0.015 Uani 1 1 d . . . . .
Na1 Na 0.8244(3) 0.5727(3) 0.60216(13) 0.050 Uani 1 1 d . . . . .
Na2 Na 0.4478(4) 0.1776(4) 0.12812(15) 0.022 Uani 0.5 1 d . . P . .
Na3 Na -0.0323(4) 0.0099(5) 0.20625(17) 0.029 Uani 0.5 1 d . . P A .
Na4 Na 0.3140(2) 0.1782(3) 0.31333(10) 0.033 Uani 1 1 d . . . . .
Na5 Na 0.6338(3) 0.1203(3) 0.15698(12) 0.054 Uani 1 1 d . . . . .
Na6 Na 0.2360(2) 0.0997(3) 0.23359(11) 0.039 Uani 1 1 d . . . A 2
Na7 Na 0.2034(5) 0.0011(5) 0.1977(2) 0.093 Uani 1 1 d . . . . .
O1 O 0.5075(3) 0.1499(4) 0.17709(14) 0.021 Uani 1 1 d . U . . .
O1W O 0.7460(5) 0.6047(6) 0.3601(2) 0.055 Uani 1 1 d . U . . .
O2 O 0.4500(3) 0.2143(4) 0.22013(14) 0.018 Uani 1 1 d . U . . .
O2W O 0.9246(5) 0.6813(5) 0.3879(2) 0.054 Uani 1 1 d . U . . .
O3 O 0.5647(3) 0.2671(4) 0.20560(14) 0.017 Uani 1 1 d . U . . .
O3W O 0.6529(3) 0.0856(4) 0.20841(15) 0.020 Uani 1 1 d . U . . .
O4 O 0.4555(3) 0.2879(3) 0.17002(14) 0.016 Uani 1 1 d . U . . .
O4W O 0.8227(4) 0.0219(4) 0.18710(17) 0.031 Uani 1 1 d . U . . .
O5 O 0.3948(3) 0.3945(4) 0.27268(14) 0.021 Uani 1 1 d . U . . .
O6 O 0.3770(3) 0.2342(4) 0.27203(15) 0.022 Uani 1 1 d . U . . .
O7 O 0.5104(3) 0.2994(4) 0.26484(14) 0.019 Uani 1 1 d . U . . .
O7W O -0.0364(6) 0.1704(6) 0.1942(2) 0.065 Uani 1 1 d . U . . .
O8 O 0.3450(3) 0.3174(4) 0.21839(13) 0.017 Uani 1 1 d . U . . .
O8W O 0.0844(6) 0.0141(6) 0.2000(2) 0.059 Uani 1 1 d . U . . .
O9 O 0.9523(3) -0.1021(4) 0.71594(13) 0.017 Uani 1 1 d . U . . .
O10 O 0.6309(3) 0.2082(4) 0.25986(15) 0.023 Uani 1 1 d . U . . .
O10W O 0.8793(5) 0.6912(6) 0.5817(2) 0.055 Uani 1 1 d . U . . .
O11 O 0.6439(3) 0.3519(4) 0.28710(15) 0.024 Uani 1 1 d . U . . .
O11W O 0.9355(5) 0.5374(5) 0.6232(2) 0.049 Uani 1 1 d . U . . .
O12 O 0.6713(3) 0.3406(4) 0.22559(14) 0.019 Uani 1 1 d . U . . .
O12W O 0.8181(7) 0.6477(6) 0.6487(2) 0.066 Uani 1 1 d . U . . .
O13 O 0.6974(3) 0.2461(4) 0.17471(15) 0.023 Uani 1 1 d . U . . .
O13W O 0.2244(4) 0.2300(4) 0.21833(17) 0.028 Uani 1 1 d . U . . .
O14 O 0.8002(3) -0.0912(4) 0.32987(15) 0.022 Uani 1 1 d . U . . .
O14W O 0.3448(3) 0.0966(4) 0.21064(16) 0.026 Uani 1 1 d . U . . .
O15 O 0.5865(3) 0.3187(4) 0.14627(13) 0.018 Uani 1 1 d . U . . .
O9W O 0.1158(4) 0.0914(5) 0.2467(2) 0.041 Uani 1 1 d . U . . .
O16 O 1.0584(3) -0.0792(4) 0.68521(14) 0.015 Uani 1 1 d . U . . .
O17 O 0.4683(4) 0.3356(4) 0.10824(14) 0.024 Uani 1 1 d . U . . .
O18 O 0.9593(3) -0.0289(4) 0.37618(16) 0.025 Uani 1 1 d . U . . .
O19 O 0.9248(3) -0.0674(4) 0.65573(13) 0.017 Uani 1 1 d . U . . .
O20 O 0.3114(3) 0.3254(4) 0.15709(15) 0.024 Uani 1 1 d . U . . .
O21 O 0.8171(3) -0.0353(4) 0.68997(15) 0.022 Uani 1 1 d . U . . .
O22 O 1.0674(3) -0.0689(4) 0.74208(14) 0.018 Uani 1 1 d . U . . .
O23 O 1.0006(3) 0.0377(4) 0.71055(14) 0.019 Uani 1 1 d . U . . .
O24 O 1.0596(3) 0.1526(4) 0.73572(14) 0.018 Uani 1 1 d . U . . .
O25 O 0.9436(3) 0.2129(3) 0.71827(13) 0.015 Uani 1 1 d . U . . .
O26 O 1.0530(3) 0.2706(4) 0.69920(14) 0.016 Uani 1 1 d . U . . .
O27 O 1.0265(3) 0.2888(3) 0.75512(13) 0.016 Uani 1 1 d . U . . .
O28 O 1.0217(3) 0.2113(4) 0.64099(14) 0.020 Uani 1 1 d . U . . .
O29 O 0.9180(3) 0.2969(4) 0.66837(14) 0.019 Uani 1 1 d . U . . .
O30 O 0.4827(3) -0.1481(4) 0.11542(15) 0.025 Uani 1 1 d . U . . .
O31 O 0.4915(3) -0.0668(4) 0.17045(14) 0.019 Uani 1 1 d . U . . .
O32 O 0.8991(3) 0.3482(4) 0.34300(14) 0.018 Uani 1 1 d . U . . .
O33 O 0.7974(3) 0.2523(4) 0.31317(14) 0.020 Uani 1 1 d . U . . .
O34 O 0.8387(3) 0.3214(4) 0.26107(13) 0.019 Uani 1 1 d . U . . .
O35 O 0.7902(3) 0.4147(4) 0.30882(15) 0.020 Uani 1 1 d . U . . .
O36 O 0.5772(3) -0.0739(4) 0.21654(14) 0.016 Uani 1 1 d . U . . .
O37 O 0.6621(3) -0.0267(4) 0.26877(15) 0.023 Uani 1 1 d . U . . .
O38 O 0.8649(3) 0.3358(4) 0.20144(15) 0.023 Uani 1 1 d . U . . .
O39 O 0.5240(3) -0.0678(4) 0.27430(14) 0.019 Uani 1 1 d . U . . .
O40 O 0.4370(3) -0.1785(4) 0.30217(14) 0.022 Uani 1 1 d . U . . .
O41 O 0.3864(3) -0.0392(4) 0.27799(16) 0.024 Uani 1 1 d . U . . .
O42 O 0.3641(3) -0.1850(4) 0.24681(14) 0.020 Uani 1 1 d . U . . .
O43 O 0.8046(3) 0.2291(4) 0.69743(14) 0.020 Uani 1 1 d . U . . .
O44 O 0.3128(3) -0.1125(4) 0.19174(15) 0.026 Uani 1 1 d . U . . .
O45 O 0.4481(3) -0.1039(4) 0.22107(14) 0.017 Uani 1 1 d . U . . .
O46 O 0.4867(3) 0.0376(4) 0.21176(15) 0.021 Uani 1 1 d . U . . .
O47 O 0.5051(4) 0.5714(4) 0.38431(19) 0.036 Uani 1 1 d . U . . .
O48 O 0.4612(3) 0.4367(4) 0.34914(15) 0.022 Uani 1 1 d . U . . .
O49 O 0.6109(3) 0.3490(4) 0.62525(15) 0.025 Uani 1 1 d . U . . .
O50 O 0.4248(3) 0.2205(4) 0.33812(15) 0.023 Uani 1 1 d . U . . .
O51 O 0.5716(3) 0.2222(4) 0.34899(16) 0.024 Uani 1 1 d . U . . .
O52 O 0.6294(3) 0.3562(4) 0.38141(15) 0.023 Uani 1 1 d . U . . .
O53 O 0.8864(4) 0.0746(5) 0.44981(17) 0.032 Uani 1 1 d . U . . .
O54 O 0.7832(3) 0.0761(4) 0.39924(15) 0.026 Uani 1 1 d . U . . .
O55 O 0.8262(4) -0.0524(4) 0.48018(15) 0.029 Uani 1 1 d . U . . .
O56 O 0.8420(4) -0.1388(4) 0.44040(16) 0.033 Uani 1 1 d . U . . .
O57 O 0.7636(6) -0.2792(6) 0.4364(3) 0.065 Uani 1 1 d . U . . .
O58 O 0.6840(3) -0.0538(4) 0.39944(15) 0.024 Uani 1 1 d . U . . .
O59 O 0.6647(4) 0.0692(4) 0.35965(15) 0.025 Uani 1 1 d . U . . .
O60 O 0.6177(3) -0.1417(4) 0.36831(16) 0.025 Uani 1 1 d . U . . .
O61 O 0.8926(4) 0.0704(5) 0.51527(17) 0.035 Uani 1 1 d . U . . .
O62 O 0.8688(4) 0.0633(4) 0.58023(17) 0.032 Uani 1 1 d . U . . .
O63 O 0.8907(7) -0.2428(8) 0.5082(3) 0.085 Uani 1 1 d . U . . .
O64 O 0.8429(4) -0.1458(4) 0.55641(16) 0.029 Uani 1 1 d . U . . .
O65 O 0.7646(4) -0.0537(4) 0.57496(15) 0.026 Uani 1 1 d . U . . .
O66 O 0.7531(4) 0.0704(4) 0.61730(15) 0.026 Uani 1 1 d . U . . .
O67 O 0.6361(3) 0.0659(4) 0.65537(16) 0.026 Uani 1 1 d . U . . .
O68 O 0.5578(3) -0.0522(4) 0.62290(15) 0.021 Uani 1 1 d . U . . .
O69 O 0.6494(4) -0.1435(4) 0.63014(16) 0.027 Uani 1 1 d . U . . .
O70 O 0.6491(5) -0.2756(5) 0.5913(2) 0.044 Uani 1 1 d . U . . .
O71 O 0.7117(6) 0.5780(6) 0.4197(2) 0.063 Uani 1 1 d . U . . .
O72 O 0.7243(4) 0.4445(4) 0.38614(15) 0.026 Uani 1 1 d . U . . .
O73 O 0.7194(3) 0.2322(4) 0.36304(15) 0.023 Uani 1 1 d . U . . .
O74 O 0.8124(4) 0.2311(4) 0.41827(16) 0.030 Uani 1 1 d . U . . .
O75 O 0.7926(4) 0.3565(4) 0.45872(15) 0.029 Uani 1 1 d . U . . .
O76 O 0.8975(4) 0.2428(5) 0.47337(17) 0.036 Uani 1 1 d . U . . .
O77 O 0.8687(4) 0.2279(5) 0.53743(16) 0.032 Uani 1 1 d . U . . .
O78 O 0.7850(4) 0.3493(4) 0.56094(15) 0.028 Uani 1 1 d . U . . .
O79 O 0.8449(5) 0.4476(5) 0.49258(17) 0.040 Uani 1 1 d . U . . .
O80 O 0.8534(6) 0.5372(6) 0.5496(2) 0.058 Uani 1 1 d . U . . .
O81 O 0.8306(4) 0.2262(4) 0.60100(15) 0.026 Uani 1 1 d . U . . .
O82 O 0.7062(4) 0.2195(4) 0.63363(15) 0.026 Uani 1 1 d . U . . .
O83 O 0.6972(5) 0.5715(5) 0.5936(2) 0.049 Uani 1 1 d . U . . .
O84 O 0.7781(4) 0.4362(4) 0.60181(16) 0.029 Uani 1 1 d . U . . .
O85 O 0.6949(3) 0.1108(4) 0.30409(15) 0.024 Uani 1 1 d . U . . .
O86 O 0.8085(3) 0.0205(4) 0.26631(16) 0.026 Uani 1 1 d . U . . .
O87 O 0.5138(3) 0.0709(4) 0.35027(15) 0.024 Uani 1 1 d . U . . .
O88 O 0.5580(5) -0.2758(5) 0.3923(2) 0.044 Uani 1 1 d . U . . .
C1 C 0.7857(5) 0.0139(6) 0.4214(2) 0.026 Uani 1 1 d . . . . .
H1 H 0.755281 0.028992 0.438278 0.031 Uiso 1 1 calc R . . . .
C2 C 0.8603(6) 0.0046(7) 0.4341(2) 0.033 Uani 1 1 d . . . . .
H2 H 0.890597 -0.005601 0.416661 0.039 Uiso 1 1 calc R . . . .
C3 C 0.8662(5) -0.0685(6) 0.4555(2) 0.026 Uani 1 1 d . . . . .
H3 H 0.916546 -0.075930 0.462868 0.031 Uiso 1 1 calc R . . . .
C4 C 0.7698(7) -0.1346(6) 0.4293(3) 0.038 Uani 1 1 d . . . . .
H4 H 0.739643 -0.126037 0.446841 0.045 Uiso 1 1 calc R . . . .
C5 C 0.7593(5) -0.0647(6) 0.4071(2) 0.025 Uani 1 1 d . . . . .
H5 H 0.784327 -0.075821 0.388221 0.030 Uiso 1 1 calc R . . . .
C6 C 0.6610(5) -0.0747(6) 0.3690(2) 0.022 Uani 1 1 d . . . . .
H6 H 0.703274 -0.087127 0.357343 0.027 Uiso 1 1 calc R . . . .
C7 C 0.6234(5) -0.0016(6) 0.3544(2) 0.025 Uani 1 1 d . . . . .
H7 H 0.616297 -0.010743 0.331942 0.030 Uiso 1 1 calc R . . . .
C8 C 0.7964(5) 0.2969(6) 0.6110(2) 0.024 Uani 1 1 d . . . . .
H8 H 0.816969 0.310040 0.631885 0.028 Uiso 1 1 calc R . . . .
C9 C 0.7182(5) 0.2827(5) 0.6134(2) 0.020 Uani 1 1 d . . . . .
H9 H 0.696041 0.269437 0.592753 0.024 Uiso 1 1 calc R . . . .
C10 C 0.6874(5) 0.3618(5) 0.6246(2) 0.020 Uani 1 1 d . . . . .
H10 H 0.707738 0.374195 0.645615 0.024 Uiso 1 1 calc R . . . .
C11 C 0.7016(5) 0.4298(5) 0.6037(2) 0.024 Uani 1 1 d . . . . .
H11 H 0.679033 0.418638 0.582955 0.029 Uiso 1 1 calc R . . . .
C12 C 0.8107(4) 0.3679(5) 0.5905(2) 0.019 Uani 1 1 d . . . . .
H12 H 0.862609 0.377313 0.590616 0.023 Uiso 1 1 calc R . . . .
C13 C 0.6789(6) 0.5109(7) 0.6144(3) 0.043 Uani 1 1 d . . . . .
H13A H 0.627374 0.511037 0.616262 0.051 Uiso 1 1 calc R . . . .
H13B H 0.701957 0.522187 0.634759 0.051 Uiso 1 1 calc R . . . .
C14 C 0.8316(5) 0.3655(6) 0.5369(2) 0.025 Uani 1 1 d . . . . .
H14 H 0.878792 0.382772 0.545816 0.031 Uiso 1 1 calc R . . . .
C15 C 0.8389(5) 0.2895(6) 0.5185(2) 0.027 Uani 1 1 d . . . . .
H15 H 0.791657 0.272246 0.509657 0.033 Uiso 1 1 calc R . . . .
C16 C 0.8871(6) 0.3093(8) 0.4929(2) 0.037 Uani 1 1 d . . . . .
H16 H 0.933913 0.326048 0.502312 0.044 Uiso 1 1 calc R . . . .
C17 C 0.7994(7) 0.4327(6) 0.5159(2) 0.034 Uani 1 1 d . . . . .
H17 H 0.753081 0.413706 0.506553 0.041 Uiso 1 1 calc R . . . .
C18 C 0.7884(10) 0.5126(7) 0.5322(3) 0.056 Uani 1 1 d . . . . .
H18A H 0.774472 0.554585 0.517078 0.067 Uiso 1 1 calc R . . . .
H18B H 0.750013 0.506696 0.546280 0.067 Uiso 1 1 calc R . . . .
C19 C 0.8783(5) -0.0085(6) 0.5618(2) 0.026 Uani 1 1 d . . . . .
H19 H 0.929396 -0.022807 0.562330 0.031 Uiso 1 1 calc R . . . .
C20 C 0.8510(6) 0.0092(6) 0.5286(2) 0.028 Uani 1 1 d . . . . .
H20 H 0.800688 0.026773 0.528197 0.034 Uiso 1 1 calc R . . . .
C21 C 0.8568(6) -0.0691(6) 0.5106(2) 0.029 Uani 1 1 d . . . . .
H21 H 0.907378 -0.084404 0.509602 0.035 Uiso 1 1 calc R . . . .
C22 C 0.8172(6) -0.1360(7) 0.5249(2) 0.032 Uani 1 1 d . . . . .
H22 H 0.766378 -0.120424 0.524642 0.039 Uiso 1 1 calc R . . . .
C23 C 0.8379(5) -0.0763(6) 0.5746(2) 0.028 Uani 1 1 d . . . . .
H23 H 0.856918 -0.088128 0.595816 0.033 Uiso 1 1 calc R . . . .
C24 C 0.6679(5) -0.0054(6) 0.6449(2) 0.023 Uani 1 1 d . . . . .
H24 H 0.707038 -0.020808 0.659989 0.028 Uiso 1 1 calc R . . C 2
C25 C 0.7001(5) 0.0109(5) 0.6134(2) 0.018 Uani 1 1 d . . . . .
H25 H 0.662678 0.028409 0.597875 0.021 Uiso 1 1 calc R . . . .
C26 C 0.7335(5) -0.0682(6) 0.6039(2) 0.024 Uani 1 1 d . . . . .
H26 H 0.770971 -0.084792 0.619550 0.029 Uiso 1 1 calc R . . . .
C27 C 0.6781(5) -0.1334(6) 0.6004(2) 0.028 Uani 1 1 d . . . . .
H27 H 0.639789 -0.115631 0.585257 0.033 Uiso 1 1 calc R . . . .
C28 C 0.7032(6) -0.2141(6) 0.5918(3) 0.038 Uani 1 1 d . . . . .
H28A H 0.722147 -0.210836 0.571391 0.046 Uiso 1 1 calc R . . . .
H28B H 0.742217 -0.230234 0.606477 0.046 Uiso 1 1 calc R . . . .
C29 C 0.8223(8) -0.2172(8) 0.5095(3) 0.047 Uani 1 1 d . . . . .
H29A H 0.795639 -0.257416 0.520833 0.057 Uiso 1 1 calc R . . . .
H29B H 0.800287 -0.213665 0.488571 0.057 Uiso 1 1 calc R . . . .
C30 C 0.6971(5) 0.3727(6) 0.3711(2) 0.023 Uani 1 1 d . . . . .
H30 H 0.693057 0.382052 0.348594 0.027 Uiso 1 1 calc R . . . .
C31 C 0.7468(5) 0.3042(6) 0.3780(2) 0.025 Uani 1 1 d . . . . .
H31 H 0.792840 0.317562 0.369431 0.030 Uiso 1 1 calc R . . . .
C32 C 0.7597(5) 0.2897(6) 0.4115(2) 0.026 Uani 1 1 d . . . . .
H32 H 0.714850 0.272433 0.420301 0.031 Uiso 1 1 calc R . . . .
C33 C 0.7840(5) 0.3685(6) 0.4260(2) 0.025 Uani 1 1 d . . . . .
H33 H 0.830677 0.383099 0.418281 0.030 Uiso 1 1 calc R . . . .
C34 C 0.8553(6) 0.3820(7) 0.4737(2) 0.035 Uani 1 1 d . . . . .
H34 H 0.889008 0.397733 0.458159 0.042 Uiso 1 1 calc R . . . .
C35 C 0.5534(5) 0.5156(5) 0.3726(2) 0.024 Uani 1 1 d . . . . .
H35A H 0.597077 0.514320 0.386051 0.028 Uiso 1 1 calc R . . . .
H35B H 0.565713 0.532651 0.352061 0.028 Uiso 1 1 calc R . . . .
C36 C 0.5204(5) 0.4315(6) 0.3710(2) 0.024 Uani 1 1 d . . . . .
H36 H 0.503527 0.416864 0.391347 0.029 Uiso 1 1 calc R . . . .
C37 C 0.5704(5) 0.3663(5) 0.36079(19) 0.019 Uani 1 1 d . . . . .
H37 H 0.586203 0.379474 0.340081 0.023 Uiso 1 1 calc R . . . .
C38 C 0.5296(5) 0.2868(5) 0.3597(2) 0.021 Uani 1 1 d . . . . .
H38 H 0.515727 0.273542 0.380674 0.025 Uiso 1 1 calc R . . . .
C39 C 0.4644(5) 0.2944(5) 0.33901(19) 0.019 Uani 1 1 d . . . . .
H39 H 0.479892 0.303490 0.317944 0.023 Uiso 1 1 d R . . . .
C40 C 0.5805(5) 0.3652(5) 0.6533(2) 0.021 Uani 1 1 d . . . . .
H40 H 0.618665 0.372354 0.669682 0.025 Uiso 1 1 d R . . . .
C41 C 0.7329(6) 0.4358(6) 0.4187(2) 0.028 Uani 1 1 d . . . . .
H41 H 0.686428 0.421996 0.426740 0.034 Uiso 1 1 calc R . . . .
C42 C 0.7566(7) 0.5189(7) 0.4310(3) 0.041 Uani 1 1 d . . . . .
H42A H 0.757247 0.518640 0.453557 0.049 Uiso 1 1 calc R . . . .
H42B H 0.804893 0.530317 0.425038 0.049 Uiso 1 1 calc R . . . .
C43 C 0.7529(9) -0.2170(7) 0.4150(3) 0.058 Uani 1 1 d . . . . .
H43A H 0.703351 -0.217676 0.406787 0.069 Uiso 1 1 calc R . . . .
H43B H 0.783325 -0.226059 0.397820 0.069 Uiso 1 1 calc R . . . .
C44 C 0.5501(5) -0.1318(5) 0.3818(2) 0.023 Uani 1 1 d . . . . .
H44 H 0.557384 -0.117494 0.403853 0.027 Uiso 1 1 calc R . . . .
C45 C 0.6177(5) -0.0744(6) 0.6416(2) 0.023 Uani 1 1 d . . . . .
H45 H 0.601738 -0.087651 0.662257 0.027 Uiso 1 1 calc R . . . .
C46 C 0.5105(5) -0.0679(6) 0.3651(2) 0.023 Uani 1 1 d . . . . .
H46 H 0.503227 -0.083608 0.343173 0.027 Uiso 1 1 d R . . . .
C47 C 0.5515(5) 0.0128(5) 0.3676(2) 0.019 Uani 1 1 d . . . . .
H47 H 0.557835 0.030246 0.389342 0.023 Uiso 1 1 calc R . . . .
C48 C 0.5141(6) -0.2136(6) 0.3782(3) 0.037 Uani 1 1 d . . . . .
H48A H 0.468314 -0.212168 0.387709 0.045 Uiso 1 1 calc R . . . .
H48B H 0.504946 -0.225855 0.356220 0.045 Uiso 1 1 calc R . . . .
O5W O 0.8498(6) 0.2131(6) 0.1562(2) 0.063 Uani 1 1 d . U . . .
H5WA H 0.889068 0.240329 0.158181 0.094 Uiso 1 1 d GR . . . .
H5WB H 0.820468 0.245378 0.146112 0.094 Uiso 1 1 d GR . . . .
O6W O 0.9982(6) 0.8029(8) 0.4528(2) 0.064 Uani 1 1 d . U . . .
H6WA H 1.027027 0.770082 0.462656 0.095 Uiso 1 1 d G . . . .
H6WB H 1.003960 0.792984 0.433688 0.095 Uiso 1 1 d G . . . .

loop_
_atom_site_aniso_label
_atom_site_aniso_U_11
_atom_site_aniso_U_22
_atom_site_aniso_U_33
_atom_site_aniso_U_23
_atom_site_aniso_U_13
_atom_site_aniso_U_12
Cs1 0.022 0.013 0.025 0.001 -0.003 -0.001
Cs2 0.021 0.017 0.027 -0.002 0.000 0.002
Cs3 0.024 0.017 0.037 -0.001 -0.008 -0.001
Cs4 0.029 0.013 0.024 0.002 -0.001 0.000
Cs5 0.054 0.084 0.058 0.012 0.003 -0.002
Cs6 0.053 0.048 0.048 -0.012 -0.008 0.018
Cs7 0.021 0.044 0.073 -0.026 0.018 -0.007
Cs8 0.048 0.033 0.036 -0.007 0.007 -0.015
Cs9 0.081 0.070 0.075 -0.013 0.009 0.007
Mo1 0.012 0.014 0.020 0.003 0.000 0.000
Mo2 0.015 0.015 0.017 0.002 0.002 0.000
Mo3 0.015 0.014 0.017 0.001 -0.001 0.001
Mo4 0.014 0.016 0.019 0.002 0.002 0.002
Mo5 0.017 0.017 0.016 0.002 0.001 0.002
Mo6 0.016 0.015 0.018 0.000 0.000 0.000
Mo7 0.013 0.013 0.019 -0.001 0.001 0.000
Mo8 0.017 0.012 0.018 -0.002 -0.001 -0.001
Mo9 0.017 0.013 0.019 -0.002 0.003 0.000
Mo10 0.013 0.014 0.022 0.000 0.000 0.000
P1 0.017 0.009 0.018 0.001 0.000 0.000
P2 0.015 0.010 0.018 -0.001 0.000 0.001
P3 0.013 0.009 0.020 0.000 0.001 0.000
P4 0.016 0.011 0.019 0.001 0.002 0.000
Na1 0.047 0.045 0.057 0.000 0.004 -0.008
Na2 0.042 0.012 0.012 -0.003 -0.006 -0.004
Na3 0.041 0.027 0.019 0.009 0.004 -0.008
Na4 0.031 0.030 0.040 -0.001 0.004 0.002
Na5 0.068 0.045 0.049 -0.007 0.005 0.007
Na6 0.037 0.034 0.045 0.000 0.005 -0.002
Na7 0.093 0.071 0.115 -0.016 0.009 -0.001
O1 0.025 0.017 0.020 -0.001 0.002 0.000
O1W 0.070 0.043 0.052 0.008 0.000 -0.002
O2 0.017 0.012 0.024 -0.002 -0.001 -0.003
O2W 0.075 0.032 0.054 0.010 -0.008 -0.016
O3 0.018 0.015 0.019 0.002 0.000 0.002
O3W 0.018 0.014 0.027 0.004 -0.002 0.000
O4 0.018 0.010 0.020 0.001 -0.001 0.001
O4W 0.030 0.025 0.038 0.001 0.002 -0.006
O5 0.026 0.017 0.021 0.000 0.005 0.000
O6 0.024 0.019 0.024 0.003 0.002 -0.002
O7 0.019 0.017 0.021 0.001 -0.001 0.001
O7W 0.095 0.037 0.064 -0.004 0.013 -0.019
O8 0.012 0.017 0.023 0.004 0.003 -0.002
O8W 0.067 0.050 0.061 -0.004 0.009 0.003
O9 0.020 0.017 0.016 0.000 0.000 0.000
O10 0.025 0.017 0.026 0.004 -0.001 0.001
O10W 0.068 0.042 0.053 0.005 -0.005 0.001
O11 0.022 0.019 0.028 -0.008 -0.005 0.001
O11W 0.056 0.036 0.054 0.001 -0.013 0.001
O12 0.018 0.017 0.020 0.002 -0.002 -0.003
O12W 0.092 0.049 0.056 -0.005 -0.013 0.002
O13 0.025 0.020 0.024 0.000 0.002 0.002
O13W 0.025 0.021 0.039 -0.009 0.004 -0.004
O14 0.023 0.016 0.027 -0.004 0.003 0.004
O14W 0.023 0.021 0.033 -0.003 -0.003 0.002
O15 0.016 0.017 0.021 0.001 -0.001 0.004
O9W 0.039 0.035 0.050 -0.018 0.009 -0.007
O16 0.011 0.014 0.021 0.001 0.001 -0.001
O17 0.030 0.024 0.019 -0.004 -0.003 0.001
O18 0.023 0.025 0.028 -0.007 0.006 -0.002
O19 0.018 0.015 0.018 0.003 -0.001 0.003
O20 0.022 0.022 0.026 0.004 -0.008 -0.007
O21 0.017 0.023 0.027 0.003 0.005 0.004
O22 0.016 0.015 0.022 -0.005 0.000 -0.001
O23 0.019 0.012 0.025 0.001 -0.002 0.000
O24 0.017 0.013 0.025 -0.003 -0.001 0.001
O25 0.014 0.013 0.020 -0.002 0.003 0.001
O26 0.015 0.014 0.020 0.000 0.001 -0.003
O27 0.015 0.014 0.020 -0.004 0.001 -0.001
O28 0.019 0.018 0.022 -0.004 -0.001 0.003
O29 0.018 0.012 0.026 0.001 0.000 0.001
O30 0.020 0.027 0.028 0.005 0.001 -0.003
O31 0.020 0.013 0.026 0.003 0.000 0.000
O32 0.014 0.017 0.021 -0.002 -0.001 -0.001
O33 0.017 0.016 0.025 0.000 0.004 0.000
O34 0.020 0.017 0.020 0.001 0.001 0.000
O35 0.018 0.018 0.025 0.001 0.003 0.003
O36 0.015 0.013 0.021 -0.001 0.003 0.001
O37 0.024 0.020 0.024 -0.005 0.000 -0.007
O38 0.024 0.015 0.028 -0.002 0.000 0.000
O39 0.019 0.014 0.025 -0.004 0.003 0.000
O40 0.027 0.016 0.023 0.000 0.005 0.001
O41 0.023 0.020 0.030 -0.006 0.006 0.004
O42 0.019 0.018 0.024 0.000 0.005 -0.001
O43 0.019 0.015 0.024 -0.001 -0.001 -0.002
O44 0.022 0.026 0.031 0.000 0.003 0.006
O45 0.015 0.013 0.021 -0.001 -0.001 -0.001
O46 0.020 0.016 0.026 0.000 0.003 0.001
O47 0.037 0.023 0.048 -0.005 0.002 0.005
O48 0.024 0.017 0.026 0.001 0.001 -0.002
O49 0.026 0.021 0.027 -0.003 0.002 0.000
O50 0.026 0.017 0.026 0.001 0.000 -0.005
O51 0.024 0.014 0.034 -0.002 0.001 0.002
O52 0.026 0.018 0.026 0.003 0.004 -0.003
O53 0.033 0.034 0.029 -0.003 -0.001 -0.004
O54 0.027 0.025 0.025 -0.002 0.001 0.002
O55 0.035 0.031 0.021 -0.004 -0.001 0.008
O56 0.037 0.031 0.030 -0.004 -0.003 0.012
O57 0.087 0.035 0.069 0.008 -0.033 0.000
O58 0.025 0.022 0.024 -0.001 -0.004 0.004
O59 0.029 0.020 0.026 -0.001 -0.001 -0.007
O60 0.026 0.018 0.030 -0.003 0.003 0.002
O61 0.041 0.034 0.029 -0.003 0.002 -0.001
O62 0.035 0.031 0.031 -0.004 0.006 0.003
O63 0.080 0.069 0.104 -0.028 -0.019 0.020
O64 0.035 0.027 0.026 -0.007 -0.002 0.008
O65 0.026 0.027 0.025 -0.002 -0.003 0.006
O66 0.028 0.022 0.027 -0.002 0.002 0.001
O67 0.026 0.022 0.030 -0.003 0.004 0.001
O68 0.023 0.015 0.025 0.003 0.003 0.007
O69 0.029 0.019 0.033 0.000 0.001 0.001
O70 0.047 0.028 0.055 -0.004 -0.002 -0.003
O71 0.075 0.046 0.065 -0.018 -0.018 -0.004
O72 0.030 0.020 0.027 0.002 0.001 -0.007
O73 0.025 0.020 0.026 -0.002 0.003 -0.001
O74 0.035 0.027 0.028 0.003 -0.006 0.005
O75 0.037 0.027 0.021 0.003 -0.001 -0.003
O76 0.042 0.038 0.028 -0.005 0.003 0.002
O77 0.041 0.031 0.025 0.001 0.003 0.005
O78 0.034 0.024 0.025 0.001 0.000 0.002
O79 0.055 0.036 0.028 0.002 -0.003 -0.007
O80 0.079 0.042 0.051 0.001 -0.009 -0.004
O81 0.030 0.024 0.026 -0.002 0.001 0.007
O82 0.030 0.021 0.027 0.006 0.006 0.000
O83 0.059 0.033 0.057 0.003 0.013 0.005
O84 0.034 0.021 0.031 0.002 0.006 -0.001
O85 0.027 0.020 0.025 0.000 -0.003 0.000
O86 0.023 0.018 0.037 0.002 0.003 0.002
O87 0.024 0.015 0.032 0.002 -0.003 0.003
O88 0.044 0.025 0.060 0.014 -0.007 -0.004
C1 0.028 0.028 0.022 -0.002 0.006 0.003
C2 0.034 0.045 0.019 -0.005 0.004 0.008
C3 0.028 0.026 0.022 -0.006 -0.002 0.009
C4 0.062 0.019 0.029 0.003 -0.019 0.002
C5 0.021 0.028 0.026 -0.005 -0.007 0.012
C6 0.021 0.026 0.020 0.001 0.003 0.000
C7 0.025 0.026 0.025 -0.002 0.004 0.003
C8 0.025 0.031 0.015 -0.003 -0.001 0.005
C9 0.026 0.016 0.018 0.001 0.006 -0.008
C10 0.017 0.018 0.025 -0.002 0.000 0.006
C11 0.026 0.013 0.034 -0.005 0.005 0.001
C12 0.013 0.020 0.025 -0.005 0.000 -0.006
C13 0.032 0.021 0.078 0.001 0.024 -0.002
C14 0.035 0.029 0.013 -0.004 0.005 0.001
C15 0.021 0.037 0.023 0.006 -0.002 0.007
C16 0.041 0.041 0.029 0.001 0.006 -0.008
C17 0.062 0.021 0.021 -0.002 0.001 0.009
C18 0.114 0.022 0.030 -0.007 -0.004 -0.007
C19 0.031 0.032 0.014 -0.014 0.001 0.003
C20 0.040 0.024 0.021 0.005 0.002 0.007
C21 0.034 0.031 0.021 -0.002 -0.006 0.014
C22 0.052 0.033 0.011 -0.008 0.000 0.013
C23 0.025 0.024 0.033 -0.006 -0.003 0.007
C24 0.019 0.021 0.029 0.000 0.004 0.004
C25 0.019 0.014 0.020 0.005 -0.003 -0.002
C26 0.025 0.024 0.022 -0.004 -0.003 0.010
C27 0.034 0.016 0.032 0.002 -0.008 0.001
C28 0.031 0.024 0.060 0.000 0.007 0.004
C29 0.068 0.044 0.028 -0.012 -0.015 0.029
C30 0.024 0.025 0.019 0.000 0.000 -0.013
C31 0.020 0.026 0.030 -0.005 0.005 -0.010
C32 0.024 0.031 0.023 0.006 0.003 -0.001
C33 0.035 0.024 0.016 0.003 0.005 -0.008
C34 0.044 0.037 0.025 -0.005 0.002 -0.016
C35 0.024 0.005 0.042 -0.007 0.004 -0.001
C36 0.028 0.022 0.023 -0.003 0.003 -0.012
C37 0.024 0.016 0.016 0.003 0.003 0.000
C38 0.030 0.018 0.015 -0.002 0.004 -0.004
C39 0.029 0.014 0.015 -0.001 0.001 -0.007
C40 0.021 0.016 0.024 -0.006 -0.004 -0.003
C41 0.034 0.021 0.029 -0.005 0.003 -0.006
C42 0.061 0.022 0.039 -0.007 -0.012 0.002
C43 0.092 0.014 0.060 -0.008 -0.054 0.004
C44 0.026 0.013 0.030 -0.001 0.010 0.002
C45 0.020 0.018 0.028 0.004 -0.005 -0.002
C46 0.016 0.029 0.023 -0.003 0.004 -0.001
C47 0.025 0.015 0.016 0.005 -0.003 0.006
C48 0.033 0.019 0.060 0.005 0.006 -0.002
O5W 0.078 0.057 0.056 -0.006 0.018 -0.027
O6W 0.064 0.089 0.038 0.007 0.007 0.001

loop_
_atom_type_symbol
_atom_type_description
_atom_type_scat_dispersion_real
_atom_type_scat_dispersion_imag
_atom_type_scat_source
C C 0.0033 0.0016 'International Tables Vol C Tables 4.2.6.8 and 6.1.1.4'
H H 0.0000 0.0000 'International Tables Vol C Tables 4.2.6.8 and 6.1.1.4'
Cs Cs -0.3680 2.1192 'International Tables Vol C Tables 4.2.6.8 and 6.1.1.4'
Mo Mo -1.6832 0.6857 'International Tables Vol C Tables 4.2.6.8 and 6.1.1.4'
Na Na 0.0362 0.0249 'International Tables Vol C Tables 4.2.6.8 and 6.1.1.4'
O O 0.0106 0.0060 'International Tables Vol C Tables 4.2.6.8 and 6.1.1.4'
P P 0.1023 0.0942 'International Tables Vol C Tables 4.2.6.8 and 6.1.1.4'

loop_
_geom_angle_atom_site_label_1
_geom_angle_atom_site_label_2
_geom_angle_atom_site_label_3
_geom_angle
_geom_angle_site_symmetry_1
_geom_angle_site_symmetry_3
_geom_angle_publ_flag
Mo10 Cs1 Mo6 55.661(17) 3 3 ?
O19 Cs1 Mo6 135.47(12) . 3 ?
O19 Cs1 Mo10 151.09(11) . 3 ?
O19 Cs1 O21 50.97(16) . . ?
O19 Cs1 O23 62.76(15) . . ?
O19 Cs1 O25 119.62(15) . . ?
O19 Cs1 O28 111.83(16) . . ?
O19 Cs1 O29 159.80(16) . . ?
O19 Cs1 O43 137.35(16) . . ?
O19 Cs1 O62 76.75(17) . . ?
O19 Cs1 O66 86.66(17) . . ?
O19 Cs1 O81 127.61(16) . . ?
O21 Cs1 Mo6 158.33(12) . 3 ?
O21 Cs1 Mo10 108.57(12) . 3 ?
O21 Cs1 O23 71.75(16) . . ?
O21 Cs1 O25 98.83(16) . . ?
O21 Cs1 O43 87.26(16) . . ?
O21 Cs1 O62 103.08(18) . . ?
O21 Cs1 O66 72.56(17) . . ?
O21 Cs1 O81 127.98(17) . . ?
O23 Cs1 Mo6 93.00(11) . 3 ?
O23 Cs1 Mo10 93.10(11) . 3 ?
O23 Cs1 O25 57.91(15) . . ?
O23 Cs1 O62 131.62(17) . . ?
O23 Cs1 O81 160.26(17) . . ?
O25 Cs1 Mo6 59.59(10) . 3 ?
O25 Cs1 Mo10 35.50(10) . 3 ?
O25 Cs1 O62 158.02(16) . . ?
O25 Cs1 O81 112.30(16) . . ?
O28 Cs1 Mo6 24.39(11) . 3 ?
O28 Cs1 Mo10 79.02(11) . 3 ?
O28 Cs1 O21 155.27(16) . . ?
O28 Cs1 O23 84.56(16) . . ?
O28 Cs1 O25 73.37(15) . . ?
O28 Cs1 O29 52.45(16) . . ?
O28 Cs1 O43 104.11(16) . . ?
O28 Cs1 O62 87.18(17) . . ?
O28 Cs1 O66 128.69(17) . . ?
O28 Cs1 O81 75.94(17) . . ?
O29 Cs1 Mo6 28.08(11) . 3 ?
O29 Cs1 Mo10 29.14(11) . 3 ?
O29 Cs1 O21 137.68(16) . . ?
O29 Cs1 O23 100.38(16) . . ?
O29 Cs1 O25 48.07(15) . . ?
O29 Cs1 O43 52.31(16) . . ?
O29 Cs1 O62 111.59(17) . . ?
O29 Cs1 O66 112.92(16) . . ?
O29 Cs1 O81 65.27(16) . . ?
O43 Cs1 Mo6 80.14(11) . 3 ?
O43 Cs1 Mo10 25.49(11) . 3 ?
O43 Cs1 O23 99.85(16) . . ?
O43 Cs1 O25 50.62(15) . . ?
O43 Cs1 O62 128.35(16) . . ?
O43 Cs1 O81 82.31(16) . . ?
O62 Cs1 Mo6 98.56(13) . 3 ?
O62 Cs1 Mo10 131.72(12) . 3 ?
O66 Cs1 Mo6 124.16(12) . 3 ?
O66 Cs1 Mo10 107.80(12) . 3 ?
O66 Cs1 O23 142.83(17) . . ?
O66 Cs1 O25 138.92(16) . . ?
O66 Cs1 O43 88.44(16) . . ?
O66 Cs1 O62 49.58(17) . . ?
O66 Cs1 O81 56.41(17) . . ?
O81 Cs1 Mo6 67.90(13) . 3 ?
O81 Cs1 Mo10 80.41(12) . 3 ?
O81 Cs1 O62 51.32(17) . . ?
O14 Cs2 P2 70.08(12) . 2_756 ?
O14 Cs2 O16 52.06(15) . 2_756 ?
O14 Cs2 O18 70.62(17) . . ?
O14 Cs2 O23 93.09(15) . 2_756 ?
O14 Cs2 O24 115.41(15) . 2_756 ?
O14 Cs2 O26 155.25(15) . 2_756 ?
O14 Cs2 O28 148.71(16) . 2_756 ?
O14 Cs2 O54 79.10(17) . . ?
O14 Cs2 O85 76.98(17) . . ?
O14 Cs2 O86 64.10(17) . . ?
O16 Cs2 P2 23.20(11) 2_756 2_756 ?
O16 Cs2 O23 44.12(14) 2_756 2_756 ?
O16 Cs2 O24 80.28(14) 2_756 2_756 ?
O16 Cs2 O26 111.62(13) 2_756 2_756 ?
O16 Cs2 O54 113.85(16) 2_756 . ?
O16 Cs2 O85 117.98(15) 2_756 . ?
O18 Cs2 P2 67.79(12) . 2_756 ?
O18 Cs2 O16 51.50(16) . 2_756 ?
O18 Cs2 O23 75.33(15) . 2_756 ?
O18 Cs2 O24 114.26(15) . 2_756 ?
O18 Cs2 O26 116.15(15) . 2_756 ?
O18 Cs2 O28 78.09(16) . 2_756 ?
O18 Cs2 O54 73.77(16) . . ?
O18 Cs2 O85 143.04(17) . . ?
O23 Cs2 P2 23.03(10) 2_756 2_756 ?
O23 Cs2 O24 40.44(14) 2_756 2_756 ?
O23 Cs2 O26 67.59(13) 2_756 2_756 ?
O24 Cs2 P2 57.11(10) 2_756 2_756 ?
O24 Cs2 O26 39.87(13) 2_756 2_756 ?
O26 Cs2 P2 89.97(9) 2_756 2_756 ?
O28 Cs2 P2 98.32(12) 2_756 2_756 ?
O28 Cs2 O16 107.13(15) 2_756 2_756 ?
O28 Cs2 O23 78.70(15) 2_756 2_756 ?
O28 Cs2 O24 77.33(15) 2_756 2_756 ?
O28 Cs2 O26 45.60(14) 2_756 2_756 ?
O28 Cs2 O54 92.46(16) 2_756 . ?
O28 Cs2 O85 132.37(16) 2_756 . ?
O33 Cs2 P2 127.59(12) . 2_756 ?
O33 Cs2 O14 133.67(16) . . ?
O33 Cs2 O16 149.71(16) . 2_756 ?
O33 Cs2 O18 152.23(17) . . ?
O33 Cs2 O23 110.73(15) . 2_756 ?
O33 Cs2 O24 71.18(15) . 2_756 ?
O33 Cs2 O26 49.36(14) . 2_756 ?
O33 Cs2 O28 76.76(16) . 2_756 ?
O33 Cs2 O54 95.69(16) . . ?
O33 Cs2 O85 56.73(16) . . ?
O33 Cs2 O86 88.02(17) . . ?
O54 Cs2 P2 136.69(12) . 2_756 ?
O54 Cs2 O23 149.00(16) . 2_756 ?
O54 Cs2 O24 164.79(15) . 2_756 ?
O54 Cs2 O26 125.42(15) . 2_756 ?
O85 Cs2 P2 117.01(12) . 2_756 ?
O85 Cs2 O23 124.54(15) . 2_756 ?
O85 Cs2 O24 95.26(15) . 2_756 ?
O85 Cs2 O26 100.72(14) . 2_756 ?
O85 Cs2 O54 83.23(16) . . ?
O86 Cs2 P2 59.20(12) . 2_756 ?
O86 Cs2 O16 68.01(16) . 2_756 ?
O86 Cs2 O18 118.52(17) . . ?
O86 Cs2 O23 68.20(16) . 2_756 ?
O86 Cs2 O24 58.36(15) . 2_756 ?
O86 Cs2 O26 93.43(15) . 2_756 ?
O86 Cs2 O28 135.69(16) . 2_756 ?
O86 Cs2 O54 130.74(17) . . ?
O86 Cs2 O85 58.32(16) . . ?
O3W Cs3 Mo8 145.61(12) . 4_655 ?
O3W Cs3 O4W 69.30(17) . . ?
O3W Cs3 O7W 127.8(2) . 1_655 ?
O3W Cs3 O10 57.25(16) . . ?
O3W Cs3 O12 81.50(15) . . ?
O3W Cs3 O13 62.32(17) . . ?
O3W Cs3 O24 144.10(16) . 2_756 ?
O3W Cs3 O38 130.88(16) . . ?
O3W Cs3 O5W 97.4(2) . . ?
O4W Cs3 Mo8 126.68(13) . 4_655 ?
O4W Cs3 O7W 61.8(2) . 1_655 ?
O4W Cs3 O10 125.25(17) . . ?
O4W Cs3 O12 136.96(17) . . ?
O4W Cs3 O38 107.34(17) . . ?
O4W Cs3 O5W 61.7(2) . . ?
O7W Cs3 Mo8 66.61(15) 1_655 4_655 ?
O10 Cs3 Mo8 105.14(11) . 4_655 ?
O10 Cs3 O7W 171.18(19) . 1_655 ?
O10 Cs3 O12 47.72(15) . . ?
O10 Cs3 O5W 132.4(2) . . ?
O12 Cs3 Mo8 66.79(10) . 4_655 ?
O12 Cs3 O7W 123.81(19) . 1_655 ?
O12 Cs3 O5W 93.0(2) . . ?
O13 Cs3 Mo8 86.15(12) . 4_655 ?
O13 Cs3 O4W 88.49(18) . . ?
O13 Cs3 O7W 98.2(2) . 1_655 ?
O13 Cs3 O10 77.59(16) . . ?
O13 Cs3 O12 49.32(15) . . ?
O13 Cs3 O24 147.69(16) . 2_756 ?
O13 Cs3 O38 68.66(16) . . ?
O13 Cs3 O5W 54.9(2) . . ?
O24 Cs3 Mo8 70.28(11) 2_756 4_655 ?
O24 Cs3 O4W 88.37(17) 2_756 . ?
O24 Cs3 O7W 52.6(2) 2_756 1_655 ?
O24 Cs3 O10 128.91(16) 2_756 . ?
O24 Cs3 O12 130.86(15) 2_756 . ?
O24 Cs3 O38 81.68(15) 2_756 . ?
O24 Cs3 O5W 95.9(2) 2_756 . ?
O34 Cs3 Mo8 26.31(12) . 4_655 ?
O34 Cs3 O3W 142.54(17) . . ?
O34 Cs3 O4W 147.36(17) . . ?
O34 Cs3 O7W 85.84(19) . 1_655 ?
O34 Cs3 O10 87.36(16) . . ?
O34 Cs3 O12 64.09(15) . . ?
O34 Cs3 O13 101.21(17) . . ?
O34 Cs3 O24 66.81(16) . 2_756 ?
O34 Cs3 O38 50.49(16) . . ?
O34 Cs3 O86 114.98(17) . . ?
O34 Cs3 O5W 98.7(2) . . ?
O38 Cs3 Mo8 24.48(11) . 4_655 ?
O38 Cs3 O7W 55.66(19) . 1_655 ?
O38 Cs3 O10 115.54(15) . . ?
O38 Cs3 O12 68.94(15) . . ?
O38 Cs3 O5W 48.5(2) . . ?
O86 Cs3 Mo8 132.06(13) . 4_655 ?
O86 Cs3 O3W 80.82(18) . . ?
O86 Cs3 O4W 67.95(19) . . ?
O86 Cs3 O7W 96.4(2) . 1_655 ?
O86 Cs3 O10 91.54(17) . . ?
O86 Cs3 O12 138.57(16) . . ?
O86 Cs3 O13 141.73(18) . . ?
O86 Cs3 O24 64.51(17) . 2_756 ?
O86 Cs3 O38 145.70(17) . . ?
O86 Cs3 O5W 126.3(2) . . ?
O5W Cs3 Mo8 72.39(16) . 4_655 ?
O5W Cs3 O7W 43.7(3) . 1_655 ?
O2 Cs4 Mo2 35.69(11) . . ?
O2 Cs4 O41 102.53(16) . . ?
O2 Cs4 O50 101.35(15) . . ?
O2 Cs4 O51 118.03(15) . . ?
O2 Cs4 O85 117.94(14) . . ?
O6 Cs4 Mo2 25.63(12) . . ?
O6 Cs4 O2 51.39(16) . . ?
O6 Cs4 O7 52.29(16) . . ?
O6 Cs4 O41 89.96(16) . . ?
O6 Cs4 O46 97.24(16) . . ?
O6 Cs4 O50 53.09(16) . . ?
O6 Cs4 O51 89.65(15) . . ?
O6 Cs4 O85 138.29(16) . . ?
O6 Cs4 O87 104.80(17) . . ?
O7 Cs4 Mo2 29.20(11) . . ?
O7 Cs4 O2 48.13(15) . . ?
O7 Cs4 O41 140.82(16) . . ?
O7 Cs4 O46 100.44(16) . . ?
O7 Cs4 O50 70.95(15) . . ?
O7 Cs4 O51 70.12(15) . . ?
O7 Cs4 O85 89.49(15) . . ?
O10 Cs4 Mo2 78.39(12) . . ?
O10 Cs4 O2 72.60(16) . . ?
O10 Cs4 O6 103.50(16) . . ?
O10 Cs4 O7 51.80(16) . . ?
O10 Cs4 O41 156.32(16) . . ?
O10 Cs4 O46 87.68(16) . . ?
O10 Cs4 O50 107.56(16) . . ?
O10 Cs4 O51 73.69(16) . . ?
O10 Cs4 O85 45.82(15) . . ?
O10 Cs4 O87 111.50(17) . . ?
O39 Cs4 Mo2 151.80(12) . . ?
O39 Cs4 O2 119.90(16) . . ?
O39 Cs4 O6 138.60(17) . . ?
O39 Cs4 O7 159.42(16) . . ?
O39 Cs4 O10 111.57(17) . . ?
O39 Cs4 O41 49.88(16) . . ?
O39 Cs4 O46 63.89(16) . . ?
O39 Cs4 O50 129.44(16) . . ?
O39 Cs4 O51 120.40(16) . . ?
O39 Cs4 O85 83.06(16) . . ?
O39 Cs4 O87 82.51(17) . . ?
O41 Cs4 Mo2 111.62(12) . . ?
O41 Cs4 O50 96.11(15) . . ?
O41 Cs4 O51 126.54(16) . . ?
O41 Cs4 O85 129.69(15) . . ?
O46 Cs4 Mo2 91.21(11) . . ?
O46 Cs4 O2 56.28(15) . . ?
O46 Cs4 O41 71.15(16) . . ?
O46 Cs4 O50 148.59(15) . . ?
O46 Cs4 O51 161.21(15) . . ?
O46 Cs4 O85 106.79(15) . . ?
O50 Cs4 Mo2 66.30(11) . . ?
O50 Cs4 O51 45.26(15) . . ?
O50 Cs4 O85 103.34(15) . . ?
O51 Cs4 Mo2 87.49(10) . . ?
O51 Cs4 O85 58.21(14) . . ?
O85 Cs4 Mo2 118.69(10) . . ?
O87 Cs4 Mo2 119.47(12) . . ?
O87 Cs4 O2 154.94(16) . . ?
O87 Cs4 O7 113.64(16) . . ?
O87 Cs4 O41 82.97(17) . . ?
O87 Cs4 O46 145.86(16) . . ?
O87 Cs4 O50 53.59(16) . . ?
O87 Cs4 O51 45.90(16) . . ?
O87 Cs4 O85 72.96(15) . . ?
O28 Cs5 Mo6 22.91(12) 2_756 4_655 ?
O28 Cs5 O30 48.13(16) 2_756 4_655 ?
O28 Cs5 O61 145.25(19) 2_756 2_756 ?
O28 Cs5 O62 95.40(19) 2_756 2_756 ?
O28 Cs5 O74 78.61(17) 2_756 . ?
O28 Cs5 O76 122.7(2) 2_756 . ?
O28 Cs5 O77 120.55(19) 2_756 2_756 ?
O28 Cs5 O81 72.42(16) 2_756 2_756 ?
O28 Cs5 C2 101.7(2) 2_756 . ?
O28 Cs5 C19 109.90(19) 2_756 2_756 ?
O30 Cs5 Mo6 25.23(11) 4_655 4_655 ?
O30 Cs5 O61 133.49(17) 4_655 2_756 ?
O30 Cs5 O74 82.59(16) 4_655 . ?
O30 Cs5 O81 60.53(16) 4_655 2_756 ?
O30 Cs5 C2 139.5(2) 4_655 . ?
O30 Cs5 C19 130.89(18) 4_655 2_756 ?
O53 Cs5 Mo6 130.02(16) . 4_655 ?
O53 Cs5 O28 115.16(19) . 2_756 ?
O53 Cs5 O30 140.1(2) . 4_655 ?
O53 Cs5 O61 82.4(2) . 2_756 ?
O53 Cs5 O62 107.5(2) . 2_756 ?
O53 Cs5 O74 57.57(19) . . ?
O53 Cs5 O76 58.7(2) . . ?
O53 Cs5 O77 124.1(2) . 2_756 ?
O53 Cs5 O81 158.4(2) . 2_756 ?
O53 Cs5 C2 18.3(2) . . ?
O53 Cs5 C19 87.2(2) . 2_756 ?
O61 Cs5 Mo6 146.23(13) 2_756 4_655 ?
O61 Cs5 C2 86.9(2) 2_756 . ?
O61 Cs5 C19 37.97(19) 2_756 2_756 ?
O62 Cs5 Mo6 103.52(14) 2_756 4_655 ?
O62 Cs5 O30 109.88(18) 2_756 4_655 ?
O62 Cs5 O61 49.89(18) 2_756 2_756 ?
O62 Cs5 O74 157.3(2) 2_756 . ?
O62 Cs5 O81 50.97(18) 2_756 2_756 ?
O62 Cs5 C2 97.7(2) 2_756 . ?
O62 Cs5 C19 21.04(18) 2_756 2_756 ?
O74 Cs5 Mo6 79.46(12) . 4_655 ?
O74 Cs5 O61 133.56(17) . 2_756 ?
O74 Cs5 C2 62.8(2) . . ?
O74 Cs5 C19 142.7(2) . 2_756 ?
O76 Cs5 Mo6 111.95(16) . 4_655 ?
O76 Cs5 O30 97.35(19) . 4_655 ?
O76 Cs5 O61 92.07(19) . 2_756 ?
O76 Cs5 O62 141.9(2) . 2_756 ?
O76 Cs5 O74 48.78(19) . . ?
O76 Cs5 O81 136.2(2) . 2_756 ?
O76 Cs5 C2 76.0(2) . . ?
O76 Cs5 C19 125.3(2) . 2_756 ?
O77 Cs5 Mo6 104.40(15) 2_756 4_655 ?
O77 Cs5 O30 85.20(19) 2_756 4_655 ?
O77 Cs5 O61 48.75(19) 2_756 2_756 ?
O77 Cs5 O62 64.3(2) 2_756 2_756 ?
O77 Cs5 O74 137.5(2) 2_756 . ?
O77 Cs5 O76 93.2(2) 2_756 . ?
O77 Cs5 O81 50.86(18) 2_756 2_756 ?
O77 Cs5 C2 134.4(2) 2_756 . ?
O77 Cs5 C19 70.8(2) 2_756 2_756 ?
O81 Cs5 Mo6 64.67(11) 2_756 4_655 ?
O81 Cs5 O61 81.56(17) 2_756 2_756 ?
O81 Cs5 O74 142.62(17) 2_756 . ?
O81 Cs5 C2 145.8(2) 2_756 . ?
O81 Cs5 C19 71.26(18) 2_756 2_756 ?
C2 Cs5 Mo6 120.83(16) . 4_655 ?
C19 Cs5 Mo6 122.60(14) 2_756 4_655 ?
C19 Cs5 C2 79.9(2) 2_756 . ?
Na6 Cs6 Na3 81.32(13) . . ?
Na7 Cs6 Na3 68.27(19) . . ?
Na7 Cs6 Na6 37.27(16) . . ?
Na7 Cs6 O47 97.70(19) . 4_545 ?
Na7 Cs6 O69 145.90(19) . 3_454 ?
Na7 Cs6 C13 61.4(3) . 3_444 ?
Na7 Cs6 C48 156.0(2) . 4 ?
O7W Cs6 Na3 37.5(2) . . ?
O7W Cs6 Na6 100.6(2) . . ?
O7W Cs6 Na7 103.0(2) . . ?
O7W Cs6 O47 68.1(2) . 4_545 ?
O7W Cs6 O69 109.2(2) . 3_454 ?
O7W Cs6 O70 122.8(3) . 3_454 ?
O7W Cs6 C13 121.5(3) . 3_444 ?
O7W Cs6 C48 64.4(3) . 4 ?
O8W Cs6 Na3 28.3(2) . . ?
O8W Cs6 Na6 59.4(2) . . ?
O8W Cs6 Na7 39.9(2) . . ?
O8W Cs6 O7W 64.3(3) . . ?
O8W Cs6 O47 74.6(2) . 4_545 ?
O8W Cs6 O69 173.5(2) . 3_454 ?
O8W Cs6 O70 136.1(2) . 3_454 ?
O8W Cs6 C13 76.9(3) . 3_444 ?
O8W Cs6 C48 120.1(3) . 4 ?
O13W Cs6 Na3 106.65(17) . . ?
O13W Cs6 Na6 37.07(15) . . ?
O13W Cs6 Na7 73.2(2) . . ?
O13W Cs6 O7W 104.9(2) . . ?
O13W Cs6 O8W 93.1(2) . . ?
O13W Cs6 O40 68.73(18) . 4 ?
O13W Cs6 O47 167.45(19) . 4_545 ?
O13W Cs6 O69 87.78(19) . 3_454 ?
O13W Cs6 O70 121.1(2) . 3_454 ?
O13W Cs6 C13 119.9(3) . 3_444 ?
O13W Cs6 C48 128.5(2) . 4 ?
O40 Cs6 Na3 91.46(16) 4 . ?
O40 Cs6 Na6 95.74(14) 4 . ?
O40 Cs6 Na7 129.0(2) 4 . ?
O40 Cs6 O7W 57.8(2) 4 . ?
O40 Cs6 O8W 110.0(2) 4 . ?
O40 Cs6 O47 113.04(18) 4 4_545 ?
O40 Cs6 O69 64.40(16) 4 3_454 ?
O40 Cs6 O70 107.89(19) 4 3_454 ?
O40 Cs6 C13 169.4(3) 4 3_444 ?
O40 Cs6 C48 63.6(2) 4 4 ?
O47 Cs6 Na3 61.31(16) 4_545 . ?
O47 Cs6 Na6 132.02(15) 4_545 . ?
O47 Cs6 C13 60.1(2) 4_545 3_444 ?
O47 Cs6 C48 59.1(2) 4_545 4 ?
O69 Cs6 Na3 145.63(16) 3_454 . ?
O69 Cs6 Na6 122.99(14) 3_454 . ?
O69 Cs6 O47 104.26(17) 3_454 4_545 ?
O69 Cs6 C13 108.2(2) 3_454 3_444 ?
O69 Cs6 C48 55.1(2) 3_454 4 ?
O70 Cs6 Na3 132.10(18) 3_454 . ?
O70 Cs6 Na6 136.59(17) 3_454 . ?
O70 Cs6 Na7 120.5(2) 3_454 . ?
O70 Cs6 O47 70.79(19) 3_454 4_545 ?
O70 Cs6 O69 47.31(18) 3_454 3_454 ?
O70 Cs6 C13 62.9(2) 3_454 3_444 ?
O70 Cs6 C48 60.8(2) 3_454 4 ?
C13 Cs6 Na3 91.7(2) 3_444 . ?
C13 Cs6 Na6 94.7(2) 3_444 . ?
C48 Cs6 Na3 93.0(2) 4 . ?
C48 Cs6 Na6 158.5(2) 4 . ?
C48 Cs6 C13 106.2(3) 4 3_444 ?
Na4 Cs7 Cs4 66.71(11) . . ?
Na4 Cs7 Na7 158.8(2) . . ?
Na4 Cs7 O6 48.00(16) . . ?
Na4 Cs7 O13W 95.13(18) . . ?
Na4 Cs7 O14W 114.15(18) . . ?
Na4 Cs7 O9W 120.9(2) . . ?
Na4 Cs7 O21 104.5(2) . 2_656 ?
Na4 Cs7 O41 101.7(2) . . ?
Na4 Cs7 O43 50.22(16) . 2_656 ?
Na4 Cs7 O67 45.98(16) . 2_656 ?
Na4 Cs7 C24 63.61(19) . 2_656 ?
Na7 Cs7 Cs4 111.02(15) . . ?
Na7 Cs7 C24 137.4(2) . 2_656 ?
O6 Cs7 Cs4 45.37(12) . . ?
O6 Cs7 Na7 114.4(2) . . ?
O6 Cs7 O13W 64.08(17) . . ?
O6 Cs7 O14W 66.47(17) . . ?
O6 Cs7 O67 79.21(17) . 2_656 ?
O6 Cs7 C24 100.25(19) . 2_656 ?
O13W Cs7 Cs4 99.28(13) . . ?
O13W Cs7 Na7 63.98(19) . . ?
O13W Cs7 C24 158.5(2) . 2_656 ?
O14W Cs7 Cs4 63.20(12) . . ?
O14W Cs7 Na7 52.13(18) . . ?
O14W Cs7 O13W 55.99(17) . . ?
O14W Cs7 O67 123.62(17) . 2_656 ?
O14W Cs7 C24 133.7(2) . 2_656 ?
O9W Cs7 Cs4 157.2(2) . . ?
O9W Cs7 Na7 53.3(2) . . ?
O9W Cs7 O6 121.1(2) . . ?
O9W Cs7 O13W 59.9(2) . . ?
O9W Cs7 O14W 95.3(2) . . ?
O9W Cs7 O67 141.1(2) . 2_656 ?
O9W Cs7 C24 126.8(2) . 2_656 ?
O21 Cs7 Cs4 128.67(16) 2_656 . ?
O21 Cs7 Na7 93.2(2) 2_656 . ?
O21 Cs7 O6 152.3(2) 2_656 . ?
O21 Cs7 O13W 132.02(18) 2_656 . ?
O21 Cs7 O14W 140.0(2) 2_656 . ?
O21 Cs7 O9W 72.5(2) 2_656 . ?
O21 Cs7 O43 91.58(18) 2_656 2_656 ?
O21 Cs7 O67 76.98(19) 2_656 2_656 ?
O21 Cs7 C24 56.93(19) 2_656 2_656 ?
O41 Cs7 Cs4 48.77(14) . . ?
O41 Cs7 Na7 90.3(2) . . ?
O41 Cs7 O6 94.01(18) . . ?
O41 Cs7 O13W 130.0(2) . . ?
O41 Cs7 O14W 74.23(19) . . ?
O41 Cs7 O9W 136.2(2) . . ?
O41 Cs7 O21 88.5(2) . 2_656 ?
O41 Cs7 O43 150.8(2) . 2_656 ?
O41 Cs7 O67 64.79(18) . 2_656 ?
O41 Cs7 C24 62.3(2) . 2_656 ?
O43 Cs7 Cs4 112.42(14) 2_656 . ?
O43 Cs7 Na7 118.8(2) 2_656 . ?
O43 Cs7 O6 73.09(18) 2_656 . ?
O43 Cs7 O13W 68.28(17) 2_656 . ?
O43 Cs7 O14W 120.8(2) 2_656 . ?
O43 Cs7 O9W 70.73(19) 2_656 . ?
O43 Cs7 O67 86.83(18) 2_656 2_656 ?
O43 Cs7 C24 93.7(2) 2_656 2_656 ?
O67 Cs7 Cs4 60.82(12) 2_656 . ?
O67 Cs7 Na7 153.1(2) 2_656 . ?
O67 Cs7 O13W 139.95(18) 2_656 . ?
O67 Cs7 C24 21.07(18) 2_656 2_656 ?
C24 Cs7 Cs4 76.08(14) 2_656 . ?
Na5 Cs8 P4 102.6(4) 4_655 4_655 ?
Na5 Cs8 O1 52.2(3) 4_655 4_655 ?
Na5 Cs8 O1W 66.6(4) 4_655 . ?
Na5 Cs8 O2W 53.8(3) 4_655 . ?
Na5 Cs8 O3W 57.0(3) 4_655 4_655 ?
Na5 Cs8 O11W 98.0(4) 4_655 2_756 ?
Na5 Cs8 O31 117.2(4) 4_655 4_655 ?
Na5 Cs8 O32 155.1(4) 4_655 . ?
Na5 Cs8 O35 115.5(4) 4_655 . ?
Na5 Cs8 O36 105.3(4) 4_655 4_655 ?
Na5 Cs8 O72 119.8(4) 4_655 . ?
O1 Cs8 P4 58.76(15) 4_655 4_655 ?
O1 Cs8 O11W 54.5(2) 4_655 2_756 ?
O1 Cs8 O31 66.26(19) 4_655 4_655 ?
O1 Cs8 O36 74.81(18) 4_655 4_655 ?
O1 Cs8 O72 171.8(3) 4_655 . ?
O1W Cs8 P4 147.2(3) . 4_655 ?
O1W Cs8 O1 118.8(3) . 4_655 ?
O1W Cs8 O2W 83.6(3) . . ?
O1W Cs8 O3W 85.1(3) . 4_655 ?
O1W Cs8 O11W 146.4(3) . 2_756 ?
O1W Cs8 O31 166.7(3) . 4_655 ?
O1W Cs8 O32 124.6(3) . . ?
O1W Cs8 O35 86.3(3) . . ?
O1W Cs8 O36 126.2(3) . 4_655 ?
O1W Cs8 O72 53.2(3) . . ?
O2W Cs8 P4 116.0(3) . 4_655 ?
O2W Cs8 O1 62.4(2) . 4_655 ?
O2W Cs8 O11W 63.9(3) . 2_756 ?
O2W Cs8 O31 109.1(3) . 4_655 ?
O2W Cs8 O32 141.9(3) . . ?
O2W Cs8 O35 167.8(3) . . ?
O2W Cs8 O36 136.6(3) . 4_655 ?
O2W Cs8 O72 112.2(3) . . ?
O3W Cs8 P4 64.28(17) 4_655 4_655 ?
O3W Cs8 O1 63.1(2) 4_655 4_655 ?
O3W Cs8 O2W 108.5(3) 4_655 . ?
O3W Cs8 O11W 112.2(3) 4_655 2_756 ?
O3W Cs8 O31 86.9(2) 4_655 4_655 ?
O3W Cs8 O32 99.7(2) 4_655 . ?
O3W Cs8 O35 63.6(2) 4_655 . ?
O3W Cs8 O36 53.25(18) 4_655 4_655 ?
O3W Cs8 O72 115.3(2) 4_655 . ?
O11W Cs8 P4 62.85(18) 2_756 4_655 ?
O31 Cs8 P4 22.71(12) 4_655 4_655 ?
O31 Cs8 O11W 46.9(2) 4_655 2_756 ?
O31 Cs8 O36 41.23(15) 4_655 4_655 ?
O31 Cs8 O72 122.0(2) 4_655 . ?
O32 Cs8 P4 55.15(14) . 4_655 ?
O32 Cs8 O1 112.0(2) . 4_655 ?
O32 Cs8 O11W 82.1(2) . 2_756 ?
O32 Cs8 O31 46.56(17) . 4_655 ?
O32 Cs8 O36 49.80(16) . 4_655 ?
O32 Cs8 O72 76.18(19) . . ?
O35 Cs8 P4 70.11(16) . 4_655 ?
O35 Cs8 O1 117.4(2) . 4_655 ?
O35 Cs8 O11W 126.9(3) . 2_756 ?
O35 Cs8 O31 80.5(2) . 4_655 ?
O35 Cs8 O32 50.22(17) . . ?
O35 Cs8 O36 47.47(16) . 4_655 ?
O35 Cs8 O72 66.41(19) . . ?
O36 Cs8 P4 23.45(10) 4_655 4_655 ?
O36 Cs8 O11W 85.9(2) 4_655 2_756 ?
O72 Cs8 P4 128.71(19) . 4_655 ?
O72 Cs8 O11W 130.1(3) . 2_756 ?
O72 Cs8 O36 111.2(2) . 4_655 ?
Mo7 Cs9 Mo6 50.80(12) 4_655 4_655 ?
Na5 Cs9 Mo6 126.3(4) 4_655 4_655 ?
Na5 Cs9 Mo7 104.4(3) 4_655 4_655 ?
Na5 Cs9 O1W 52.9(3) 4_655 . ?
Na5 Cs9 O2W 46.9(3) 4_655 . ?
Na5 Cs9 O3W 37.6(2) 4_655 4_655 ?
Na5 Cs9 O11W 84.8(4) 4_655 2_756 ?
Na5 Cs9 O30 132.8(4) 4_655 4_655 ?
Na5 Cs9 O31 92.7(4) 4_655 4_655 ?
Na5 Cs9 O32 126.0(4) 4_655 . ?
Na5 Cs9 O35 88.1(4) 4_655 . ?
Na5 Cs9 O72 109.9(4) 4_655 . ?
O1W Cs9 Mo6 155.0(4) . 4_655 ?
O1W Cs9 Mo7 104.2(3) . 4_655 ?
O1W Cs9 O2W 72.7(3) . . ?
O1W Cs9 O3W 65.5(3) . 4_655 ?
O1W Cs9 O11W 132.7(4) . 2_756 ?
O1W Cs9 O30 174.2(4) . 4_655 ?
O1W Cs9 O31 139.1(4) . 4_655 ?
O1W Cs9 O35 78.7(3) . . ?
O1W Cs9 O72 57.4(3) . . ?
O2W Cs9 Mo6 127.3(3) . 4_655 ?
O2W Cs9 Mo7 147.3(4) . 4_655 ?
O2W Cs9 O3W 83.2(3) . 4_655 ?
O2W Cs9 O11W 62.0(3) . 2_756 ?
O2W Cs9 O30 110.4(3) . 4_655 ?
O2W Cs9 O31 101.1(4) . 4_655 ?
O3W Cs9 Mo6 99.3(2) 4_655 4_655 ?
O3W Cs9 Mo7 66.79(19) 4_655 4_655 ?
O11W Cs9 Mo6 65.3(2) 2_756 4_655 ?
O11W Cs9 Mo7 106.4(3) 2_756 4_655 ?
O11W Cs9 O3W 95.1(3) 2_756 4_655 ?
O30 Cs9 Mo6 25.63(12) 4_655 4_655 ?
O30 Cs9 Mo7 75.9(2) 4_655 4_655 ?
O30 Cs9 O3W 119.3(3) 4_655 4_655 ?
O30 Cs9 O11W 51.9(2) 4_655 2_756 ?
O31 Cs9 Mo6 34.30(14) 4_655 4_655 ?
O31 Cs9 Mo7 59.17(18) 4_655 4_655 ?
O31 Cs9 O3W 73.6(2) 4_655 4_655 ?
O31 Cs9 O11W 47.4(2) 4_655 2_756 ?
O31 Cs9 O30 45.97(19) 4_655 4_655 ?
O32 Cs9 Mo6 25.91(15) . 4_655 ?
O32 Cs9 Mo7 27.67(16) . 4_655 ?
O32 Cs9 O1W 129.9(4) . . ?
O32 Cs9 O2W 150.3(4) . . ?
O32 Cs9 O3W 89.9(3) . 4_655 ?
O32 Cs9 O11W 90.1(3) . 2_756 ?
O32 Cs9 O30 49.2(2) . 4_655 ?
O32 Cs9 O31 49.3(2) . 4_655 ?
O32 Cs9 O35 52.6(2) . . ?
O32 Cs9 O72 92.5(3) . . ?
O35 Cs9 Mo6 76.3(2) . 4_655 ?
O35 Cs9 Mo7 25.56(13) . 4_655 ?
O35 Cs9 O2W 135.0(4) . . ?
O35 Cs9 O3W 53.1(2) . 4_655 ?
O35 Cs9 O11W 125.1(3) . 2_756 ?
O35 Cs9 O30 101.4(3) . 4_655 ?
O35 Cs9 O31 78.7(3) . 4_655 ?
O72 Cs9 Mo6 112.8(3) . 4_655 ?
O72 Cs9 Mo7 84.5(3) . 4_655 ?
O72 Cs9 O2W 117.2(4) . . ?
O72 Cs9 O3W 105.4(3) . 4_655 ?
O72 Cs9 O11W 159.4(4) . 2_756 ?
O72 Cs9 O30 117.1(4) . 4_655 ?
O72 Cs9 O31 141.4(4) . 4_655 ?
O72 Cs9 O35 71.5(3) . . ?
O4 Mo1 Cs1 114.89(14) . 3_454 ?
O8 Mo1 Cs1 140.05(19) . 3_454 ?
O8 Mo1 O4 91.0(2) . . ?
O8 Mo1 O9 72.6(2) . 3_454 ?
O9 Mo1 Cs1 86.21(16) 3_454 3_454 ?
O9 Mo1 O4 72.5(2) 3_454 . ?
O19 Mo1 Cs1 45.35(18) 3_454 3_454 ?
O19 Mo1 O4 70.9(2) 3_454 . ?
O19 Mo1 O8 153.3(2) 3_454 . ?
O19 Mo1 O9 83.0(2) 3_454 3_454 ?
O20 Mo1 Cs1 114.3(2) . 3_454 ?
O20 Mo1 O4 85.1(3) . . ?
O20 Mo1 O8 96.9(3) . . ?
O20 Mo1 O9 154.9(3) . 3_454 ?
O20 Mo1 O19 100.8(3) . 3_454 ?
O21 Mo1 Cs1 49.7(2) 3_454 3_454 ?
O21 Mo1 O4 163.6(3) 3_454 . ?
O21 Mo1 O8 99.5(3) 3_454 . ?
O21 Mo1 O9 98.6(3) 3_454 3_454 ?
O21 Mo1 O19 94.7(3) 3_454 3_454 ?
O21 Mo1 O20 105.8(3) 3_454 . ?
O2 Mo2 Cs4 56.54(16) . . ?
O2 Mo2 O9 84.0(2) . 3_454 ?
O5 Mo2 Cs4 129.2(2) . . ?
O5 Mo2 O2 170.1(3) . . ?
O5 Mo2 O6 103.0(3) . . ?
O5 Mo2 O7 98.9(3) . . ?
O5 Mo2 O8 101.7(3) . . ?
O5 Mo2 O9 86.4(3) . 3_454 ?
O6 Mo2 Cs4 52.2(2) . . ?
O6 Mo2 O2 86.8(3) . . ?
O6 Mo2 O7 101.3(3) . . ?
O6 Mo2 O8 99.1(3) . . ?
O6 Mo2 O9 167.2(3) . 3_454 ?
O7 Mo2 Cs4 55.66(19) . . ?
O7 Mo2 O2 77.9(2) . . ?
O7 Mo2 O8 146.8(3) . . ?
O7 Mo2 O9 85.5(2) . 3_454 ?
O8 Mo2 Cs4 123.52(19) . . ?
O8 Mo2 O2 77.4(2) . . ?
O8 Mo2 O9 70.2(2) . 3_454 ?
O9 Mo2 Cs4 127.48(15) 3_454 . ?
Cs4 Mo3 Cs3 93.645(19) . . ?
O3 Mo3 Cs3 80.93(14) . . ?
O3 Mo3 Cs4 81.68(15) . . ?
O7 Mo3 Cs3 143.37(19) . . ?
O7 Mo3 Cs4 51.07(18) . . ?
O7 Mo3 O3 84.0(2) . . ?
O7 Mo3 O22 79.2(2) . 3_454 ?
O10 Mo3 Cs3 47.7(2) . . ?
O10 Mo3 Cs4 46.7(2) . . ?
O10 Mo3 O3 83.9(3) . . ?
O10 Mo3 O7 97.7(3) . . ?
O10 Mo3 O12 100.2(3) . . ?
O10 Mo3 O22 170.0(3) . 3_454 ?
O11 Mo3 Cs3 98.4(2) . . ?
O11 Mo3 Cs4 108.1(2) . . ?
O11 Mo3 O3 170.2(3) . . ?
O11 Mo3 O7 101.8(3) . . ?
O11 Mo3 O10 103.0(3) . . ?
O11 Mo3 O12 102.0(3) . . ?
O11 Mo3 O22 87.1(3) . 3_454 ?
O12 Mo3 Cs3 54.32(19) . . ?
O12 Mo3 Cs4 138.98(19) . . ?
O12 Mo3 O3 69.5(2) . . ?
O12 Mo3 O7 146.0(3) . . ?
O12 Mo3 O22 78.2(2) . 3_454 ?
O22 Mo3 Cs3 132.34(16) 3_454 . ?
O22 Mo3 Cs4 129.63(15) 3_454 . ?
O22 Mo3 O3 86.2(2) 3_454 . ?
Cs3 Mo4 Cs2 135.74(2) . 4_655 ?
Na5 Mo4 Cs2 153.11(9) . 4_655 ?
Na5 Mo4 Cs3 66.07(9) . . ?
O3 Mo4 Cs2 120.63(16) . 4_655 ?
O3 Mo4 Cs3 85.67(15) . . ?
O3 Mo4 Na5 68.71(18) . . ?
O3 Mo4 O16 73.0(2) . 3_454 ?
O12 Mo4 Cs2 94.07(18) . 4_655 ?
O12 Mo4 Cs3 58.02(18) . . ?
O12 Mo4 Na5 112.7(2) . . ?
O12 Mo4 O3 72.7(2) . . ?
O12 Mo4 O15 153.4(2) . . ?
O12 Mo4 O16 90.3(2) . 3_454 ?
O13 Mo4 Cs2 143.3(2) . 4_655 ?
O13 Mo4 Cs3 42.5(2) . . ?
O13 Mo4 Na5 36.4(2) . . ?
O13 Mo4 O3 95.9(3) . . ?
O13 Mo4 O12 100.4(3) . . ?
O13 Mo4 O15 93.5(3) . . ?
O13 Mo4 O16 161.7(3) . 3_454 ?
O14 Mo4 Cs2 39.2(2) 4_655 4_655 ?
O14 Mo4 Cs3 106.9(2) 4_655 . ?
O14 Mo4 Na5 131.6(2) 4_655 . ?
O14 Mo4 O3 158.9(3) 4_655 . ?
O14 Mo4 O12 99.3(3) 4_655 . ?
O14 Mo4 O13 104.8(3) 4_655 . ?
O14 Mo4 O15 98.8(3) 4_655 . ?
O14 Mo4 O16 87.8(3) 4_655 3_454 ?
O15 Mo4 Cs2 87.80(18) . 4_655 ?
O15 Mo4 Cs3 133.06(18) . . ?
O15 Mo4 Na5 67.4(2) . . ?
O15 Mo4 O3 83.6(2) . . ?
O15 Mo4 O16 71.1(2) . 3_454 ?
O16 Mo4 Cs2 48.85(14) 3_454 4_655 ?
O16 Mo4 Cs3 146.34(15) 3_454 . ?
O16 Mo4 Na5 125.51(17) 3_454 . ?
Cs2 Mo5 Cs1 65.147(15) 4_655 3_454 ?
Na2 Mo5 Cs1 133.06(13) . 3_454 ?
Na2 Mo5 Cs2 158.79(12) . 4_655 ?
O4 Mo5 Cs1 105.07(14) . 3_454 ?
O4 Mo5 Cs2 127.92(15) . 4_655 ?
O4 Mo5 Na2 45.10(18) . . ?
O15 Mo5 Cs1 149.13(19) . 3_454 ?
O15 Mo5 Cs2 86.75(19) . 4_655 ?
O15 Mo5 Na2 72.7(2) . . ?
O15 Mo5 O4 81.6(2) . . ?
O15 Mo5 O16 72.3(2) . 3_454 ?
O16 Mo5 Cs1 79.02(15) 3_454 3_454 ?
O16 Mo5 Cs2 47.62(15) 3_454 4_655 ?
O16 Mo5 Na2 118.22(18) 3_454 . ?
O16 Mo5 O4 80.6(2) 3_454 . ?
O17 Mo5 Cs1 112.3(2) . 3_454 ?
O17 Mo5 Cs2 144.4(2) . 4_655 ?
O17 Mo5 Na2 47.7(3) . . ?
O17 Mo5 O4 87.6(3) . . ?
O17 Mo5 O15 97.9(3) . . ?
O17 Mo5 O16 165.6(3) . 3_454 ?
O17 Mo5 O18 104.0(3) . 4_655 ?
O17 Mo5 O19 101.4(3) . 3_454 ?
O18 Mo5 Cs1 65.0(2) 4_655 3_454 ?
O18 Mo5 Cs2 41.0(2) 4_655 4_655 ?
O18 Mo5 Na2 148.1(3) 4_655 . ?
O18 Mo5 O4 166.8(3) 4_655 . ?
O18 Mo5 O15 102.5(3) 4_655 . ?
O18 Mo5 O16 88.6(3) 4_655 3_454 ?
O18 Mo5 O19 98.8(3) 4_655 3_454 ?
O19 Mo5 Cs1 34.04(18) 3_454 3_454 ?
O19 Mo5 Cs2 92.98(18) 3_454 4_655 ?
O19 Mo5 Na2 101.2(2) 3_454 . ?
O19 Mo5 O4 72.4(2) 3_454 . ?
O19 Mo5 O15 146.7(3) 3_454 . ?
O19 Mo5 O16 83.0(2) 3_454 3_454 ?
Cs1 Mo6 Cs5 67.34(4) 3_444 4_645 ?
Cs1 Mo6 Cs8 176.80(8) 3_444 4_645 ?
Cs1 Mo6 Cs9 171.03(16) 3_444 4_645 ?
Cs5 Mo6 Cs8 115.86(8) 4_645 4_645 ?
O26 Mo6 Cs1 82.50(14) 3_444 3_444 ?
O26 Mo6 Cs5 125.43(15) 3_444 4_645 ?
O26 Mo6 Cs8 95.26(16) 3_444 4_645 ?
O26 Mo6 Cs9 102.5(2) 3_444 4_645 ?
O28 Mo6 Cs1 47.5(2) 3_444 3_444 ?
O28 Mo6 Cs5 42.2(2) 3_444 4_645 ?
O28 Mo6 Cs8 134.7(2) 3_444 4_645 ?
O28 Mo6 Cs9 125.1(3) 3_444 4_645 ?
O28 Mo6 O26 83.8(3) 3_444 3_444 ?
O28 Mo6 O29 99.2(3) 3_444 3_444 ?
O28 Mo6 O31 170.9(3) 3_444 . ?
O28 Mo6 O32 99.9(3) 3_444 4_645 ?
O29 Mo6 Cs1 51.79(18) 3_444 3_444 ?
O29 Mo6 Cs5 107.81(19) 3_444 4_645 ?
O29 Mo6 Cs8 125.8(2) 3_444 4_645 ?
O29 Mo6 Cs9 135.6(2) 3_444 4_645 ?
O29 Mo6 O26 83.7(2) 3_444 3_444 ?
O29 Mo6 O31 79.3(2) 3_444 . ?
O29 Mo6 O32 145.2(3) 3_444 4_645 ?
O30 Mo6 Cs1 107.4(2) . 3_444 ?
O30 Mo6 Cs5 59.5(2) . 4_645 ?
O30 Mo6 Cs8 74.9(2) . 4_645 ?
O30 Mo6 Cs9 67.5(3) . 4_645 ?
O30 Mo6 O26 170.0(3) . 3_444 ?
O30 Mo6 O28 101.7(3) . 3_444 ?
O30 Mo6 O29 103.4(3) . 3_444 ?
O30 Mo6 O31 87.3(3) . . ?
O30 Mo6 O32 100.8(3) . 4_645 ?
O31 Mo6 Cs1 130.77(16) . 3_444 ?
O31 Mo6 Cs5 146.82(16) . 4_645 ?
O31 Mo6 Cs8 46.60(17) . 4_645 ?
O31 Mo6 Cs9 57.5(2) . 4_645 ?
O31 Mo6 O26 87.1(2) . 3_444 ?
O32 Mo6 Cs1 140.06(18) 4_645 3_444 ?
O32 Mo6 Cs5 105.86(19) 4_645 4_645 ?
O32 Mo6 Cs8 40.12(19) 4_645 4_645 ?
O32 Mo6 Cs9 39.0(2) 4_645 4_645 ?
O32 Mo6 O26 69.8(2) 4_645 3_444 ?
O32 Mo6 O31 77.3(2) 4_645 . ?
Cs3 Mo7 Cs2 68.265(16) 4_645 4_645 ?
Cs8 Mo7 Cs2 131.15(9) 4_645 4_645 ?
Cs8 Mo7 Cs3 160.16(10) 4_645 4_645 ?
O26 Mo7 Cs2 61.06(16) 3_444 4_645 ?
O26 Mo7 Cs3 80.24(15) 3_444 4_645 ?
O26 Mo7 Cs8 111.49(18) 3_444 4_645 ?
O26 Mo7 Cs9 107.6(2) 3_444 4_645 ?
O26 Mo7 O36 73.3(2) 3_444 . ?
O32 Mo7 Cs2 80.51(18) 4_645 4_645 ?
O32 Mo7 Cs3 145.85(18) 4_645 4_645 ?
O32 Mo7 Cs8 53.6(2) 4_645 4_645 ?
O32 Mo7 Cs9 41.5(2) 4_645 4_645 ?
O32 Mo7 O26 72.5(2) 4_645 3_444 ?
O32 Mo7 O36 87.8(2) 4_645 . ?
O33 Mo7 Cs2 35.8(2) 4_645 4_645 ?
O33 Mo7 Cs3 63.6(2) 4_645 4_645 ?
O33 Mo7 Cs8 127.9(2) 4_645 4_645 ?
O33 Mo7 Cs9 115.9(3) 4_645 4_645 ?
O33 Mo7 O26 95.9(3) 4_645 3_444 ?
O33 Mo7 O32 98.6(3) 4_645 4_645 ?
O33 Mo7 O34 97.0(3) 4_645 4_645 ?
O33 Mo7 O36 165.3(3) 4_645 . ?
O34 Mo7 Cs2 99.42(19) 4_645 4_645 ?
O34 Mo7 Cs3 34.16(18) 4_645 4_645 ?
O34 Mo7 Cs8 128.7(2) 4_645 4_645 ?
O34 Mo7 Cs9 143.4(2) 4_645 4_645 ?
O34 Mo7 O26 82.9(2) 4_645 3_444 ?
O34 Mo7 O32 152.0(3) 4_645 4_645 ?
O34 Mo7 O36 72.1(2) 4_645 . ?
O35 Mo7 Cs2 137.5(2) 4_645 4_645 ?
O35 Mo7 Cs3 115.8(2) 4_645 4_645 ?
O35 Mo7 Cs8 48.9(2) 4_645 4_645 ?
O35 Mo7 Cs9 56.2(3) 4_645 4_645 ?
O35 Mo7 O26 157.9(3) 4_645 3_444 ?
O35 Mo7 O32 96.4(3) 4_645 4_645 ?
O35 Mo7 O33 104.8(3) 4_645 4_645 ?
O35 Mo7 O34 101.9(3) 4_645 4_645 ?
O35 Mo7 O36 87.5(3) 4_645 . ?
O36 Mo7 Cs2 134.30(15) . 4_645 ?
O36 Mo7 Cs3 103.93(15) . 4_645 ?
O36 Mo7 Cs8 66.44(17) . 4_645 ?
O36 Mo7 Cs9 77.5(2) . 4_645 ?
Cs3 Mo8 Cs4 169.27(2) 4_645 . ?
O27 Mo8 Cs3 73.65(14) 3_444 4_645 ?
O27 Mo8 Cs4 106.45(14) 3_444 . ?
O34 Mo8 Cs3 43.38(18) 4_645 4_645 ?
O34 Mo8 Cs4 147.29(18) 4_645 . ?
O34 Mo8 O27 80.3(2) 4_645 3_444 ?
O34 Mo8 O36 72.4(2) 4_645 . ?
O36 Mo8 Cs3 113.30(14) . 4_645 ?
O36 Mo8 Cs4 77.06(14) . . ?
O36 Mo8 O27 80.9(2) . 3_444 ?
O37 Mo8 Cs3 118.3(2) . 4_645 ?
O37 Mo8 Cs4 63.2(2) . . ?
O37 Mo8 O27 166.3(3) . 3_444 ?
O37 Mo8 O34 103.7(3) . 4_645 ?
O37 Mo8 O36 87.7(3) . . ?
O37 Mo8 O39 98.7(3) . . ?
O38 Mo8 Cs3 54.8(2) 4_645 4_645 ?
O38 Mo8 Cs4 114.5(2) 4_645 . ?
O38 Mo8 O27 87.6(3) 4_645 3_444 ?
O38 Mo8 O34 97.5(3) 4_645 4_645 ?
O38 Mo8 O36 165.8(3) 4_645 . ?
O38 Mo8 O37 104.6(3) 4_645 . ?
O38 Mo8 O39 102.7(3) 4_645 . ?
O39 Mo8 Cs3 139.64(19) . 4_645 ?
O39 Mo8 Cs4 35.78(18) . . ?
O39 Mo8 O27 72.3(2) . 3_444 ?
O39 Mo8 O34 144.9(3) . 4_645 ?
O39 Mo8 O36 81.9(2) . . ?
O27 Mo9 Cs4 112.78(14) 3_444 . ?
O39 Mo9 Cs4 43.76(18) . . ?
O39 Mo9 O27 70.6(2) . 3_444 ?
O39 Mo9 O42 153.1(3) . . ?
O39 Mo9 O45 83.4(2) . . ?
O40 Mo9 Cs4 115.7(2) . . ?
O40 Mo9 O27 84.6(3) . 3_444 ?
O40 Mo9 O39 101.0(3) . . ?
O40 Mo9 O41 104.2(3) . . ?
O40 Mo9 O42 96.9(3) . . ?
O40 Mo9 O45 153.8(3) . . ?
O41 Mo9 Cs4 51.6(2) . . ?
O41 Mo9 O27 164.2(3) . 3_444 ?
O41 Mo9 O39 94.5(3) . . ?
O41 Mo9 O42 100.3(3) . . ?
O41 Mo9 O45 101.1(3) . . ?
O42 Mo9 Cs4 140.12(19) . . ?
O42 Mo9 O27 91.5(2) . 3_444 ?
O42 Mo9 O45 71.8(2) . . ?
O45 Mo9 Cs4 85.43(16) . . ?
O45 Mo9 O27 72.5(2) . 3_444 ?
O25 Mo10 Cs1 56.50(15) 3_444 3_444 ?
O25 Mo10 O45 83.6(2) 3_444 . ?
O29 Mo10 Cs1 53.90(18) 3_444 3_444 ?
O29 Mo10 O25 77.1(2) 3_444 3_444 ?
O29 Mo10 O42 145.7(3) 3_444 . ?
O29 Mo10 O45 85.3(2) 3_444 . ?
O42 Mo10 Cs1 125.04(19) . 3_444 ?
O42 Mo10 O25 77.6(2) . 3_444 ?
O42 Mo10 O45 69.2(2) . . ?
O43 Mo10 Cs1 53.7(2) 3_444 3_444 ?
O43 Mo10 O25 86.7(3) 3_444 3_444 ?
O43 Mo10 O29 101.6(3) 3_444 3_444 ?
O43 Mo10 O42 99.6(3) 3_444 . ?
O43 Mo10 O45 166.6(3) 3_444 . ?
O44 Mo10 Cs1 127.8(2) . 3_444 ?
O44 Mo10 O25 171.0(3) . 3_444 ?
O44 Mo10 O29 99.2(3) . 3_444 ?
O44 Mo10 O42 102.3(3) . . ?
O44 Mo10 O43 102.1(3) . 3_444 ?
O44 Mo10 O45 87.9(3) . . ?
O45 Mo10 Cs1 126.02(15) . 3_444 ?
O1 P1 Na2 50.7(3) . . ?
O2 P1 Na2 122.2(3) . . ?
O2 P1 O1 108.4(3) . . ?
O2 P1 O3 108.5(3) . . ?
O2 P1 O4 111.7(3) . . ?
O3 P1 Na2 128.9(3) . . ?
O3 P1 O1 109.2(3) . . ?
O3 P1 O4 111.1(3) . . ?
O4 P1 Na2 57.3(3) . . ?
O4 P1 O1 107.9(3) . . ?
O9 P2 Cs2 151.2(2) . 2_756 ?
O9 P2 O16 109.0(3) . . ?
O16 P2 Cs2 55.8(2) . 2_756 ?
O22 P2 Cs2 101.6(2) . 2_756 ?
O22 P2 O9 106.7(3) . . ?
O22 P2 O16 108.1(3) . . ?
O23 P2 Cs2 62.3(2) . 2_756 ?
O23 P2 O9 109.9(3) . . ?
O23 P2 O16 110.3(3) . . ?
O23 P2 O22 112.6(4) . . ?
O24 P3 Cs3 44.3(2) . 2_756 ?
O25 P3 Cs3 151.0(2) . 2_756 ?
O25 P3 O24 108.9(3) . . ?
O25 P3 O26 108.8(3) . . ?
O25 P3 O27 111.7(3) . . ?
O26 P3 Cs3 93.4(2) . 2_756 ?
O26 P3 O24 108.6(3) . . ?
O27 P3 Cs3 75.2(2) . 2_756 ?
O27 P3 O24 107.4(3) . . ?
O27 P3 O26 111.3(3) . . ?
Cs8 P4 Cs9 13.82(16) 4_645 4_645 ?
O31 P4 Cs8 59.0(3) . 4_645 ?
O31 P4 Cs9 47.5(3) . 4_645 ?
O31 P4 O36 111.0(3) . . ?
O31 P4 O45 108.4(3) . . ?
O31 P4 O46 111.5(4) . . ?
O36 P4 Cs8 73.6(2) . 4_645 ?
O36 P4 Cs9 75.7(3) . 4_645 ?
O36 P4 O45 108.2(3) . . ?
O45 P4 Cs8 165.9(3) . 4_645 ?
O45 P4 Cs9 152.1(3) . 4_645 ?
O46 P4 Cs8 84.2(3) . 4_645 ?
O46 P4 Cs9 96.2(3) . 4_645 ?
O46 P4 O36 110.0(3) . . ?
O46 P4 O45 107.6(3) . . ?
O10W Na1 Na2 49.0(3) . 3 ?
O10W Na1 O80 73.9(4) . . ?
O10W Na1 O84 156.7(4) . . ?
O11W Na1 Na2 49.0(3) . 3 ?
O11W Na1 O10W 87.1(4) . . ?
O11W Na1 O12W 83.4(4) . . ?
O11W Na1 O80 93.5(4) . . ?
O11W Na1 O83 158.7(4) . . ?
O11W Na1 O84 95.0(3) . . ?
O12W Na1 Na2 57.9(3) . 3 ?
O12W Na1 O10W 86.5(4) . . ?
O12W Na1 O80 160.3(4) . . ?
O12W Na1 O83 92.0(4) . . ?
O12W Na1 O84 116.9(4) . . ?
O80 Na1 Na2 105.7(3) . 3 ?
O83 Na1 Na2 142.3(3) . 3 ?
O83 Na1 O10W 113.4(4) . . ?
O83 Na1 O80 97.5(4) . . ?
O83 Na1 O84 68.5(3) . . ?
O84 Na1 Na2 142.7(3) . 3 ?
O84 Na1 O80 82.8(3) . . ?
Mo5 Na2 Cs8 104.7(2) . 4_645 ?
Mo5 Na2 Na5 85.78(17) . . ?
P1 Na2 Cs8 77.41(17) . 4_645 ?
P1 Na2 Mo5 62.45(12) . . ?
P1 Na2 Na1 132.4(3) . 3_444 ?
P1 Na2 Na5 63.62(15) . . ?
Na1 Na2 Cs8 111.4(2) 3_444 4_645 ?
Na1 Na2 Mo5 143.1(3) 3_444 . ?
Na1 Na2 Na5 130.8(3) 3_444 . ?
Na5 Na2 Cs8 19.50(13) . 4_645 ?
O1 Na2 Cs8 51.4(2) . 4_645 ?
O1 Na2 Mo5 86.6(2) . . ?
O1 Na2 P1 29.88(17) . . ?
O1 Na2 Na1 121.9(3) . 3_444 ?
O1 Na2 Na5 43.8(2) . . ?
O1 Na2 O2W 81.2(3) . 4_645 ?
O1 Na2 O4 59.9(2) . . ?
O1 Na2 O12W 93.2(4) . 3_444 ?
O1 Na2 O17 112.9(3) . . ?
O2W Na2 Cs8 44.8(3) 4_645 4_645 ?
O2W Na2 Mo5 74.4(3) 4_645 . ?
O2W Na2 P1 91.6(3) 4_645 . ?
O2W Na2 Na1 128.5(3) 4_645 3_444 ?
O2W Na2 Na5 39.0(3) 4_645 . ?
O2W Na2 O4 99.4(3) 4_645 . ?
O2W Na2 O12W 170.1(4) 4_645 3_444 ?
O2W Na2 O17 74.9(3) 4_645 . ?
O4 Na2 Cs8 103.3(3) . 4_645 ?
O4 Na2 Mo5 39.99(16) . . ?
O4 Na2 P1 30.12(15) . . ?
O4 Na2 Na1 132.0(3) . 3_444 ?
O4 Na2 Na5 85.9(2) . . ?
O4 Na2 O12W 84.7(3) . 3_444 ?
O4 Na2 O17 63.7(2) . . ?
O10W Na2 Cs8 129.4(4) 3_444 4_645 ?
O10W Na2 Mo5 99.8(3) 3_444 . ?
O10W Na2 P1 152.5(4) 3_444 . ?
O10W Na2 Na1 50.8(3) 3_444 3_444 ?
O10W Na2 Na5 139.9(4) 3_444 . ?
O10W Na2 O1 172.6(5) 3_444 . ?
O10W Na2 O2W 104.1(4) 3_444 4_645 ?
O10W Na2 O4 123.3(4) 3_444 . ?
O10W Na2 O12W 80.8(4) 3_444 3_444 ?
O10W Na2 O17 73.8(3) 3_444 . ?
O11W Na2 Cs8 63.4(3) 3_444 4_645 ?
O11W Na2 Mo5 168.1(4) 3_444 . ?
O11W Na2 P1 113.1(3) 3_444 . ?
O11W Na2 Na1 48.5(3) 3_444 3_444 ?
O11W Na2 Na5 82.4(3) 3_444 . ?
O11W Na2 O1 86.2(3) 3_444 . ?
O11W Na2 O2W 95.1(4) 3_444 4_645 ?
O11W Na2 O4 140.1(4) 3_444 . ?
O11W Na2 O10W 88.2(4) 3_444 3_444 ?
O11W Na2 O12W 76.3(4) 3_444 3_444 ?
O11W Na2 O17 156.2(4) 3_444 . ?
O12W Na2 Cs8 125.6(3) 3_444 4_645 ?
O12W Na2 Mo5 113.6(3) 3_444 . ?
O12W Na2 P1 87.5(3) 3_444 . ?
O12W Na2 Na1 48.3(3) 3_444 3_444 ?
O12W Na2 Na5 133.3(3) 3_444 . ?
O12W Na2 O17 114.8(4) 3_444 . ?
O17 Na2 Cs8 116.7(3) . 4_645 ?
O17 Na2 Mo5 26.83(14) . . ?
O17 Na2 P1 89.1(2) . . ?
O17 Na2 Na1 122.1(3) . 3_444 ?
O17 Na2 Na5 101.2(3) . . ?
Cs6 Na3 Cs3 105.04(16) . 1_455 ?
O4W Na3 Cs3 45.0(2) 1_455 1_455 ?
O4W Na3 Cs6 119.8(3) 1_455 . ?
O7W Na3 Cs3 56.2(3) . 1_455 ?
O7W Na3 Cs6 48.8(3) . . ?
O7W Na3 O4W 81.8(4) . 1_455 ?
O7W Na3 O22 128.7(4) . 2_656 ?
O8W Na3 Cs3 140.5(4) . 1_455 ?
O8W Na3 Cs6 41.3(3) . . ?
O8W Na3 O4W 155.1(4) . 1_455 ?
O8W Na3 O7W 87.8(5) . . ?
O8W Na3 O22 114.1(4) . 2_656 ?
O22 Na3 Cs3 82.7(2) 2_656 1_455 ?
O22 Na3 Cs6 145.4(3) 2_656 . ?
O22 Na3 O4W 89.8(3) 2_656 1_455 ?
Cs4 Na4 Cs1 148.67(12) . 2_656 ?
Cs7 Na4 Cs1 75.83(12) . 2_656 ?
Cs7 Na4 Cs4 80.45(12) . . ?
Cs7 Na4 O6 84.1(2) . . ?
Cs7 Na4 O43 79.9(2) . 2_656 ?
Cs7 Na4 O50 138.7(2) . . ?
Cs7 Na4 O67 89.3(2) . 2_656 ?
Cs7 Na4 O82 140.1(3) . 2_656 ?
Na6 Na4 Cs4 82.95(10) . . ?
O6 Na4 Cs1 144.6(2) . 2_656 ?
O6 Na4 Cs4 49.73(17) . . ?
O6 Na4 Na6 68.8(2) . . ?
O6 Na4 O43 102.5(3) . 2_656 ?
O6 Na4 O67 121.0(3) . 2_656 ?
O6 Na4 O82 135.2(3) . 2_656 ?
O43 Na4 Cs1 45.71(16) 2_656 2_656 ?
O43 Na4 Cs4 147.5(2) 2_656 . ?
O43 Na4 Na6 69.34(19) 2_656 . ?
O43 Na4 O67 133.8(3) 2_656 2_656 ?
O43 Na4 O82 83.8(3) 2_656 2_656 ?
O50 Na4 Cs1 136.4(2) . 2_656 ?
O50 Na4 Cs4 59.22(18) . . ?
O50 Na4 Na6 140.1(2) . . ?
O50 Na4 O6 76.6(2) . . ?
O50 Na4 O43 139.6(3) . 2_656 ?
O50 Na4 O67 70.9(2) . 2_656 ?
O50 Na4 O82 71.2(3) . 2_656 ?
O67 Na4 Cs1 88.06(19) 2_656 2_656 ?
O67 Na4 Cs4 71.37(18) 2_656 . ?
O67 Na4 Na6 110.9(2) 2_656 . ?
O67 Na4 O82 76.2(3) 2_656 2_656 ?
O82 Na4 Cs1 66.80(18) 2_656 2_656 ?
O82 Na4 Cs4 127.0(2) 2_656 . ?
O82 Na4 Na6 148.7(2) 2_656 . ?
Cs8 Na5 Cs3 116.5(4) 4_645 . ?
Cs8 Na5 Cs9 12.1(3) 4_645 4_645 ?
Cs8 Na5 Mo4 178.7(5) 4_645 . ?
Cs8 Na5 Na2 95.6(4) 4_645 . ?
Cs8 Na5 O1 103.1(4) 4_645 . ?
Cs8 Na5 O1W 81.9(4) 4_645 4_645 ?
Cs8 Na5 O2W 98.4(4) 4_645 4_645 ?
Cs8 Na5 O3W 92.8(4) 4_645 . ?
Cs8 Na5 O13 155.1(5) 4_645 . ?
Cs9 Na5 Cs3 123.8(3) 4_645 . ?
Cs9 Na5 Mo4 168.6(3) 4_645 . ?
Cs9 Na5 Na2 92.1(3) 4_645 . ?
Cs9 Na5 O1 107.4(4) 4_645 . ?
Cs9 Na5 O13 152.6(4) 4_645 . ?
Mo4 Na5 Cs3 62.29(9) . . ?
Mo4 Na5 Na2 85.59(15) . . ?
Na2 Na5 Cs3 140.60(17) . . ?
O1 Na5 Cs3 107.6(2) . . ?
O1 Na5 Mo4 77.58(18) . . ?
O1 Na5 Na2 39.01(19) . . ?
O1W Na5 Cs3 69.3(3) 4_645 . ?
O1W Na5 Mo4 97.4(3) 4_645 . ?
O1W Na5 Na2 141.9(3) 4_645 . ?
O1W Na5 O1 174.9(4) 4_645 . ?
O1W Na5 O13 75.1(3) 4_645 . ?
O2W Na5 Cs3 140.9(3) 4_645 . ?
O2W Na5 Mo4 82.8(3) 4_645 . ?
O2W Na5 Na2 41.8(3) 4_645 . ?
O2W Na5 O1 79.3(3) 4_645 . ?
O2W Na5 O1W 100.6(4) 4_645 4_645 ?
O2W Na5 O13 95.3(3) 4_645 . ?
O3W Na5 Cs3 43.27(18) . . ?
O3W Na5 Cs9 104.5(4) . 4_645 ?
O3W Na5 Mo4 86.3(2) . . ?
O3W Na5 Na2 118.1(3) . . ?
O3W Na5 O1 79.4(3) . . ?
O3W Na5 O1W 100.1(3) . 4_645 ?
O3W Na5 O2W 157.7(4) . 4_645 ?
O3W Na5 O13 82.0(3) . . ?
O13 Na5 Cs3 45.84(18) . . ?
O13 Na5 Mo4 23.90(16) . . ?
O13 Na5 Na2 108.4(2) . . ?
O13 Na5 O1 99.9(3) . . ?
Cs6 Na6 Na4 139.94(15) . . ?
Na7 Na6 Cs6 64.6(3) . . ?
Na7 Na6 Na4 154.6(3) . . ?
Na7 Na6 O14W 84.3(3) . . ?
Na7 Na6 O9W 84.4(3) . . ?
O13W Na6 Cs6 54.7(2) . . ?
O13W Na6 Na4 88.4(2) . . ?
O13W Na6 Na7 116.9(4) . . ?
O13W Na6 O14W 88.1(3) . . ?
O13W Na6 O9W 92.8(3) . . ?
O14W Na6 Cs6 98.0(2) . . ?
O14W Na6 Na4 95.4(2) . . ?
O14W Na6 O9W 167.7(3) . . ?
O9W Na6 Cs6 72.8(2) . . ?
O9W Na6 Na4 96.8(2) . . ?
Cs6 Na7 Cs7 101.0(2) . . ?
Na6 Na7 Cs6 78.1(3) . . ?
Na6 Na7 O44 111.3(4) . . ?
O5 Na7 Cs6 113.4(3) 4_545 . ?
O5 Na7 Cs7 90.3(3) 4_545 . ?
O8W Na7 Cs6 61.9(3) . . ?
O8W Na7 Cs7 102.1(4) . . ?
O8W Na7 Na6 97.3(4) . . ?
O8W Na7 O5 51.6(3) . 4_545 ?
O8W Na7 O44 143.5(5) . . ?
O44 Na7 Cs6 144.2(4) . . ?
O44 Na7 Cs7 96.2(3) . . ?
O44 Na7 O5 97.5(3) . 4_545 ?
P1 O1 Cs8 144.0(4) . 4_645 ?
P1 O1 Na2 99.5(3) . . ?
P1 O1 Na5 119.6(4) . . ?
Na2 O1 Cs8 93.5(3) . 4_645 ?
Na2 O1 Na5 97.2(3) . . ?
Na5 O1 Cs8 24.68(18) . 4_645 ?
Na5 O1W Cs8 31.5(2) 4_655 . ?
Na5 O1W Cs9 49.5(3) 4_655 . ?
Mo2 O2 Cs4 87.77(19) . . ?
P1 O2 Cs4 125.1(3) . . ?
P1 O2 Mo2 123.9(3) . . ?
Na2 O2W Cs8 97.7(4) 4_655 . ?
Na2 O2W Cs9 100.3(4) 4_655 . ?
Na5 O2W Cs8 27.8(2) 4_655 . ?
Na5 O2W Cs9 45.0(3) 4_655 . ?
Na5 O2W Na2 99.3(4) 4_655 4_655 ?
Mo4 O3 Mo3 93.5(2) . . ?
P1 O3 Mo3 132.4(3) . . ?
P1 O3 Mo4 132.1(4) . . ?
Cs3 O3W Cs9 122.5(2) . 4_645 ?
Cs8 O3W Cs3 121.0(2) 4_645 . ?
Cs8 O3W Cs9 7.75(19) 4_645 4_645 ?
Na5 O3W Cs3 105.0(3) . . ?
Na5 O3W Cs8 30.2(2) . 4_645 ?
Na5 O3W Cs9 37.8(2) . 4_645 ?
Mo1 O4 Na2 126.9(3) . . ?
Mo5 O4 Mo1 91.13(19) . . ?
Mo5 O4 Na2 94.9(3) . . ?
P1 O4 Mo1 123.6(3) . . ?
P1 O4 Mo5 127.9(3) . . ?
P1 O4 Na2 92.5(3) . . ?
Na3 O4W Cs3 96.7(3) 1_655 . ?
Mo2 O5 Na7 152.4(4) . 4 ?
Cs4 O6 Cs7 87.18(17) . . ?
Mo2 O6 Cs4 102.2(3) . . ?
Mo2 O6 Cs7 150.9(3) . . ?
Mo2 O6 Na4 154.7(4) . . ?
Na4 O6 Cs4 94.1(2) . . ?
Na4 O6 Cs7 47.88(16) . . ?
Mo2 O7 Cs4 95.1(2) . . ?
Mo2 O7 Mo3 148.5(3) . . ?
Mo3 O7 Cs4 101.0(2) . . ?
Cs6 O7W Cs3 177.3(4) . 1_455 ?
Na3 O7W Cs3 87.2(3) . 1_455 ?
Na3 O7W Cs6 93.7(4) . . ?
Mo2 O8 Mo1 120.5(3) . . ?
Na3 O8W Cs6 110.4(4) . . ?
Na3 O8W Na7 171.5(6) . . ?
Na7 O8W Cs6 78.1(4) . . ?
Mo1 O9 Mo2 96.4(2) 3_545 3_545 ?
P2 O9 Mo1 129.6(3) . 3_545 ?
P2 O9 Mo2 133.9(3) . 3_545 ?
Cs4 O10 Cs3 138.9(2) . . ?
Mo3 O10 Cs3 109.8(3) . . ?
Mo3 O10 Cs4 109.4(3) . . ?
Na2 O10W Na1 80.3(4) 3 . ?
Na1 O11W Cs8 163.2(4) . 2_756 ?
Na1 O11W Cs9 161.5(4) . 2_756 ?
Na1 O11W Na2 82.6(4) . 3 ?
Na2 O11W Cs8 82.8(3) 3 2_756 ?
Na2 O11W Cs9 94.7(4) 3 2_756 ?
Mo3 O12 Cs3 99.7(2) . . ?
Mo3 O12 Mo4 123.4(3) . . ?
Mo4 O12 Cs3 94.5(2) . . ?
Na1 O12W Na2 73.7(4) . 3 ?
Mo4 O13 Cs3 115.6(3) . . ?
Mo4 O13 Na5 119.7(3) . . ?
Na5 O13 Cs3 98.8(2) . . ?
Cs6 O13W Cs7 115.4(2) . . ?
Na6 O13W Cs6 88.2(2) . . ?
Mo4 O14 Cs2 120.8(3) 4_645 . ?
Mo5 O15 Mo4 121.9(3) . . ?
Mo4 O16 Cs2 99.01(18) 3_545 2_756 ?
Mo5 O16 Cs2 101.3(2) 3_545 2_756 ?
Mo5 O16 Mo4 94.6(2) 3_545 3_545 ?
P2 O16 Cs2 101.0(3) . 2_756 ?
P2 O16 Mo4 129.5(3) . 3_545 ?
P2 O16 Mo5 125.6(3) . 3_545 ?
Mo5 O17 Na2 105.5(3) . . ?
Mo5 O18 Cs2 118.5(3) 4_645 . ?
Mo1 O19 Cs1 107.6(2) 3_545 . ?
Mo5 O19 Cs1 125.1(3) 3_545 . ?
Mo5 O19 Mo1 125.6(3) 3_545 3_545 ?
Cs7 O21 Cs1 91.21(18) 2_656 . ?
Mo1 O21 Cs1 106.3(3) 3_545 . ?
Mo1 O21 Cs7 158.9(3) 3_545 2_656 ?
Mo3 O22 Na3 108.4(3) 3_545 2_656 ?
P2 O22 Mo3 124.5(3) . 3_545 ?
P2 O22 Na3 115.1(4) . 2_656 ?
Cs1 O23 Cs2 89.61(15) . 2_756 ?
P2 O23 Cs1 124.0(3) . . ?
P2 O23 Cs2 94.7(3) . 2_756 ?
Cs3 O24 Cs2 90.30(14) 2_756 2_756 ?
P3 O24 Cs2 106.5(3) . 2_756 ?
P3 O24 Cs3 115.8(3) . 2_756 ?
Mo10 O25 Cs1 88.01(18) 3 . ?
P3 O25 Cs1 123.2(3) . . ?
P3 O25 Mo10 123.3(3) . 3 ?
Mo6 O26 Cs2 92.65(18) 3 2_756 ?
Mo7 O26 Cs2 88.00(18) 3 2_756 ?
Mo7 O26 Mo6 94.9(2) 3 3 ?
P3 O26 Cs2 99.7(3) . 2_756 ?
P3 O26 Mo6 132.5(3) . 3 ?
P3 O26 Mo7 130.9(3) . 3 ?
Mo8 O27 Mo9 91.5(2) 3 3 ?
P3 O27 Mo8 127.6(3) . 3 ?
P3 O27 Mo9 123.6(3) . 3 ?
Cs1 O28 Cs2 95.82(17) . 2_756 ?
Cs5 O28 Cs1 94.04(17) 2_756 . ?
Cs5 O28 Cs2 105.24(18) 2_756 2_756 ?
Mo6 O28 Cs1 108.2(3) 3 . ?
Mo6 O28 Cs2 130.7(3) 3 2_756 ?
Mo6 O28 Cs5 114.9(3) 3 2_756 ?
Mo6 O29 Cs1 100.1(2) 3 . ?
Mo6 O29 Mo10 149.2(4) 3 3 ?
Mo10 O29 Cs1 97.0(2) 3 . ?
Cs5 O30 Cs9 123.1(3) 4_645 4_645 ?
Mo6 O30 Cs5 95.3(3) . 4_645 ?
Mo6 O30 Cs9 86.9(3) . 4_645 ?
Cs8 O31 Cs9 17.47(19) 4_645 4_645 ?
Mo6 O31 Cs8 104.3(2) . 4_645 ?
Mo6 O31 Cs9 88.2(3) . 4_645 ?
P4 O31 Cs8 98.3(3) . 4_645 ?
P4 O31 Cs9 113.1(3) . 4_645 ?
P4 O31 Mo6 122.2(3) . . ?
Mo6 O32 Cs8 117.5(3) 4_655 . ?
Mo6 O32 Cs9 115.1(3) 4_655 . ?
Mo6 O32 Mo7 122.4(3) 4_655 4_655 ?
Mo7 O32 Cs8 97.7(2) 4_655 . ?
Mo7 O32 Cs9 110.9(3) 4_655 . ?
Mo7 O33 Cs2 125.4(3) 4_655 . ?
Mo7 O34 Cs3 124.5(3) 4_655 . ?
Mo8 O34 Cs3 110.3(2) 4_655 . ?
Mo8 O34 Mo7 123.2(3) 4_655 4_655 ?
Mo7 O35 Cs8 107.1(3) 4_655 . ?
Mo7 O35 Cs9 98.2(3) 4_655 . ?
Mo7 O36 Cs8 78.69(18) . 4_645 ?
Mo8 O36 Cs8 145.0(2) . 4_645 ?
Mo8 O36 Mo7 92.0(2) . . ?
P4 O36 Cs8 83.0(3) . 4_645 ?
P4 O36 Mo7 128.1(3) . . ?
P4 O36 Mo8 127.0(3) . . ?
Mo8 O38 Cs3 100.7(3) 4_655 . ?
Mo8 O39 Cs4 122.5(3) . . ?
Mo8 O39 Mo9 125.6(3) . . ?
Mo9 O39 Cs4 110.0(2) . . ?
Mo9 O40 Cs6 145.8(3) . 4_545 ?
Cs7 O41 Cs4 88.60(18) . . ?
Mo9 O41 Cs4 104.4(3) . . ?
Mo9 O41 Cs7 160.4(4) . . ?
Mo10 O42 Mo9 121.4(3) . . ?
Cs7 O43 Cs1 89.84(17) 2_656 . ?
Mo10 O43 Cs1 100.8(3) 3 . ?
Mo10 O43 Cs7 148.0(3) 3 2_656 ?
Mo10 O43 Na4 151.2(4) 3 2_656 ?
Na4 O43 Cs1 101.4(2) 2_656 . ?
Na4 O43 Cs7 49.90(16) 2_656 2_656 ?
Mo10 O44 Na7 153.9(4) . . ?
Mo9 O45 Mo10 97.1(2) . . ?
P4 O45 Mo9 131.0(3) . . ?
P4 O45 Mo10 131.8(3) . . ?
P4 O46 Cs4 123.6(3) . . ?
C35 O47 Cs6 120.9(6) . 4 ?
C40 O48 C36 114.1(7) 2_656 . ?
C40 O49 C10 116.4(7) . . ?
Na4 O50 Cs4 84.7(2) . . ?
C39 O50 Cs4 102.9(5) . . ?
C39 O50 Na4 134.4(5) . . ?
C38 O51 Cs4 117.2(5) . . ?
C37 O52 C30 118.4(7) . . ?
C2 O53 Cs5 121.3(6) . . ?
C1 O54 Cs2 129.5(5) . . ?
C3 O55 C21 118.3(8) . . ?
C3 O56 C4 113.6(8) . . ?
C6 O58 C5 115.3(7) . . ?
C6 O60 C44 116.1(7) . . ?
C20 O61 Cs5 110.4(5) . 2_756 ?
Cs5 O62 Cs1 83.38(18) 2_756 . ?
C19 O62 Cs1 134.8(6) . . ?
C19 O62 Cs5 107.8(5) . 2_756 ?
C23 O64 C22 114.7(8) . . ?
C23 O65 C26 114.3(7) . . ?
C25 O66 Cs1 141.1(5) . . ?
Na4 O67 Cs7 44.67(16) 2_656 2_656 ?
C24 O67 Cs7 98.4(5) . 2_656 ?
C24 O67 Na4 130.8(6) . 2_656 ?
C45 O68 C46 116.7(7) . 2_656 ?
C27 O69 Cs6 124.9(5) . 3_545 ?
C45 O69 Cs6 118.9(5) . 3_545 ?
C45 O69 C27 114.8(7) . . ?
C28 O70 Cs6 107.9(7) . 3_545 ?
C30 O72 Cs8 115.9(5) . . ?
C30 O72 Cs9 115.1(5) . . ?
C41 O72 Cs8 114.2(5) . . ?
C41 O72 Cs9 102.9(6) . . ?
C41 O72 C30 112.9(7) . . ?
C32 O74 Cs5 149.9(6) . . ?
C34 O75 C33 117.9(8) . . ?
C16 O76 Cs5 143.2(6) . . ?
C15 O77 Cs5 144.2(6) . 2_756 ?
C12 O78 C14 116.3(7) . . ?
C34 O79 C17 114.4(8) . . ?
C18 O80 Na1 108.7(8) . . ?
Cs1 O81 Cs5 78.99(15) . 2_756 ?
C8 O81 Cs1 113.6(5) . . ?
C8 O81 Cs5 136.8(6) . 2_756 ?
C9 O82 Na4 147.4(6) . 2_656 ?
C13 O83 Na1 100.8(7) . . ?
C11 O84 Na1 115.3(5) . . ?
C12 O84 Na1 126.1(6) . . ?
C12 O84 C11 115.1(7) . . ?
Cs2 O85 Cs4 170.9(2) . . ?
Cs3 O86 Cs2 102.70(19) . . ?
C47 O87 Cs4 133.0(5) . . ?
O54 C1 H1 109.2 . . ?
O54 C1 C2 108.7(8) . . ?
O54 C1 C5 110.2(8) . . ?
C2 C1 H1 109.2 . . ?
C2 C1 C5 110.3(8) . . ?
C5 C1 H1 109.2 . . ?
Cs5 C2 H2 68.0 . . ?
O53 C2 Cs5 40.4(5) . . ?
O53 C2 C1 112.9(9) . . ?
O53 C2 H2 108.1 . . ?
O53 C2 C3 109.7(8) . . ?
C1 C2 Cs5 121.1(7) . . ?
C1 C2 H2 108.1 . . ?
C1 C2 C3 109.9(9) . . ?
C3 C2 Cs5 127.6(6) . . ?
C3 C2 H2 108.1 . . ?
O55 C3 O56 110.3(9) . . ?
O55 C3 C2 107.7(8) . . ?
O55 C3 H3 109.3 . . ?
O56 C3 C2 111.0(8) . . ?
O56 C3 H3 109.3 . . ?
C2 C3 H3 109.3 . . ?
O56 C4 H4 109.1 . . ?
O56 C4 C5 110.0(9) . . ?
O56 C4 C43 105.6(10) . . ?
C5 C4 H4 109.1 . . ?
C5 C4 C43 113.9(9) . . ?
C43 C4 H4 109.1 . . ?
O58 C5 C1 106.5(7) . . ?
O58 C5 C4 109.3(9) . . ?
O58 C5 H5 109.9 . . ?
C1 C5 H5 109.9 . . ?
C4 C5 C1 111.4(8) . . ?
C4 C5 H5 109.9 . . ?
O58 C6 H6 108.7 . . ?
O58 C6 C7 108.0(8) . . ?
O60 C6 O58 111.3(7) . . ?
O60 C6 H6 108.7 . . ?
O60 C6 C7 111.5(8) . . ?
C7 C6 H6 108.7 . . ?
O59 C7 C6 110.4(8) . . ?
O59 C7 H7 109.0 . . ?
O59 C7 C47 107.7(8) . . ?
C6 C7 H7 109.0 . . ?
C6 C7 C47 111.8(8) . . ?
C47 C7 H7 109.0 . . ?
O81 C8 H8 107.6 . . ?
O81 C8 C9 111.2(8) . . ?
O81 C8 C12 110.8(7) . . ?
C9 C8 H8 107.6 . . ?
C9 C8 C12 111.9(7) . . ?
C12 C8 H8 107.6 . . ?
O82 C9 C8 111.0(8) . . ?
O82 C9 H9 109.5 . . ?
O82 C9 C10 110.9(7) . . ?
C8 C9 H9 109.5 . . ?
C8 C9 C10 106.5(7) . . ?
C10 C9 H9 109.5 . . ?
O49 C10 C9 106.2(7) . . ?
O49 C10 H10 109.9 . . ?
O49 C10 C11 109.8(7) . . ?
C9 C10 H10 109.9 . . ?
C11 C10 C9 111.2(7) . . ?
C11 C10 H10 109.9 . . ?
O84 C11 C10 107.9(7) . . ?
O84 C11 H11 109.7 . . ?
O84 C11 C13 105.0(8) . . ?
C10 C11 H11 109.7 . . ?
C10 C11 C13 114.7(9) . . ?
C13 C11 H11 109.7 . . ?
O78 C12 O84 111.9(7) . . ?
O78 C12 C8 108.4(7) . . ?
O78 C12 H12 109.3 . . ?
O84 C12 C8 108.6(7) . . ?
O84 C12 H12 109.3 . . ?
C8 C12 H12 109.3 . . ?
Cs6 C13 H13A 68.0 3 . ?
Cs6 C13 H13B 55.9 3 . ?
O83 C13 Cs6 88.2(6) . 3 ?
O83 C13 C11 110.4(10) . . ?
O83 C13 H13A 109.6 . . ?
O83 C13 H13B 109.6 . . ?
C11 C13 Cs6 160.3(8) . 3 ?
C11 C13 H13A 109.6 . . ?
C11 C13 H13B 109.6 . . ?
H13A C13 H13B 108.1 . . ?
O78 C14 H14 110.0 . . ?
O78 C14 C15 108.4(8) . . ?
O78 C14 C17 109.3(8) . . ?
C15 C14 H14 110.0 . . ?
C15 C14 C17 109.3(8) . . ?
C17 C14 H14 110.0 . . ?
O77 C15 C14 109.8(8) . . ?
O77 C15 H15 109.8 . . ?
O77 C15 C16 110.5(8) . . ?
C14 C15 H15 109.8 . . ?
C14 C15 C16 107.0(9) . . ?
C16 C15 H15 109.8 . . ?
O76 C16 C15 113.0(9) . . ?
O76 C16 H16 108.2 . . ?
O76 C16 C34 109.8(8) . . ?
C15 C16 H16 108.2 . . ?
C15 C16 C34 109.3(9) . . ?
C34 C16 H16 108.2 . . ?
O79 C17 C14 108.7(9) . . ?
O79 C17 H17 108.9 . . ?
O79 C17 C18 107.3(10) . . ?
C14 C17 H17 108.9 . . ?
C18 C17 C14 113.9(9) . . ?
C18 C17 H17 108.9 . . ?
O80 C18 C17 110.5(13) . . ?
O80 C18 H18A 109.5 . . ?
O80 C18 H18B 109.5 . . ?
C17 C18 H18A 109.5 . . ?
C17 C18 H18B 109.5 . . ?
H18A C18 H18B 108.1 . . ?
Cs5 C19 H19 66.3 2_756 . ?
O62 C19 Cs5 51.2(5) . 2_756 ?
O62 C19 H19 109.6 . . ?
O62 C19 C20 108.7(8) . . ?
O62 C19 C23 109.0(8) . . ?
C20 C19 Cs5 98.9(6) . 2_756 ?
C20 C19 H19 109.6 . . ?
C23 C19 Cs5 149.6(6) . 2_756 ?
C23 C19 H19 109.6 . . ?
C23 C19 C20 110.3(8) . . ?
O61 C20 C19 111.0(9) . . ?
O61 C20 H20 109.7 . . ?
O61 C20 C21 109.5(8) . . ?
C19 C20 H20 109.7 . . ?
C21 C20 C19 107.1(8) . . ?
C21 C20 H20 109.7 . . ?
O55 C21 C20 106.0(8) . . ?
O55 C21 H21 109.9 . . ?
O55 C21 C22 110.0(9) . . ?
C20 C21 H21 109.9 . . ?
C22 C21 C20 111.1(8) . . ?
C22 C21 H21 109.9 . . ?
O64 C22 C21 109.5(9) . . ?
O64 C22 H22 108.2 . . ?
O64 C22 C29 107.4(8) . . ?
C21 C22 H22 108.2 . . ?
C21 C22 C29 115.1(9) . . ?
C29 C22 H22 108.2 . . ?
O64 C23 O65 108.5(8) . . ?
O64 C23 C19 110.6(8) . . ?
O64 C23 H23 109.5 . . ?
O65 C23 C19 109.2(8) . . ?
O65 C23 H23 109.5 . . ?
C19 C23 H23 109.5 . . ?
O67 C24 Cs7 60.5(5) . 2_656 ?
O67 C24 H24 108.3 . . ?
O67 C24 C25 109.8(7) . . ?
O67 C24 C45 112.9(8) . . ?
C25 C24 Cs7 128.0(6) . 2_656 ?
C25 C24 H24 108.3 . . ?
C45 C24 Cs7 121.8(6) . 2_656 ?
C45 C24 H24 108.3 . . ?
C45 C24 C25 109.1(8) . . ?
O66 C25 C24 109.1(7) . . ?
O66 C25 H25 110.6 . . ?
O66 C25 C26 109.1(7) . . ?
C24 C25 H25 110.6 . . ?
C26 C25 C24 106.6(7) . . ?
C26 C25 H25 110.6 . . ?
O65 C26 C25 107.2(7) . . ?
O65 C26 H26 109.7 . . ?
O65 C26 C27 110.5(8) . . ?
C25 C26 H26 109.7 . . ?
C27 C26 C25 110.1(8) . . ?
C27 C26 H26 109.7 . . ?
O69 C27 C26 106.8(8) . . ?
O69 C27 H27 109.4 . . ?
O69 C27 C28 105.5(8) . . ?
C26 C27 H27 109.4 . . ?
C28 C27 C26 116.1(9) . . ?
C28 C27 H27 109.4 . . ?
O70 C28 C27 113.8(9) . . ?
O70 C28 H28A 108.8 . . ?
O70 C28 H28B 108.8 . . ?
C27 C28 H28A 108.8 . . ?
C27 C28 H28B 108.8 . . ?
H28A C28 H28B 107.7 . . ?
O63 C29 C22 112.4(12) . . ?
O63 C29 H29A 109.1 . . ?
O63 C29 H29B 109.1 . . ?
C22 C29 H29A 109.1 . . ?
C22 C29 H29B 109.1 . . ?
H29A C29 H29B 107.9 . . ?
O52 C30 O72 108.7(7) . . ?
O52 C30 H30 109.2 . . ?
O52 C30 C31 111.3(7) . . ?
O72 C30 H30 109.2 . . ?
O72 C30 C31 109.3(7) . . ?
C31 C30 H30 109.2 . . ?
O73 C31 C30 109.2(7) . . ?
O73 C31 H31 108.2 . . ?
O73 C31 C32 110.3(8) . . ?
C30 C31 H31 108.2 . . ?
C32 C31 C30 112.6(8) . . ?
C32 C31 H31 108.2 . . ?
O74 C32 C31 112.8(8) . . ?
O74 C32 H32 109.4 . . ?
O74 C32 C33 108.2(8) . . ?
C31 C32 H32 109.4 . . ?
C31 C32 C33 107.6(8) . . ?
C33 C32 H32 109.4 . . ?
O75 C33 C32 108.2(7) . . ?
O75 C33 H33 108.8 . . ?
O75 C33 C41 110.3(8) . . ?
C32 C33 H33 108.8 . . ?
C41 C33 C32 112.0(8) . . ?
C41 C33 H33 108.8 . . ?
O75 C34 C16 108.0(9) . . ?
O75 C34 H34 108.9 . . ?
O79 C34 O75 111.9(10) . . ?
O79 C34 C16 110.2(8) . . ?
O79 C34 H34 108.9 . . ?
C16 C34 H34 108.9 . . ?
O47 C35 H35A 109.7 . . ?
O47 C35 H35B 109.7 . . ?
O47 C35 C36 109.9(8) . . ?
H35A C35 H35B 108.2 . . ?
C36 C35 H35A 109.7 . . ?
C36 C35 H35B 109.7 . . ?
O48 C36 C35 106.2(8) . . ?
O48 C36 H36 109.3 . . ?
O48 C36 C37 109.0(7) . . ?
C35 C36 H36 109.3 . . ?
C37 C36 C35 113.6(8) . . ?
C37 C36 H36 109.3 . . ?
O52 C37 C36 112.5(7) . . ?
O52 C37 H37 109.8 . . ?
O52 C37 C38 107.4(7) . . ?
C36 C37 H37 109.8 . . ?
C36 C37 C38 107.3(7) . . ?
C38 C37 H37 109.8 . . ?
O51 C38 C37 111.4(7) . . ?
O51 C38 H38 108.8 . . ?
O51 C38 C39 108.8(7) . . ?
C37 C38 H38 108.8 . . ?
C39 C38 C37 110.2(7) . . ?
C39 C38 H38 108.8 . . ?
O50 C39 C38 110.9(7) . . ?
O50 C39 H39 106.7 . . ?
O50 C39 C40 111.7(7) . 2_656 ?
C38 C39 H39 107.0 . . ?
C38 C39 C40 113.0(7) . 2_656 ?
C40 C39 H39 107.1 2_656 . ?
O48 C40 C39 110.2(7) 2_656 2_656 ?
O48 C40 H40 109.3 2_656 . ?
O49 C40 O48 110.4(7) . 2_656 ?
O49 C40 C39 108.3(7) . 2_656 ?
O49 C40 H40 109.4 . . ?
C39 C40 H40 109.1 2_656 . ?
O72 C41 C33 108.8(8) . . ?
O72 C41 H41 109.1 . . ?
O72 C41 C42 105.9(8) . . ?
C33 C41 H41 109.1 . . ?
C33 C41 C42 114.8(9) . . ?
C42 C41 H41 109.1 . . ?
O71 C42 C41 110.5(10) . . ?
O71 C42 H42A 109.5 . . ?
O71 C42 H42B 109.5 . . ?
C41 C42 H42A 109.5 . . ?
C41 C42 H42B 109.5 . . ?
H42A C42 H42B 108.1 . . ?
O57 C43 C4 111.5(10) . . ?
O57 C43 H43A 109.3 . . ?
O57 C43 H43B 109.3 . . ?
C4 C43 H43A 109.3 . . ?
C4 C43 H43B 109.3 . . ?
H43A C43 H43B 108.0 . . ?
O60 C44 H44 110.3 . . ?
O60 C44 C46 108.5(7) . . ?
O60 C44 C48 105.0(7) . . ?
C46 C44 H44 110.3 . . ?
C46 C44 C48 112.1(8) . . ?
C48 C44 H44 110.3 . . ?
O68 C45 C24 110.1(8) . . ?
O68 C45 H45 107.9 . . ?
O69 C45 O68 110.8(8) . . ?
O69 C45 C24 112.1(8) . . ?
O69 C45 H45 107.9 . . ?
C24 C45 H45 107.9 . . ?
O68 C46 C44 113.0(8) 2_656 . ?
O68 C46 H46 108.8 2_656 . ?
O68 C46 C47 106.0(7) 2_656 . ?
C44 C46 H46 109.2 . . ?
C44 C46 C47 110.3(7) . . ?
C47 C46 H46 109.4 . . ?
O87 C47 C7 110.0(7) . . ?
O87 C47 C46 108.6(7) . . ?
O87 C47 H47 110.3 . . ?
C7 C47 C46 107.2(7) . . ?
C7 C47 H47 110.3 . . ?
C46 C47 H47 110.3 . . ?
Cs6 C48 H48A 67.5 4_545 . ?
Cs6 C48 H48B 46.3 4_545 . ?
O88 C48 Cs6 103.3(6) . 4_545 ?
O88 C48 C44 110.3(9) . . ?
O88 C48 H48A 109.6 . . ?
O88 C48 H48B 109.6 . . ?
C44 C48 Cs6 144.7(7) . 4_545 ?
C44 C48 H48A 109.6 . . ?
C44 C48 H48B 109.6 . . ?
H48A C48 H48B 108.1 . . ?
Cs3 O5W H5WA 109.5 . . ?
Cs3 O5W H5WB 109.4 . . ?
H5WA O5W H5WB 104.4 . . ?
H6WA O6W H6WB 104.4 . . ?

loop_
_geom_bond_atom_site_label_1
_geom_bond_atom_site_label_2
_geom_bond_distance
_geom_bond_site_symmetry_2
_geom_bond_publ_flag
Cs1 Mo6 3.9776(9) 3 ?
Cs1 Mo10 3.9002(9) 3 ?
Cs1 O19 3.000(6) . ?
Cs1 O21 3.193(7) . ?
Cs1 O23 3.215(6) . ?
Cs1 O25 3.254(6) . ?
Cs1 O28 3.084(6) . ?
Cs1 O29 3.175(6) . ?
Cs1 O43 3.200(6) . ?
Cs1 O62 3.498(7) . ?
Cs1 O66 3.195(7) . ?
Cs1 O81 3.327(7) . ?
Cs2 P2 3.874(2) 2_756 ?
Cs2 O14 3.149(6) . ?
Cs2 O16 3.265(6) 2_756 ?
Cs2 O18 3.238(7) . ?
Cs2 O23 3.442(6) 2_756 ?
Cs2 O24 3.616(6) 2_756 ?
Cs2 O26 3.792(6) 2_756 ?
Cs2 O28 3.239(6) 2_756 ?
Cs2 O33 3.108(6) . ?
Cs2 O54 3.367(7) . ?
Cs2 O85 3.331(6) . ?
Cs2 O86 3.192(7) . ?
Cs3 Mo8 4.0230(9) 4_655 ?
Cs3 O3W 3.045(6) . ?
Cs3 O4W 3.242(8) . ?
Cs3 O7W 3.791(12) 1_655 ?
Cs3 O10 3.376(7) . ?
Cs3 O12 3.537(6) . ?
Cs3 O13 3.115(7) . ?
Cs3 O24 3.224(6) 2_756 ?
Cs3 O34 2.946(6) . ?
Cs3 O38 3.346(6) . ?
Cs3 O86 3.026(7) . ?
Cs3 O5W 3.574(10) . ?
Cs4 Mo2 3.8739(9) . ?
Cs4 O2 3.234(6) . ?
Cs4 O6 3.131(7) . ?
Cs4 O7 3.212(6) . ?
Cs4 O10 3.125(7) . ?
Cs4 O39 3.006(6) . ?
Cs4 O41 3.306(7) . ?
Cs4 O46 3.220(6) . ?
Cs4 O50 3.531(7) . ?
Cs4 O51 3.743(7) . ?
Cs4 O85 3.780(6) . ?
Cs4 O87 3.164(7) . ?
Cs5 Mo6 4.028(2) 4_655 ?
Cs5 O28 2.983(6) 2_756 ?
Cs5 O30 3.485(7) 4_655 ?
Cs5 O53 2.939(8) . ?
Cs5 O61 3.672(8) 2_756 ?
Cs5 O62 3.165(8) 2_756 ?
Cs5 O74 3.643(8) . ?
Cs5 O76 3.137(8) . ?
Cs5 O77 3.072(8) 2_756 ?
Cs5 O81 3.642(7) 2_756 ?
Cs5 C2 3.876(12) . ?
Cs5 C19 3.869(11) 2_756 ?
Cs6 Na3 4.457(8) . ?
Cs6 Na6 3.768(5) . ?
Cs6 Na7 3.479(9) . ?
Cs6 O7W 3.362(12) . ?
Cs6 O8W 3.137(11) . ?
Cs6 O13W 3.077(7) . ?
Cs6 O40 3.117(6) 4 ?
Cs6 O47 3.593(8) 4_545 ?
Cs6 O69 3.488(7) 3_454 ?
Cs6 O70 3.439(9) 3_454 ?
Cs6 C13 3.689(12) 3_444 ?
Cs6 C48 3.680(12) 4 ?
Cs7 Na4 2.417(5) . ?
Cs7 Na7 3.816(10) . ?
Cs7 O6 3.241(7) . ?
Cs7 O13W 3.581(9) . ?
Cs7 O14W 3.255(8) . ?
Cs7 O9W 3.144(9) . ?
Cs7 O21 3.042(7) 2_656 ?
Cs7 O41 2.977(7) . ?
Cs7 O43 3.111(7) 2_656 ?
Cs7 O67 3.438(8) 2_656 ?
Cs7 C24 3.907(11) 2_656 ?
Cs8 P4 3.872(6) 4_655 ?
Cs8 Na5 1.403(8) 4_655 ?
Cs8 O1 3.274(8) 4_655 ?
Cs8 O1W 2.660(12) . ?
Cs8 O2W 2.974(11) . ?
Cs8 O3W 2.785(9) 4_655 ?
Cs8 O11W 3.770(11) 2_756 ?
Cs8 O31 3.354(9) 4_655 ?
Cs8 O32 3.250(9) . ?
Cs8 O35 3.156(8) . ?
Cs8 O36 3.742(8) 4_655 ?
Cs8 O72 3.611(9) . ?
Cs9 Mo6 3.980(9) 4_655 ?
Cs9 Mo7 3.905(9) 4_655 ?
Cs9 Na5 2.349(12) 4_655 ?
Cs9 O1W 3.017(14) . ?
Cs9 O2W 3.319(13) . ?
Cs9 O3W 3.708(13) 4_655 ?
Cs9 O11W 3.706(14) 2_756 ?
Cs9 O30 3.683(12) 4_655 ?
Cs9 O31 3.359(11) 4_655 ?
Cs9 O32 2.767(11) . ?
Cs9 O35 3.280(12) . ?
Cs9 O72 3.096(12) . ?
Mo1 O4 2.411(6) . ?
Mo1 O8 1.935(6) . ?
Mo1 O9 2.186(6) 3_454 ?
Mo1 O19 1.919(6) 3_454 ?
Mo1 O20 1.712(6) . ?
Mo1 O21 1.707(6) 3_454 ?
Mo2 O2 2.262(6) . ?
Mo2 O5 1.714(6) . ?
Mo2 O6 1.714(6) . ?
Mo2 O7 1.898(6) . ?
Mo2 O8 1.919(6) . ?
Mo2 O9 2.304(6) 3_454 ?
Mo3 O3 2.389(6) . ?
Mo3 O7 1.931(6) . ?
Mo3 O10 1.742(6) . ?
Mo3 O11 1.679(6) . ?
Mo3 O12 1.906(6) . ?
Mo3 O22 2.232(6) 3_454 ?
Mo4 Na5 3.681(6) . ?
Mo4 O3 2.240(6) . ?
Mo4 O12 1.925(6) . ?
Mo4 O13 1.717(6) . ?
Mo4 O14 1.706(6) 4_655 ?
Mo4 O15 1.948(6) . ?
Mo4 O16 2.306(6) 3_454 ?
Mo5 Na2 3.651(7) . ?
Mo5 O4 2.355(6) . ?
Mo5 O15 1.910(6) . ?
Mo5 O16 2.281(6) 3_454 ?
Mo5 O17 1.710(6) . ?
Mo5 O18 1.722(7) 4_655 ?
Mo5 O19 1.908(6) 3_454 ?
Mo6 O26 2.362(6) 3_444 ?
Mo6 O28 1.729(6) 3_444 ?
Mo6 O29 1.902(6) 3_444 ?
Mo6 O30 1.724(7) . ?
Mo6 O31 2.244(6) . ?
Mo6 O32 1.920(6) 4_645 ?
Mo7 O26 2.228(6) 3_444 ?
Mo7 O32 1.941(6) 4_645 ?
Mo7 O33 1.713(6) 4_645 ?
Mo7 O34 1.913(6) 4_645 ?
Mo7 O35 1.702(6) 4_645 ?
Mo7 O36 2.335(6) . ?
Mo8 O27 2.344(6) 3_444 ?
Mo8 O34 1.902(6) 4_645 ?
Mo8 O36 2.330(6) . ?
Mo8 O37 1.712(6) . ?
Mo8 O38 1.696(6) 4_645 ?
Mo8 O39 1.900(6) . ?
Mo9 O27 2.400(6) 3_444 ?
Mo9 O39 1.923(6) . ?
Mo9 O40 1.708(6) . ?
Mo9 O41 1.713(6) . ?
Mo9 O42 1.933(6) . ?
Mo9 O45 2.183(6) . ?
Mo10 O25 2.266(6) 3_444 ?
Mo10 O29 1.913(6) 3_444 ?
Mo10 O42 1.925(6) . ?
Mo10 O43 1.709(6) 3_444 ?
Mo10 O44 1.696(7) . ?
Mo10 O45 2.305(6) . ?
P1 Na2 3.080(7) . ?
P1 O1 1.556(6) . ?
P1 O2 1.506(6) . ?
P1 O3 1.542(6) . ?
P1 O4 1.547(6) . ?
P2 O9 1.549(6) . ?
P2 O16 1.555(6) . ?
P2 O22 1.533(6) . ?
P2 O23 1.520(6) . ?
P3 O24 1.569(6) . ?
P3 O25 1.507(6) . ?
P3 O26 1.548(6) . ?
P3 O27 1.548(6) . ?
P4 O31 1.510(7) . ?
P4 O36 1.553(6) . ?
P4 O45 1.568(6) . ?
P4 O46 1.534(7) . ?
Na1 Na2 3.088(9) 3 ?
Na1 O10W 2.427(11) . ?
Na1 O11W 2.331(11) . ?
Na1 O12W 2.404(12) . ?
Na1 O80 2.480(12) . ?
Na1 O83 2.426(11) . ?
Na1 O84 2.431(9) . ?
Na2 Na5 3.807(10) . ?
Na2 O1 2.415(9) . ?
Na2 O2W 2.570(13) 4_645 ?
Na2 O4 2.595(9) . ?
Na2 O10W 2.363(12) 3_444 ?
Na2 O11W 2.350(11) 3_444 ?
Na2 O12W 2.727(15) 3_444 ?
Na2 O17 2.801(10) . ?
Na3 O4W 2.844(11) 1_455 ?
Na3 O7W 2.717(13) . ?
Na3 O8W 2.256(14) . ?
Na3 O22 2.738(9) 2_656 ?
Na4 Na6 3.943(6) . ?
Na4 O6 2.422(8) . ?
Na4 O43 2.428(7) 2_656 ?
Na4 O50 2.419(8) . ?
Na4 O67 2.472(8) 2_656 ?
Na4 O82 2.482(8) 2_656 ?
Na5 O1 2.657(9) . ?
Na5 O1W 2.466(12) 4_645 ?
Na5 O2W 2.425(11) 4_645 ?
Na5 O3W 2.339(8) . ?
Na5 O13 2.515(9) . ?
Na6 Na7 2.332(10) . ?
Na6 O13W 2.272(9) . ?
Na6 O14W 2.360(8) . ?
Na6 O9W 2.396(9) . ?
Na7 O5 2.935(11) 4_545 ?
Na7 O8W 2.283(14) . ?
Na7 O44 2.835(11) . ?
O47 C35 1.423(11) . ?
O48 C36 1.437(12) . ?
O48 C40 1.429(11) 2_656 ?
O49 C10 1.474(11) . ?
O49 C40 1.417(11) . ?
O50 C39 1.440(10) . ?
O51 C38 1.433(11) . ?
O52 C30 1.420(11) . ?
O52 C37 1.409(11) . ?
O53 C2 1.426(14) . ?
O54 C1 1.420(12) . ?
O55 C3 1.390(12) . ?
O55 C21 1.453(12) . ?
O56 C3 1.406(12) . ?
O56 C4 1.433(14) . ?
O57 C43 1.403(16) . ?
O58 C5 1.464(11) . ?
O58 C6 1.426(11) . ?
O59 C7 1.425(12) . ?
O60 C6 1.384(12) . ?
O60 C44 1.458(11) . ?
O61 C20 1.435(13) . ?
O62 C19 1.459(11) . ?
O63 C29 1.375(18) . ?
O64 C22 1.448(11) . ?
O64 C23 1.411(12) . ?
O65 C23 1.446(12) . ?
O65 C26 1.453(12) . ?
O66 C25 1.415(11) . ?
O67 C24 1.419(11) . ?
O68 C45 1.412(11) . ?
O68 C46 1.456(11) 2_656 ?
O69 C27 1.458(13) . ?
O69 C45 1.403(12) . ?
O70 C28 1.450(14) . ?
O71 C42 1.373(16) . ?
O72 C30 1.444(11) . ?
O72 C41 1.435(12) . ?
O73 C31 1.447(11) . ?
O74 C32 1.416(12) . ?
O75 C33 1.450(11) . ?
O75 C34 1.392(13) . ?
O76 C16 1.419(14) . ?
O77 C15 1.416(12) . ?
O78 C12 1.394(11) . ?
O78 C14 1.448(11) . ?
O79 C17 1.404(14) . ?
O79 C34 1.390(14) . ?
O80 C18 1.470(18) . ?
O81 C8 1.426(12) . ?
O82 C9 1.405(11) . ?
O83 C13 1.417(15) . ?
O84 C11 1.466(12) . ?
O84 C12 1.400(11) . ?
O87 C47 1.399(10) . ?
O88 C48 1.447(13) . ?
C1 H1 1.0000 . ?
C1 C2 1.501(15) . ?
C1 C5 1.520(14) . ?
C2 H2 1.0000 . ?
C2 C3 1.536(15) . ?
C3 H3 1.0000 . ?
C4 H4 1.0000 . ?
C4 C5 1.520(14) . ?
C4 C43 1.532(15) . ?
C5 H5 1.0000 . ?
C6 H6 1.0000 . ?
C6 C7 1.530(13) . ?
C7 H7 1.0000 . ?
C7 C47 1.536(13) . ?
C8 H8 1.0000 . ?
C8 C9 1.517(13) . ?
C8 C12 1.518(13) . ?
C9 H9 1.0000 . ?
C9 C10 1.533(12) . ?
C10 H10 1.0000 . ?
C10 C11 1.492(13) . ?
C11 H11 1.0000 . ?
C11 C13 1.499(14) . ?
C12 H12 1.0000 . ?
C13 H13A 0.9900 . ?
C13 H13B 0.9900 . ?
C14 H14 1.0000 . ?
C14 C15 1.508(14) . ?
C14 C17 1.550(14) . ?
C15 H15 1.0000 . ?
C15 C16 1.531(14) . ?
C16 H16 1.0000 . ?
C16 C34 1.573(17) . ?
C17 H17 1.0000 . ?
C17 C18 1.529(16) . ?
C18 H18A 0.9900 . ?
C18 H18B 0.9900 . ?
C19 H19 1.0000 . ?
C19 C20 1.549(13) . ?
C19 C23 1.491(15) . ?
C20 H20 1.0000 . ?
C20 C21 1.529(14) . ?
C21 H21 1.0000 . ?
C21 C22 1.502(16) . ?
C22 H22 1.0000 . ?
C22 C29 1.515(15) . ?
C23 H23 1.0000 . ?
C24 H24 1.0000 . ?
C24 C25 1.569(13) . ?
C24 C45 1.495(13) . ?
C25 H25 1.0000 . ?
C25 C26 1.531(12) . ?
C26 H26 1.0000 . ?
C26 C27 1.512(14) . ?
C27 H27 1.0000 . ?
C27 C28 1.479(14) . ?
C28 H28A 0.9900 . ?
C28 H28B 0.9900 . ?
C29 H29A 0.9900 . ?
C29 H29B 0.9900 . ?
C30 H30 1.0000 . ?
C30 C31 1.498(14) . ?
C31 H31 1.0000 . ?
C31 C32 1.498(13) . ?
C32 H32 1.0000 . ?
C32 C33 1.515(14) . ?
C33 H33 1.0000 . ?
C33 C41 1.505(15) . ?
C34 H34 1.0000 . ?
C35 H35A 0.9900 . ?
C35 H35B 0.9900 . ?
C35 C36 1.531(12) . ?
C36 H36 1.0000 . ?
C36 C37 1.525(13) . ?
C37 H37 1.0000 . ?
C37 C38 1.532(12) . ?
C38 H38 1.0000 . ?
C38 C39 1.498(13) . ?
C39 H39 1.0003 . ?
C39 C40 1.505(12) 2_656 ?
C40 H40 0.9997 . ?
C41 H41 1.0000 . ?
C41 C42 1.540(14) . ?
C42 H42A 0.9900 . ?
C42 H42B 0.9900 . ?
C43 H43A 0.9900 . ?
C43 H43B 0.9900 . ?
C44 H44 1.0000 . ?
C44 C46 1.472(13) . ?
C44 C48 1.526(13) . ?
C45 H45 1.0000 . ?
C46 H46 0.9998 . ?
C46 C47 1.552(13) . ?
C47 H47 1.0000 . ?
C48 H48A 0.9900 . ?
C48 H48B 0.9900 . ?
O5W H5WA 0.8735 . ?
O5W H5WB 0.8745 . ?
O6W H6WA 0.8693 . ?
O6W H6WB 0.8706 . ?

loop_
_geom_torsion_atom_site_label_1
_geom_torsion_atom_site_label_2
_geom_torsion_atom_site_label_3
_geom_torsion_atom_site_label_4
_geom_torsion
_geom_torsion_site_symmetry_1
_geom_torsion_site_symmetry_2
_geom_torsion_site_symmetry_3
_geom_torsion_site_symmetry_4
_geom_torsion_publ_flag
Cs1 Mo5 O17 Na2 -128.7(2) 3_454 . . . ?
Cs1 Mo6 O30 Cs5 -49.22(18) 3_444 . . 4_645 ?
Cs1 Mo6 O30 Cs9 -172.15(17) 3_444 . . 4_645 ?
Cs1 Mo10 O44 Na7 123.7(8) 3_444 . . . ?
Cs1 O62 C19 Cs5 -98.6(7) . . . 2_756 ?
Cs1 O62 C19 C20 175.1(6) . . . . ?
Cs1 O62 C19 C23 54.9(11) . . . . ?
Cs1 O66 C25 C24 53.7(11) . . . . ?
Cs1 O66 C25 C26 -62.4(11) . . . . ?
Cs1 O81 C8 C9 -91.8(7) . . . . ?
Cs1 O81 C8 C12 143.1(6) . . . . ?
Cs2 Mo4 O13 Cs3 108.1(3) 4_655 . . . ?
Cs2 Mo4 O13 Na5 -134.0(3) 4_655 . . . ?
Cs2 Mo5 O17 Na2 153.3(2) 4_655 . . . ?
Cs2 P2 O9 Mo1 -4.1(8) 2_756 . . 3_545 ?
Cs2 P2 O9 Mo2 170.60(15) 2_756 . . 3_545 ?
Cs2 P2 O16 Mo4 111.5(4) 2_756 . . 3_545 ?
Cs2 P2 O16 Mo5 -112.6(4) 2_756 . . 3_545 ?
Cs2 P2 O22 Mo3 -115.6(3) 2_756 . . 3_545 ?
Cs2 P2 O22 Na3 106.2(3) 2_756 . . 2_656 ?
Cs2 P2 O23 Cs1 92.7(3) 2_756 . . . ?
Cs2 O54 C1 C2 63.5(10) . . . . ?
Cs2 O54 C1 C5 -57.5(10) . . . . ?
Cs3 Mo3 O10 Cs4 -167.5(4) . . . . ?
Cs3 Mo4 O13 Na5 117.9(5) . . . . ?
Cs3 Mo8 O39 Cs4 164.21(8) 4_645 . . . ?
Cs3 Mo8 O39 Mo9 -33.2(6) 4_645 . . . ?
Cs3 P3 O24 Cs2 -98.6(3) 2_756 . . 2_756 ?
Cs3 P3 O25 Cs1 -86.5(5) 2_756 . . . ?
Cs3 P3 O25 Mo10 161.2(2) 2_756 . . 3 ?
Cs3 P3 O26 Cs2 64.21(14) 2_756 . . 2_756 ?
Cs3 P3 O26 Mo6 166.9(4) 2_756 . . 3 ?
Cs3 P3 O26 Mo7 -31.6(4) 2_756 . . 3 ?
Cs3 P3 O27 Mo8 61.7(3) 2_756 . . 3 ?
Cs3 P3 O27 Mo9 -174.8(4) 2_756 . . 3 ?
Cs4 Mo2 O5 Na7 -104.5(7) . . . 4 ?
Cs4 Mo2 O6 Cs7 -106.5(7) . . . . ?
Cs4 Mo2 O6 Na4 128.8(10) . . . . ?
Cs4 Mo2 O7 Mo3 121.0(7) . . . . ?
Cs4 Mo3 O10 Cs3 167.5(4) . . . . ?
Cs4 Mo8 O39 Mo9 162.6(6) . . . . ?
Cs4 Mo9 O40 Cs6 157.0(4) . . . 4_545 ?
Cs4 Mo9 O41 Cs7 130.4(12) . . . . ?
Cs4 O50 C39 C38 -87.2(7) . . . . ?
Cs4 O50 C39 C40 145.8(6) . . . 2_656 ?
Cs4 O51 C38 C37 -122.3(6) . . . . ?
Cs4 O51 C38 C39 -0.6(8) . . . . ?
Cs4 O87 C47 C7 36.5(10) . . . . ?
Cs4 O87 C47 C46 -80.5(9) . . . . ?
Cs5 Mo6 O30 Cs9 -122.9(3) 4_645 . . 4_645 ?
Cs5 O53 C2 C1 -111.6(8) . . . . ?
Cs5 O53 C2 C3 125.4(7) . . . . ?
Cs5 O61 C20 C19 -14.2(9) 2_756 . . . ?
Cs5 O61 C20 C21 -132.3(6) 2_756 . . . ?
Cs5 O62 C19 C20 -86.3(8) 2_756 . . . ?
Cs5 O62 C19 C23 153.4(6) 2_756 . . . ?
Cs5 O74 C32 C31 76.4(13) . . . . ?
Cs5 O74 C32 C33 -42.5(14) . . . . ?
Cs5 O76 C16 C15 -160.3(7) . . . . ?
Cs5 O76 C16 C34 77.4(13) . . . . ?
Cs5 O77 C15 C14 -66.9(12) 2_756 . . . ?
Cs5 O77 C15 C16 50.9(14) 2_756 . . . ?
Cs5 O81 C8 C9 168.9(5) 2_756 . . . ?
Cs5 O81 C8 C12 43.8(11) 2_756 . . . ?
Cs5 C2 C3 O55 102.0(8) . . . . ?
Cs5 C2 C3 O56 -137.1(7) . . . . ?
Cs5 C19 C20 O61 12.8(8) 2_756 . . . ?
Cs5 C19 C20 C21 132.2(7) 2_756 . . . ?
Cs5 C19 C23 O64 -139.4(10) 2_756 . . . ?
Cs5 C19 C23 O65 101.2(13) 2_756 . . . ?
Cs6 O47 C35 C36 -87.0(8) 4 . . . ?
Cs6 O69 C27 C26 -133.0(6) 3_545 . . . ?
Cs6 O69 C27 C28 -8.9(10) 3_545 . . . ?
Cs6 O69 C45 O68 -103.2(7) 3_545 . . . ?
Cs6 O69 C45 C24 133.3(6) 3_545 . . . ?
Cs6 O70 C28 C27 -76.7(10) 3_545 . . . ?
Cs7 O67 C24 C25 -123.3(6) 2_656 . . . ?
Cs7 O67 C24 C45 114.7(7) 2_656 . . . ?
Cs7 C24 C25 O66 -5.5(10) 2_656 . . . ?
Cs7 C24 C25 C26 112.2(7) 2_656 . . . ?
Cs7 C24 C45 O68 122.4(7) 2_656 . . . ?
Cs7 C24 C45 O69 -113.7(7) 2_656 . . . ?
Cs8 Mo6 O30 Cs5 133.09(19) 4_645 . . 4_645 ?
Cs8 P4 O31 Mo6 112.8(4) 4_645 . . . ?
Cs8 P4 O36 Mo7 -69.6(4) 4_645 . . . ?
Cs8 P4 O36 Mo8 160.1(4) 4_645 . . . ?
Cs8 P4 O45 Mo9 149.1(8) 4_645 . . . ?
Cs8 P4 O45 Mo10 -26.7(14) 4_645 . . . ?
Cs8 P4 O46 Cs4 -125.8(3) 4_645 . . . ?
Cs8 O72 C30 O52 -163.7(5) . . . . ?
Cs8 O72 C30 C31 74.7(7) . . . . ?
Cs8 O72 C41 C33 -74.9(8) . . . . ?
Cs8 O72 C41 C42 49.0(9) . . . . ?
Cs9 Mo6 O30 Cs5 122.9(3) 4_645 . . 4_645 ?
Cs9 P4 O31 Mo6 103.2(5) 4_645 . . . ?
Cs9 P4 O36 Mo7 -55.5(4) 4_645 . . . ?
Cs9 P4 O36 Mo8 174.2(4) 4_645 . . . ?
Cs9 P4 O45 Mo9 148.0(4) 4_645 . . . ?
Cs9 P4 O45 Mo10 -27.8(9) 4_645 . . . ?
Cs9 P4 O46 Cs4 -132.6(3) 4_645 . . . ?
Cs9 O72 C30 O52 179.6(5) . . . . ?
Cs9 O72 C30 C31 57.9(8) . . . . ?
Cs9 O72 C41 C33 -64.3(8) . . . . ?
Cs9 O72 C41 C42 59.5(9) . . . . ?
Na1 O80 C18 C17 -130.5(9) . . . . ?
Na1 O83 C13 Cs6 103.3(4) . . . 3 ?
Na1 O83 C13 C11 -70.1(10) . . . . ?
Na1 O84 C11 C10 -139.0(6) . . . . ?
Na1 O84 C11 C13 -16.2(10) . . . . ?
Na1 O84 C12 O78 -97.6(8) . . . . ?
Na1 O84 C12 C8 142.8(6) . . . . ?
Na2 P1 O1 Cs8 109.4(6) . . . 4_645 ?
Na2 P1 O1 Na5 103.9(4) . . . . ?
Na2 P1 O2 Cs4 120.3(3) . . . . ?
Na2 P1 O2 Mo2 -125.2(3) . . . . ?
Na2 P1 O3 Mo3 -179.0(3) . . . . ?
Na2 P1 O3 Mo4 21.7(6) . . . . ?
Na2 P1 O4 Mo1 138.6(5) . . . . ?
Na2 P1 O4 Mo5 -98.2(4) . . . . ?
Na4 O50 C39 C38 177.5(6) . . . . ?
Na4 O50 C39 C40 50.5(10) . . . 2_656 ?
Na4 O67 C24 Cs7 34.8(5) 2_656 . . 2_656 ?
Na4 O67 C24 C25 -88.5(9) 2_656 . . . ?
Na4 O67 C24 C45 149.4(6) 2_656 . . . ?
Na4 O82 C9 C8 91.6(12) 2_656 . . . ?
Na4 O82 C9 C10 -26.6(14) 2_656 . . . ?
Na5 Mo4 O13 Cs3 -117.9(5) . . . . ?
O1 P1 O2 Cs4 65.7(4) . . . . ?
O1 P1 O2 Mo2 -179.8(4) . . . . ?
O1 P1 O3 Mo3 -124.5(4) . . . . ?
O1 P1 O3 Mo4 76.1(5) . . . . ?
O1 P1 O4 Mo1 142.5(4) . . . . ?
O1 P1 O4 Mo5 -94.4(4) . . . . ?
O1 P1 O4 Na2 3.8(4) . . . . ?
O2 Mo2 O6 Cs4 49.0(2) . . . . ?
O2 Mo2 O6 Cs7 -57.5(7) . . . . ?
O2 Mo2 O6 Na4 177.8(9) . . . . ?
O2 Mo2 O7 Cs4 -57.59(19) . . . . ?
O2 Mo2 O7 Mo3 63.4(7) . . . . ?
O2 P1 O1 Cs8 -133.6(5) . . . 4_645 ?
O2 P1 O1 Na2 116.9(4) . . . . ?
O2 P1 O1 Na5 -139.2(4) . . . . ?
O2 P1 O3 Mo3 -6.5(6) . . . . ?
O2 P1 O3 Mo4 -165.9(4) . . . . ?
O2 P1 O4 Mo1 23.4(5) . . . . ?
O2 P1 O4 Mo5 146.5(4) . . . . ?
O2 P1 O4 Na2 -115.2(3) . . . . ?
O3 Mo3 O10 Cs3 83.2(2) . . . . ?
O3 Mo3 O10 Cs4 -84.3(2) . . . . ?
O3 Mo4 O13 Cs3 -77.0(3) . . . . ?
O3 Mo4 O13 Na5 40.9(4) . . . . ?
O3 P1 O1 Cs8 -15.6(7) . . . 4_645 ?
O3 P1 O1 Na2 -125.0(4) . . . . ?
O3 P1 O1 Na5 -21.1(5) . . . . ?
O3 P1 O2 Cs4 -52.8(4) . . . . ?
O3 P1 O2 Mo2 61.7(5) . . . . ?
O3 P1 O4 Mo1 -97.8(4) . . . . ?
O3 P1 O4 Mo5 25.3(5) . . . . ?
O3 P1 O4 Na2 123.5(3) . . . . ?
O4 Mo5 O17 Na2 -23.3(3) . . . . ?
O4 P1 O1 Cs8 105.3(6) . . . 4_645 ?
O4 P1 O1 Na2 -4.2(4) . . . . ?
O4 P1 O1 Na5 99.7(4) . . . . ?
O4 P1 O2 Cs4 -175.6(3) . . . . ?
O4 P1 O2 Mo2 -61.1(5) . . . . ?
O4 P1 O3 Mo3 116.6(4) . . . . ?
O4 P1 O3 Mo4 -42.7(6) . . . . ?
O5 Mo2 O6 Cs4 -129.9(3) . . . . ?
O5 Mo2 O6 Cs7 123.6(7) . . . . ?
O5 Mo2 O6 Na4 -1.1(9) . . . . ?
O5 Mo2 O7 Cs4 131.9(2) . . . . ?
O5 Mo2 O7 Mo3 -107.1(7) . . . . ?
O6 Mo2 O5 Na7 -53.0(8) . . . 4 ?
O6 Mo2 O7 Cs4 26.6(3) . . . . ?
O6 Mo2 O7 Mo3 147.6(7) . . . . ?
O7 Mo2 O5 Na7 -156.9(8) . . . 4 ?
O7 Mo2 O6 Cs4 -27.9(3) . . . . ?
O7 Mo2 O6 Cs7 -134.4(6) . . . . ?
O7 Mo2 O6 Na4 100.9(9) . . . . ?
O7 Mo3 O10 Cs3 166.3(2) . . . . ?
O7 Mo3 O10 Cs4 -1.2(3) . . . . ?
O8 Mo2 O5 Na7 49.2(8) . . . 4 ?
O8 Mo2 O6 Cs4 125.7(2) . . . . ?
O8 Mo2 O6 Cs7 19.3(7) . . . . ?
O8 Mo2 O6 Na4 -105.5(9) . . . . ?
O8 Mo2 O7 Cs4 -100.2(4) . . . . ?
O8 Mo2 O7 Mo3 20.7(10) . . . . ?
O9 Mo2 O5 Na7 118.2(8) 3_454 . . 4 ?
O9 Mo2 O6 Cs4 93.5(12) 3_454 . . . ?
O9 Mo2 O6 Cs7 -13.0(17) 3_454 . . . ?
O9 Mo2 O6 Na4 -137.7(10) 3_454 . . . ?
O9 Mo2 O7 Cs4 -142.4(2) 3_454 . . . ?
O9 Mo2 O7 Mo3 -21.5(7) 3_454 . . . ?
O9 P2 O16 Cs2 152.5(3) . . . 2_756 ?
O9 P2 O16 Mo4 -96.0(4) . . . 3_545 ?
O9 P2 O16 Mo5 39.9(5) . . . 3_545 ?
O9 P2 O22 Mo3 59.1(5) . . . 3_545 ?
O9 P2 O22 Na3 -79.2(4) . . . 2_656 ?
O9 P2 O23 Cs1 -56.9(5) . . . . ?
O9 P2 O23 Cs2 -149.6(3) . . . 2_756 ?
O11 Mo3 O10 Cs3 -89.6(3) . . . . ?
O11 Mo3 O10 Cs4 102.8(3) . . . . ?
O12 Mo3 O10 Cs3 15.3(3) . . . . ?
O12 Mo3 O10 Cs4 -152.2(3) . . . . ?
O12 Mo4 O13 Cs3 -3.6(3) . . . . ?
O12 Mo4 O13 Na5 114.4(4) . . . . ?
O14 Mo4 O13 Cs3 99.1(3) 4_655 . . . ?
O14 Mo4 O13 Na5 -143.0(4) 4_655 . . . ?
O15 Mo4 O13 Cs3 -160.9(3) . . . . ?
O15 Mo4 O13 Na5 -43.0(4) . . . . ?
O15 Mo5 O17 Na2 57.8(3) . . . . ?
O16 Mo4 O13 Cs3 -128.6(7) 3_454 . . . ?
O16 Mo4 O13 Na5 -10.7(11) 3_454 . . . ?
O16 Mo5 O17 Na2 11.7(12) 3_454 . . . ?
O16 P2 O9 Mo1 -56.7(5) . . . 3_545 ?
O16 P2 O9 Mo2 118.1(5) . . . 3_545 ?
O16 P2 O22 Mo3 -58.0(5) . . . 3_545 ?
O16 P2 O22 Na3 163.8(4) . . . 2_656 ?
O16 P2 O23 Cs1 63.3(4) . . . . ?
O16 P2 O23 Cs2 -29.4(3) . . . 2_756 ?
O18 Mo5 O17 Na2 162.9(3) 4_655 . . . ?
O19 Mo5 O17 Na2 -94.9(3) 3_454 . . . ?
O22 Mo3 O10 Cs3 95.0(15) 3_454 . . . ?
O22 Mo3 O10 Cs4 -72.5(16) 3_454 . . . ?
O22 P2 O9 Mo1 -173.2(4) . . . 3_545 ?
O22 P2 O9 Mo2 1.5(6) . . . 3_545 ?
O22 P2 O16 Cs2 -91.9(3) . . . 2_756 ?
O22 P2 O16 Mo4 19.6(5) . . . 3_545 ?
O22 P2 O16 Mo5 155.5(4) . . . 3_545 ?
O22 P2 O23 Cs1 -175.8(3) . . . . ?
O22 P2 O23 Cs2 91.5(3) . . . 2_756 ?
O23 P2 O9 Mo1 64.4(5) . . . 3_545 ?
O23 P2 O9 Mo2 -120.9(5) . . . 3_545 ?
O23 P2 O16 Cs2 31.7(3) . . . 2_756 ?
O23 P2 O16 Mo4 143.2(4) . . . 3_545 ?
O23 P2 O16 Mo5 -80.9(5) . . . 3_545 ?
O23 P2 O22 Mo3 179.8(4) . . . 3_545 ?
O23 P2 O22 Na3 41.6(5) . . . 2_656 ?
O24 P3 O25 Cs1 -66.8(4) . . . . ?
O24 P3 O25 Mo10 -179.1(4) . . . 3 ?
O24 P3 O26 Cs2 21.6(3) . . . 2_756 ?
O24 P3 O26 Mo6 124.3(4) . . . 3 ?
O24 P3 O26 Mo7 -74.2(5) . . . 3 ?
O24 P3 O27 Mo8 92.6(4) . . . 3 ?
O24 P3 O27 Mo9 -143.9(4) . . . 3 ?
O25 P3 O24 Cs2 95.0(3) . . . 2_756 ?
O25 P3 O24 Cs3 -166.5(3) . . . 2_756 ?
O25 P3 O26 Cs2 -96.8(3) . . . 2_756 ?
O25 P3 O26 Mo6 5.9(6) . . . 3 ?
O25 P3 O26 Mo7 167.4(4) . . . 3 ?
O25 P3 O27 Mo8 -148.1(4) . . . 3 ?
O25 P3 O27 Mo9 -24.6(5) . . . 3 ?
O26 Mo6 O30 Cs5 122.3(15) 3_444 . . 4_645 ?
O26 Mo6 O30 Cs9 -0.7(16) 3_444 . . 4_645 ?
O26 P3 O24 Cs2 -23.4(3) . . . 2_756 ?
O26 P3 O24 Cs3 75.2(4) . . . 2_756 ?
O26 P3 O25 Cs1 51.5(4) . . . . ?
O26 P3 O25 Mo10 -60.9(5) . . . 3 ?
O26 P3 O27 Mo8 -26.2(5) . . . 3 ?
O26 P3 O27 Mo9 97.3(4) . . . 3 ?
O27 Mo8 O39 Cs4 -162.1(4) 3_444 . . . ?
O27 Mo8 O39 Mo9 0.5(3) 3_444 . . . ?
O27 Mo9 O40 Cs6 -90.3(5) 3_444 . . 4_545 ?
O27 Mo9 O41 Cs4 -10.6(11) 3_444 . . . ?
O27 Mo9 O41 Cs7 119.8(11) 3_444 . . . ?
O27 P3 O24 Cs2 -143.9(3) . . . 2_756 ?
O27 P3 O24 Cs3 -45.3(4) . . . 2_756 ?
O27 P3 O25 Cs1 174.8(3) . . . . ?
O27 P3 O25 Mo10 62.4(5) . . . 3 ?
O27 P3 O26 Cs2 139.7(3) . . . 2_756 ?
O27 P3 O26 Mo6 -117.6(4) . . . 3 ?
O27 P3 O26 Mo7 43.9(5) . . . 3 ?
O28 Mo6 O30 Cs5 -0.4(3) 3_444 . . 4_645 ?
O28 Mo6 O30 Cs9 -123.3(3) 3_444 . . 4_645 ?
O29 Mo6 O30 Cs5 -103.0(2) 3_444 . . 4_645 ?
O29 Mo6 O30 Cs9 134.1(3) 3_444 . . 4_645 ?
O29 Mo10 O44 Na7 174.6(9) 3_444 . . . ?
O31 Mo6 O30 Cs5 178.7(2) . . . 4_645 ?
O31 Mo6 O30 Cs9 55.7(2) . . . 4_645 ?
O31 P4 O36 Cs8 46.5(3) . . . 4_645 ?
O31 P4 O36 Mo7 -23.1(5) . . . . ?
O31 P4 O36 Mo8 -153.4(4) . . . . ?
O31 P4 O45 Mo9 174.6(4) . . . . ?
O31 P4 O45 Mo10 -1.2(5) . . . . ?
O31 P4 O46 Cs4 -179.2(3) . . . . ?
O32 Mo6 O30 Cs5 102.2(2) 4_645 . . 4_645 ?
O32 Mo6 O30 Cs9 -20.8(3) 4_645 . . 4_645 ?
O34 Mo8 O39 Cs4 -121.9(4) 4_645 . . . ?
O34 Mo8 O39 Mo9 40.7(7) 4_645 . . . ?
O36 Mo8 O39 Cs4 -79.1(3) . . . . ?
O36 Mo8 O39 Mo9 83.5(4) . . . . ?
O36 P4 O31 Cs8 -54.3(3) . . . 4_645 ?
O36 P4 O31 Cs9 -44.8(4) . . . 4_645 ?
O36 P4 O31 Mo6 58.5(5) . . . . ?
O36 P4 O45 Mo9 54.2(5) . . . . ?
O36 P4 O45 Mo10 -121.6(4) . . . . ?
O36 P4 O46 Cs4 -55.6(4) . . . . ?
O37 Mo8 O39 Cs4 7.4(4) . . . . ?
O37 Mo8 O39 Mo9 169.9(4) . . . . ?
O38 Mo8 O39 Cs4 114.6(3) 4_645 . . . ?
O38 Mo8 O39 Mo9 -82.8(4) 4_645 . . . ?
O39 Mo9 O40 Cs6 -159.3(5) . . . 4_545 ?
O39 Mo9 O41 Cs4 9.2(3) . . . . ?
O39 Mo9 O41 Cs7 139.6(11) . . . . ?
O40 Mo9 O41 Cs4 111.8(3) . . . . ?
O40 Mo9 O41 Cs7 -117.9(11) . . . . ?
O41 Mo9 O40 Cs6 103.1(6) . . . 4_545 ?
O42 Mo9 O40 Cs6 0.5(6) . . . 4_545 ?
O42 Mo9 O41 Cs4 -148.3(2) . . . . ?
O42 Mo9 O41 Cs7 -17.9(11) . . . . ?
O42 Mo10 O44 Na7 -32.3(9) . . . . ?
O43 Mo10 O44 Na7 70.5(9) 3_444 . . . ?
O45 Mo9 O40 Cs6 -61.8(9) . . . 4_545 ?
O45 Mo9 O41 Cs4 -75.0(3) . . . . ?
O45 Mo9 O41 Cs7 55.4(11) . . . . ?
O45 Mo10 O44 Na7 -100.5(9) . . . . ?
O45 P4 O31 Cs8 -173.0(3) . . . 4_645 ?
O45 P4 O31 Cs9 -163.4(3) . . . 4_645 ?
O45 P4 O31 Mo6 -60.2(5) . . . . ?
O45 P4 O36 Cs8 165.4(3) . . . 4_645 ?
O45 P4 O36 Mo7 95.7(4) . . . . ?
O45 P4 O36 Mo8 -34.6(5) . . . . ?
O45 P4 O46 Cs4 62.1(4) . . . . ?
O46 P4 O31 Cs8 68.7(3) . . . 4_645 ?
O46 P4 O31 Cs9 78.3(4) . . . 4_645 ?
O46 P4 O31 Mo6 -178.5(4) . . . . ?
O46 P4 O36 Cs8 -77.3(3) . . . 4_645 ?
O46 P4 O36 Mo7 -147.0(4) . . . . ?
O46 P4 O36 Mo8 82.7(5) . . . . ?
O46 P4 O45 Mo9 -64.7(5) . . . . ?
O46 P4 O45 Mo10 119.5(5) . . . . ?
O47 C35 C36 O48 64.3(10) . . . . ?
O47 C35 C36 C37 -175.9(8) . . . . ?
O48 C36 C37 O52 -178.8(7) . . . . ?
O48 C36 C37 C38 -60.8(9) . . . . ?
O49 C10 C11 O84 -175.5(7) . . . . ?
O49 C10 C11 C13 67.9(11) . . . . ?
O51 C38 C39 O50 58.5(9) . . . . ?
O51 C38 C39 C40 -175.1(7) . . . 2_656 ?
O52 C30 C31 O73 59.7(10) . . . . ?
O52 C30 C31 C32 -63.3(10) . . . . ?
O52 C37 C38 O51 -61.3(9) . . . . ?
O52 C37 C38 C39 177.7(7) . . . . ?
O53 C2 C3 O55 60.2(10) . . . . ?
O53 C2 C3 O56 -179.0(8) . . . . ?
O54 C1 C2 Cs5 18.8(10) . . . . ?
O54 C1 C2 O53 63.5(10) . . . . ?
O54 C1 C2 C3 -173.7(7) . . . . ?
O54 C1 C5 O58 -67.9(10) . . . . ?
O54 C1 C5 C4 173.0(9) . . . . ?
O55 C21 C22 O64 -173.5(7) . . . . ?
O55 C21 C22 C29 65.4(12) . . . . ?
O56 C4 C5 O58 -171.8(8) . . . . ?
O56 C4 C5 C1 -54.4(12) . . . . ?
O56 C4 C43 O57 59.1(16) . . . . ?
O58 C6 C7 O59 48.2(10) . . . . ?
O58 C6 C7 C47 -71.7(10) . . . . ?
O59 C7 C47 O87 68.6(9) . . . . ?
O59 C7 C47 C46 -173.6(7) . . . . ?
O60 C6 C7 O59 170.8(7) . . . . ?
O60 C6 C7 C47 50.8(10) . . . . ?
O60 C44 C46 O68 -179.1(7) . . . 2_656 ?
O60 C44 C46 C47 -60.5(10) . . . . ?
O60 C44 C48 Cs6 -104.0(11) . . . 4_545 ?
O60 C44 C48 O88 56.7(12) . . . . ?
O61 C20 C21 O55 -63.6(10) . . . . ?
O61 C20 C21 C22 176.8(8) . . . . ?
O62 C19 C20 O61 64.7(10) . . . . ?
O62 C19 C20 C21 -175.9(8) . . . . ?
O62 C19 C23 O64 177.0(7) . . . . ?
O62 C19 C23 O65 57.6(10) . . . . ?
O64 C22 C29 O63 -64.8(14) . . . . ?
O65 C26 C27 O69 -179.5(7) . . . . ?
O65 C26 C27 C28 63.2(11) . . . . ?
O66 C25 C26 O65 -61.3(9) . . . . ?
O66 C25 C26 C27 178.5(7) . . . . ?
O67 C24 C25 O66 62.0(9) . . . . ?
O67 C24 C25 C26 179.7(7) . . . . ?
O67 C24 C45 O68 53.9(11) . . . . ?
O67 C24 C45 O69 177.8(7) . . . . ?
O68 C46 C47 O87 -60.0(9) 2_656 . . . ?
O68 C46 C47 C7 -178.8(7) 2_656 . . . ?
O69 C27 C28 O70 57.0(12) . . . . ?
O72 C30 C31 O73 179.8(7) . . . . ?
O72 C30 C31 C32 56.8(10) . . . . ?
O72 C41 C42 O71 51.7(13) . . . . ?
O73 C31 C32 O74 64.1(10) . . . . ?
O73 C31 C32 C33 -176.6(7) . . . . ?
O74 C32 C33 O75 -61.2(10) . . . . ?
O74 C32 C33 C41 177.0(8) . . . . ?
O75 C33 C41 O72 -178.5(7) . . . . ?
O75 C33 C41 C42 63.1(11) . . . . ?
O76 C16 C34 O75 57.6(11) . . . . ?
O76 C16 C34 O79 -179.9(8) . . . . ?
O77 C15 C16 O76 61.5(12) . . . . ?
O77 C15 C16 C34 -176.0(8) . . . . ?
O78 C14 C15 O77 -61.3(10) . . . . ?
O78 C14 C15 C16 178.7(8) . . . . ?
O78 C14 C17 O79 -179.7(8) . . . . ?
O78 C14 C17 C18 60.6(14) . . . . ?
O79 C17 C18 O80 -69.5(12) . . . . ?
O81 C8 C9 O82 58.5(10) . . . . ?
O81 C8 C9 C10 179.2(7) . . . . ?
O81 C8 C12 O78 60.2(9) . . . . ?
O81 C8 C12 O84 -178.0(7) . . . . ?
O82 C9 C10 O49 -62.1(9) . . . . ?
O82 C9 C10 C11 178.4(7) . . . . ?
O84 C11 C13 Cs6 -101(2) . . . 3 ?
O84 C11 C13 O83 59.4(12) . . . . ?
C1 C2 C3 O55 -64.5(10) . . . . ?
C1 C2 C3 O56 56.3(11) . . . . ?
C2 C1 C5 O58 172.0(8) . . . . ?
C2 C1 C5 C4 53.0(12) . . . . ?
C3 O55 C21 C20 125.8(9) . . . . ?
C3 O55 C21 C22 -113.9(10) . . . . ?
C3 O56 C4 C5 59.0(11) . . . . ?
C3 O56 C4 C43 -177.7(10) . . . . ?
C4 O56 C3 O55 59.0(11) . . . . ?
C4 O56 C3 C2 -60.2(11) . . . . ?
C5 O58 C6 O60 112.7(8) . . . . ?
C5 O58 C6 C7 -124.7(8) . . . . ?
C5 C1 C2 Cs5 139.7(7) . . . . ?
C5 C1 C2 O53 -175.6(8) . . . . ?
C5 C1 C2 C3 -52.8(10) . . . . ?
C5 C4 C43 O57 179.9(12) . . . . ?
C6 O58 C5 C1 129.4(8) . . . . ?
C6 O58 C5 C4 -110.2(9) . . . . ?
C6 O60 C44 C46 60.3(10) . . . . ?
C6 O60 C44 C48 -179.7(8) . . . . ?
C6 C7 C47 O87 -169.9(7) . . . . ?
C6 C7 C47 C46 -52.1(10) . . . . ?
C8 C9 C10 O49 177.0(7) . . . . ?
C8 C9 C10 C11 57.6(10) . . . . ?
C9 C8 C12 O78 -64.5(9) . . . . ?
C9 C8 C12 O84 57.2(10) . . . . ?
C9 C10 C11 O84 -58.2(10) . . . . ?
C9 C10 C11 C13 -174.8(9) . . . . ?
C10 O49 C40 O48 108.6(8) . . . 2_656 ?
C10 O49 C40 C39 -130.6(7) . . . 2_656 ?
C10 C11 C13 Cs6 18(3) . . . 3 ?
C10 C11 C13 O83 177.7(9) . . . . ?
C11 O84 C12 O78 60.3(10) . . . . ?
C11 O84 C12 C8 -59.2(10) . . . . ?
C12 O78 C14 C15 126.4(8) . . . . ?
C12 O78 C14 C17 -114.5(9) . . . . ?
C12 O84 C11 C10 60.6(10) . . . . ?
C12 O84 C11 C13 -176.6(9) . . . . ?
C12 C8 C9 O82 -177.0(7) . . . . ?
C12 C8 C9 C10 -56.2(9) . . . . ?
C14 O78 C12 O84 107.4(8) . . . . ?
C14 O78 C12 C8 -132.9(8) . . . . ?
C14 C15 C16 O76 -179.0(9) . . . . ?
C14 C15 C16 C34 -56.5(11) . . . . ?
C14 C17 C18 O80 50.9(15) . . . . ?
C15 C14 C17 O79 -61.3(11) . . . . ?
C15 C14 C17 C18 179.1(11) . . . . ?
C15 C16 C34 O75 -66.8(11) . . . . ?
C15 C16 C34 O79 55.7(12) . . . . ?
C17 O79 C34 O75 60.8(12) . . . . ?
C17 O79 C34 C16 -59.4(12) . . . . ?
C17 C14 C15 O77 179.7(9) . . . . ?
C17 C14 C15 C16 59.7(11) . . . . ?
C19 C20 C21 O55 175.9(8) . . . . ?
C19 C20 C21 C22 56.4(11) . . . . ?
C20 C19 C23 O64 57.7(10) . . . . ?
C20 C19 C23 O65 -61.7(10) . . . . ?
C20 C21 C22 O64 -56.4(11) . . . . ?
C20 C21 C22 C29 -177.5(9) . . . . ?
C21 O55 C3 O56 104.9(10) . . . . ?
C21 O55 C3 C2 -133.8(9) . . . . ?
C21 C22 C29 O63 57.4(14) . . . . ?
C22 O64 C23 O65 60.7(11) . . . . ?
C22 O64 C23 C19 -59.0(11) . . . . ?
C23 O64 C22 C21 57.9(11) . . . . ?
C23 O64 C22 C29 -176.5(10) . . . . ?
C23 O65 C26 C25 126.8(8) . . . . ?
C23 O65 C26 C27 -113.3(9) . . . . ?
C23 C19 C20 O61 -175.9(8) . . . . ?
C23 C19 C20 C21 -56.4(11) . . . . ?
C24 C25 C26 O65 -179.0(7) . . . . ?
C24 C25 C26 C27 60.8(9) . . . . ?
C25 C24 C45 O68 -68.5(9) . . . . ?
C25 C24 C45 O69 55.4(10) . . . . ?
C25 C26 C27 O69 -61.3(9) . . . . ?
C25 C26 C27 C28 -178.6(9) . . . . ?
C26 O65 C23 O64 108.4(9) . . . . ?
C26 O65 C23 C19 -131.0(8) . . . . ?
C26 C27 C28 O70 175.0(9) . . . . ?
C27 O69 C45 O68 64.3(10) . . . . ?
C27 O69 C45 C24 -59.2(10) . . . . ?
C30 O52 C37 C36 -117.0(8) . . . . ?
C30 O52 C37 C38 125.1(8) . . . . ?
C30 O72 C41 C33 60.3(10) . . . . ?
C30 O72 C41 C42 -175.8(8) . . . . ?
C30 C31 C32 O74 -173.5(8) . . . . ?
C30 C31 C32 C33 -54.3(10) . . . . ?
C31 C32 C33 O75 176.6(8) . . . . ?
C31 C32 C33 C41 54.8(10) . . . . ?
C32 C33 C41 O72 -57.9(10) . . . . ?
C32 C33 C41 C42 -176.4(9) . . . . ?
C33 O75 C34 O79 111.3(10) . . . . ?
C33 O75 C34 C16 -127.2(9) . . . . ?
C33 C41 C42 O71 171.7(10) . . . . ?
C34 O75 C33 C32 130.6(9) . . . . ?
C34 O75 C33 C41 -106.5(10) . . . . ?
C34 O79 C17 C14 61.9(12) . . . . ?
C34 O79 C17 C18 -174.5(10) . . . . ?
C35 C36 C37 O52 63.1(10) . . . . ?
C35 C36 C37 C38 -178.9(8) . . . . ?
C36 C37 C38 O51 177.4(7) . . . . ?
C36 C37 C38 C39 56.5(9) . . . . ?
C37 O52 C30 O72 110.5(8) . . . . ?
C37 O52 C30 C31 -129.1(8) . . . . ?
C37 C38 C39 O50 -179.0(7) . . . . ?
C37 C38 C39 C40 -52.7(10) . . . 2_656 ?
C40 O48 C36 C35 -174.1(7) 2_656 . . . ?
C40 O48 C36 C37 63.1(9) 2_656 . . . ?
C40 O49 C10 C9 125.8(8) . . . . ?
C40 O49 C10 C11 -113.8(8) . . . . ?
C41 O72 C30 O52 61.9(10) . . . . ?
C41 O72 C30 C31 -59.7(10) . . . . ?
C43 C4 C5 O58 69.9(14) . . . . ?
C43 C4 C5 C1 -172.6(11) . . . . ?
C44 O60 C6 O58 65.9(10) . . . . ?
C44 O60 C6 C7 -54.7(10) . . . . ?
C44 C46 C47 O87 177.2(7) . . . . ?
C44 C46 C47 C7 58.4(10) . . . . ?
C45 O69 C27 C26 60.4(10) . . . . ?
C45 O69 C27 C28 -175.5(8) . . . . ?
C45 C24 C25 O66 -173.8(7) . . . . ?
C45 C24 C25 C26 -56.1(9) . . . . ?
C46 O68 C45 O69 106.4(9) 2_656 . . . ?
C46 O68 C45 C24 -129.0(8) 2_656 . . . ?
C46 C44 C48 Cs6 13.6(16) . . . 4_545 ?
C46 C44 C48 O88 174.4(9) . . . . ?
C48 C44 C46 O68 65.4(11) . . . 2_656 ?
C48 C44 C46 C47 -176.1(8) . . . . ?

loop_
_twin_individual_id
_twin_individual_mass_fraction_refined
1 0.969(12)
2 0.031(12)

loop_
_smtbx_masks_void_nr
_smtbx_masks_void_average_x
_smtbx_masks_void_average_y
_smtbx_masks_void_average_z
_smtbx_masks_void_volume
_smtbx_masks_void_count_electrons
_smtbx_masks_void_content
1 -0.436 -0.645 0.000 1268.7 321.4 ?
2 -0.451 -0.410 0.500 1268.7 321.4 ?
